data_7704673
loop_
_publ_author_name
'Yu, Wei-Bin'
'Qiu, Feng-Yi'
'Sun, Po'
'Shi, Hua-Tian'
'Xin, Zhi-Feng'

_publ_section_title
;
 A new supramolecular catalytic system: the self-assembly of Rh8 cage host
 anthracene molecules for [4 + 4] cycloaddition induced by UV irradiation.
;
_journal_issue 28
_journal_name_full 'Dalton transactions (Cambridge, England : 2003)'
_journal_page_first 9688
_journal_page_last 9693
_journal_paper_doi 10.1039/d0dt01978j
_journal_volume 49
_journal_year 2020
_chemical_formula_moiety 'C188 H183 F24 N8 O40 Rh8 S8'
_chemical_formula_sum 'C188 H183 F24 N8 O40 Rh8 S8'
_chemical_formula_weight 4730.17
_space_group_crystal_system triclinic
_space_group_IT_number 2
_space_group_name_Hall '-P 1'
_space_group_name_H-M_alt 'P -1'
_atom_sites_solution_hydrogens geom
_audit_creation_method SHELXL-2016/6
_audit_update_record
;
2019-12-31 deposited with the CCDC.	2020-06-12 downloaded from the CCDC.
;
_cell_angle_alpha 103.235(3)
_cell_angle_beta 91.953(3)
_cell_angle_gamma 109.093(3)
_cell_formula_units_Z 2
_cell_length_a 16.3634(13)
_cell_length_b 22.2895(17)
_cell_length_c 38.292(3)
_cell_measurement_reflns_used 9127
_cell_measurement_temperature 193(2)
_cell_measurement_theta_max 57.38
_cell_measurement_theta_min 3.44
_cell_volume 12757.0(18)
_computing_cell_refinement 'Bruker SAINT'
_computing_data_collection 'Bruker APEX2'
_computing_data_reduction 'Bruker SAINT'
_computing_molecular_graphics 'Bruker SHELXTL'
_computing_publication_material 'Bruker SHELXTL'
_computing_structure_refinement 'SHELXL-2016/6 (Sheldrick, 2016)'
_computing_structure_solution 'SHELXT 2014/5 (Sheldrick, 2014)'
_diffrn_ambient_temperature 193(2)
_diffrn_measured_fraction_theta_full 0.994
_diffrn_measured_fraction_theta_max 0.976
_diffrn_measurement_device_type 'Bruker APEX-II CCD'
_diffrn_measurement_method '\f and \w scans'
_diffrn_radiation_type GaK\a
_diffrn_radiation_wavelength 1.34138
_diffrn_reflns_av_R_equivalents 0.0606
_diffrn_reflns_av_unetI/netI 0.0628
_diffrn_reflns_Laue_measured_fraction_full 0.994
_diffrn_reflns_Laue_measured_fraction_max 0.976
_diffrn_reflns_limit_h_max 20
_diffrn_reflns_limit_h_min -20
_diffrn_reflns_limit_k_max 28
_diffrn_reflns_limit_k_min -27
_diffrn_reflns_limit_l_max 47
_diffrn_reflns_limit_l_min -47
_diffrn_reflns_number 158306
_diffrn_reflns_point_group_measured_fraction_full 0.994
_diffrn_reflns_point_group_measured_fraction_max 0.976
_diffrn_reflns_theta_full 53.594
_diffrn_reflns_theta_max 57.798
_diffrn_reflns_theta_min 2.835
_exptl_absorpt_coefficient_mu 3.591
_exptl_absorpt_correction_T_max 0.519
_exptl_absorpt_correction_T_min 0.267
_exptl_absorpt_correction_type multi-scan
_exptl_absorpt_process_details 'SADABS; Bruker, 2000'
_exptl_crystal_colour yellow
_exptl_crystal_density_diffrn 1.231
_exptl_crystal_description block
_exptl_crystal_F_000 4782
_exptl_crystal_size_max 0.500
_exptl_crystal_size_mid 0.210
_exptl_crystal_size_min 0.210
_refine_diff_density_max 2.490
_refine_diff_density_min -1.332
_refine_diff_density_rms 0.115
_refine_ls_extinction_method none
_refine_ls_goodness_of_fit_ref 1.090
_refine_ls_hydrogen_treatment constr
_refine_ls_matrix_type full
_refine_ls_number_parameters 2524
_refine_ls_number_reflns 52335
_refine_ls_number_restraints 6191
_refine_ls_restrained_S_all 1.096
_refine_ls_R_factor_all 0.0805
_refine_ls_R_factor_gt 0.0732
_refine_ls_shift/su_max 0.087
_refine_ls_shift/su_mean 0.001
_refine_ls_structure_factor_coef Fsqd
_refine_ls_weighting_details 'w=1/[\s^2^(Fo^2^)+(0.1278P)^2^+16.1106P] where P=(Fo^2^+2Fc^2^)/3'
_refine_ls_weighting_scheme calc
_refine_ls_wR_factor_gt 0.2176
_refine_ls_wR_factor_ref 0.2261
_reflns_Friedel_coverage 0.000
_reflns_number_gt 43967
_reflns_number_total 52335
_reflns_threshold_expression 'I > 2\s(I)'
_cod_data_source_file d0dt01978j2.cif
_cod_data_source_block cage1
_cod_depositor_comments 'Adding full bibliography for 7704673.cif.'
_cod_original_cell_volume 12757.0(17)
_cod_database_code 7704673
_shelx_shelxl_version_number 2016/6
_shelx_space_group_comment
; 
The symmetry employed for this shelxl refinement is uniquely defined 
by the following loop, which should always be used as a source of 
symmetry information in preference to the above space-group names. 
They are only intended as comments. 
;
_shelx_estimated_absorpt_t_min 0.267
_shelx_estimated_absorpt_t_max 0.519

loop_
_space_group_symop_operation_xyz
'x, y, z'
'-x, -y, -z'

loop_
_atom_site_label
_atom_site_type_symbol
_atom_site_fract_x
_atom_site_fract_y
_atom_site_fract_z
_atom_site_U_iso_or_equiv
_atom_site_adp_type
_atom_site_occupancy
_atom_site_site_symmetry_order
_atom_site_calc_flag
_atom_site_refinement_flags_posn
_atom_site_refinement_flags_adp
_atom_site_refinement_flags_occupancy
_atom_site_disorder_assembly
_atom_site_disorder_group
Rh1 Rh 0.43014(2) 0.59840(2) 0.46078(2) 0.04714(9) Uani 1 1 d . U . . .
Rh2 Rh 0.72359(3) 0.77807(2) 0.54807(2) 0.06208(12) Uani 1 1 d . U . . .
Rh3 Rh 0.22858(3) 1.26940(2) 0.84160(2) 0.05110(10) Uani 1 1 d . U . . .
Rh4 Rh -0.07736(3) 1.11085(2) 0.75299(2) 0.05364(10) Uani 1 1 d . U . . .
Rh5 Rh 0.04916(3) 0.88281(2) 1.03364(2) 0.05308(10) Uani 1 1 d . U . . .
Rh6 Rh -0.25421(3) 0.73062(2) 0.94193(2) 0.05559(10) Uani 1 1 d . U . . .
Rh7 Rh 0.63512(2) 0.40196(2) 0.75018(2) 0.05187(10) Uani 1 1 d . U . . .
Rh8 Rh 0.32052(2) 0.23982(2) 0.66847(2) 0.04698(9) Uani 1 1 d . U . . .
S1S S 0.26081(11) 0.41325(7) 0.57041(4) 0.0684(3) Uani 1 1 d . U . . .
S2S S 0.83630(11) 0.91188(8) 0.83970(4) 0.0748(4) Uani 1 1 d . U . . .
S3S S 0.25463(16) 0.07523(11) 0.93627(5) 0.0994(6) Uani 1 1 d . U . . .
S4S S 0.97367(14) 0.40028(12) 0.78916(7) 0.1021(6) Uani 1 1 d . U . . .
S5S S 0.06342(19) 0.97264(12) 0.60485(6) 0.1182(8) Uani 1 1 d . U . . .
S6S S 0.69471(11) 0.61777(10) 0.66368(4) 0.0799(4) Uani 1 1 d . U . . .
S7S S 0.5958(2) 0.0726(2) 0.68374(17) 0.1943(18) Uani 1 1 d . U . . .
S8S S 0.3991(2) 0.6263(2) 0.90547(11) 0.1585(13) Uani 1 1 d . U . . .
F1S F 0.1252(4) 0.4452(3) 0.5900(2) 0.153(2) Uani 1 1 d . U . . .
F2S F 0.0934(3) 0.3438(3) 0.56337(15) 0.1194(16) Uani 1 1 d . U . . .
F3S F 0.1525(4) 0.3801(3) 0.61736(14) 0.1304(19) Uani 1 1 d . U . . .
F4S F 0.7605(5) 0.7929(3) 0.79943(17) 0.159(3) Uani 1 1 d . U . . .
F5S F 0.6981(4) 0.8603(4) 0.79206(19) 0.164(3) Uani 1 1 d . U . . .
F6S F 0.8152(4) 0.8660(3) 0.76987(13) 0.152(3) Uani 1 1 d . U . . .
F7S F 0.3121(7) -0.0077(5) 0.9605(3) 0.208(4) Uani 1 1 d . U . . .
F8S F 0.3769(6) 0.0283(6) 0.91970(19) 0.209(4) Uani 1 1 d . U . . .
F9S F 0.4056(6) 0.0953(5) 0.9703(2) 0.214(4) Uani 1 1 d . U . . .
F10S F 0.9653(7) 0.5110(4) 0.8216(3) 0.200(4) Uani 1 1 d . U . . .
F11S F 1.0520(5) 0.4770(3) 0.85149(17) 0.146(2) Uani 1 1 d . U . . .
F12S F 1.0938(5) 0.5136(3) 0.80624(19) 0.158(2) Uani 1 1 d . U . . .
F13S F 0.0066(8) 0.9767(6) 0.5426(2) 0.285(6) Uani 1 1 d . U . . .
F14S F 0.1309(11) 0.9646(8) 0.5462(4) 0.339(7) Uani 1 1 d . U . . .
F15S F 0.1222(8) 1.0577(5) 0.5683(2) 0.251(6) Uani 1 1 d . U . . .
F16S F 0.7318(5) 0.7433(3) 0.69299(18) 0.149(2) Uani 1 1 d . U . . .
F17S F 0.8377(3) 0.7095(4) 0.69734(18) 0.149(2) Uani 1 1 d . U . . .
F18S F 0.7397(4) 0.6845(4) 0.73066(13) 0.157(3) Uani 1 1 d . U . . .
F19S F 0.5929(10) 0.0931(11) 0.7500(5) 0.371(9) Uani 1 1 d . U . . .
F20S F 0.5072(8) 0.1247(7) 0.7249(3) 0.255(5) Uani 1 1 d . U . . .
F21S F 0.4690(10) 0.0291(9) 0.7161(5) 0.363(9) Uani 1 1 d . U . . .
F22S F 0.2490(8) 0.5379(5) 0.8970(3) 0.264(6) Uani 1 1 d . U . . .
F23S F 0.2620(9) 0.6410(6) 0.9169(4) 0.261(5) Uani 1 1 d . U . . .
F24S F 0.2751(7) 0.6018(7) 0.8623(3) 0.267(6) Uani 1 1 d . U . . .
O1 O 0.5108(2) 0.33341(15) 0.75563(8) 0.0524(7) Uani 1 1 d . U . . .
O2 O 0.5712(2) 0.37013(17) 0.69609(9) 0.0551(7) Uani 1 1 d . U . . .
O1S O 0.2789(4) 0.3545(2) 0.56845(16) 0.0962(15) Uani 1 1 d . U . . .
O3 O 0.4464(2) 0.30360(16) 0.66327(8) 0.0516(7) Uani 1 1 d . U . . .
O2S O 0.2471(4) 0.4276(3) 0.53701(14) 0.1091(18) Uani 1 1 d . U . . .
O4 O 0.3875(2) 0.26388(15) 0.72228(8) 0.0504(7) Uani 1 1 d . U . . .
O3S O 0.3130(3) 0.4698(2) 0.59844(13) 0.0842(12) Uani 1 1 d . U . . .
O5 O 0.6291(3) 0.77172(18) 0.50614(9) 0.0650(9) Uani 1 1 d . U . . .
O4S O 0.7858(4) 0.8905(3) 0.86689(15) 0.1067(17) Uani 1 1 d . U . . .
O6 O 0.6598(2) 0.67410(17) 0.52855(9) 0.0572(8) Uani 1 1 d . U . . .
O5S O 0.9171(4) 0.9004(3) 0.83977(17) 0.1068(16) Uani 1 1 d . U . . .
O7 O 0.5134(2) 0.69953(18) 0.46979(9) 0.0592(8) Uani 1 1 d . U . . .
O6S O 0.8418(4) 0.9739(3) 0.83404(16) 0.1031(16) Uani 1 1 d . U . . .
O8 O 0.5426(2) 0.60150(16) 0.49284(8) 0.0493(7) Uani 1 1 d . U . . .
O7S O 0.2227(7) 0.0838(6) 0.9691(2) 0.196(4) Uani 1 1 d . U . . .
O9 O 0.1714(2) 1.24613(16) 0.78654(8) 0.0538(7) Uani 1 1 d . U . . .
O8S O 0.2950(8) 0.1306(4) 0.9261(2) 0.205(5) Uani 1 1 d . U . . .
O10 O 0.1003(2) 1.20582(16) 0.84379(8) 0.0551(7) Uani 1 1 d . U . . .
O9S O 0.2003(5) 0.0219(3) 0.90795(16) 0.121(2) Uani 1 1 d . U . . .
O11 O 0.0499(2) 1.17977(17) 0.75093(9) 0.0567(7) Uani 1 1 d . U . . .
O10S O 0.9009(5) 0.3728(4) 0.8075(2) 0.136(2) Uani 1 1 d . U . . .
O12 O -0.0206(2) 1.14024(16) 0.80815(9) 0.0566(8) Uani 1 1 d . U . . .
O11S O 0.9475(4) 0.4134(4) 0.75651(18) 0.124(2) Uani 1 1 d . U . . .
O13 O -0.0498(2) 0.89138(17) 0.99941(8) 0.0563(8) Uani 1 1 d . U . . .
O12S O 1.0434(5) 0.3746(4) 0.7871(2) 0.143(3) Uani 1 1 d . U . . .
O14 O -0.0470(3) 0.78496(17) 1.02048(9) 0.0607(8) Uani 1 1 d . U . . .
O13S O 0.0091(9) 1.0068(5) 0.6217(3) 0.204(4) Uani 1 1 d . U . . .
O15 O -0.1714(2) 0.83043(17) 0.96256(9) 0.0581(8) Uani 1 1 d . U . . .
O14S O 0.0257(6) 0.9023(4) 0.5957(2) 0.162(3) Uani 1 1 d . U . . .
O16 O -0.1664(3) 0.72349(17) 0.98260(9) 0.0609(8) Uani 1 1 d . U . . .
O15S O 0.1486(7) 0.9977(4) 0.6235(3) 0.193(4) Uani 1 1 d . U . . .
O16S O 0.7227(4) 0.6324(3) 0.63109(13) 0.1039(17) Uani 1 1 d . U . . .
O17S O 0.6068(3) 0.6112(3) 0.66775(13) 0.1012(17) Uani 1 1 d . U . . .
O18S O 0.7210(5) 0.5700(4) 0.6748(2) 0.127(2) Uani 1 1 d . U . . .
O19S O 0.6188(7) 0.0177(5) 0.6845(5) 0.262(6) Uani 1 1 d . U . . .
O20S O 0.5305(10) 0.0594(10) 0.6534(4) 0.310(8) Uani 1 1 d . U . . .
O21S O 0.6674(7) 0.1336(6) 0.6916(5) 0.266(7) Uani 1 1 d . U . . .
O22S O 0.4158(7) 0.6145(6) 0.9406(3) 0.225(5) Uani 1 1 d . U . . .
O23S O 0.4285(6) 0.6861(5) 0.8999(3) 0.196(5) Uani 1 1 d . U . . .
O24S O 0.4031(7) 0.5656(5) 0.8970(4) 0.242(6) Uani 1 1 d . U . . .
N1 N 0.5754(3) 0.47459(19) 0.75849(11) 0.0566(9) Uani 1 1 d . U . . .
N2 N 0.0980(3) 0.8501(2) 0.98474(11) 0.0618(10) Uani 1 1 d . U . . .
N3 N 0.6253(3) 0.7731(2) 0.58323(11) 0.0631(10) Uani 1 1 d . U . . .
N4 N 0.2577(4) 1.1827(2) 0.82469(12) 0.0664(11) Uani 1 1 d . U . . .
N5 N -0.1592(3) 0.7252(2) 0.90632(11) 0.0617(10) Uani 1 1 d . U . . .
N6 N -0.0188(3) 1.03765(19) 0.74499(11) 0.0516(8) Uani 1 1 d . U . . .
N7 N 0.3871(3) 0.6287(2) 0.51124(10) 0.0513(8) Uani 1 1 d . U . . .
N8 N 0.2894(3) 0.32603(19) 0.68793(10) 0.0509(8) Uani 1 1 d . U . . .
C1 C 0.2359(3) 0.3309(2) 0.71288(13) 0.0544(10) Uani 1 1 d . U . . .
H1 H 0.216821 0.297015 0.725090 0.065 Uiso 1 1 calc R U . . .
C2 C 0.2068(3) 0.3840(2) 0.72171(13) 0.0551(9) Uani 1 1 d . U . . .
H2 H 0.167653 0.385548 0.739365 0.066 Uiso 1 1 calc R U . . .
C1S C 0.1535(5) 0.3942(3) 0.58559(19) 0.0815(16) Uani 1 1 d . U . . .
C3 C 0.2353(3) 0.4350(2) 0.70458(12) 0.0516(9) Uani 1 1 d . U . . .
C2S C 0.7771(6) 0.8551(5) 0.7981(2) 0.111(3) Uani 1 1 d . U . . .
C4 C 0.2941(4) 0.4293(2) 0.67966(14) 0.0580(10) Uani 1 1 d . U . . .
H4 H 0.318253 0.463776 0.668311 0.070 Uiso 1 1 calc R U . . .
C3S C 0.3425(8) 0.0467(7) 0.9462(3) 0.134(3) Uani 1 1 d . U . . .
C5 C 0.3171(4) 0.3750(2) 0.67145(13) 0.0562(9) Uani 1 1 d . U . . .
H5 H 0.354505 0.371472 0.653242 0.067 Uiso 1 1 calc R U . . .
C4S C 1.0247(9) 0.4777(5) 0.8173(3) 0.122(3) Uani 1 1 d . U . . .
C6 C 0.2031(3) 0.4904(2) 0.71066(12) 0.0509(8) Uani 1 1 d . U . . .
C5S C 0.0802(10) 0.9953(7) 0.5646(3) 0.163(4) Uani 1 1 d . U . . .
C7 C 0.1194(4) 0.4835(2) 0.71890(14) 0.0582(10) Uani 1 1 d . U . . .
H7 H 0.083200 0.443068 0.722812 0.070 Uiso 1 1 calc R U . . .
C6S C 0.7526(5) 0.6943(5) 0.69806(19) 0.0959(19) Uani 1 1 d . U . . .
C8 C 0.0876(3) 0.5345(2) 0.72153(13) 0.0555(9) Uani 1 1 d . U . . .
H8 H 0.029462 0.528347 0.726631 0.067 Uiso 1 1 calc R U . . .
C7S C 0.5390(9) 0.0780(11) 0.7204(6) 0.225(5) Uani 1 1 d . U . . .
C9 C 0.2560(3) 0.5512(2) 0.70644(13) 0.0544(9) Uani 1 1 d . U . . .
H9 H 0.314154 0.557339 0.701268 0.065 Uiso 1 1 calc R U . . .
C8S C 0.2871(9) 0.5990(7) 0.8917(4) 0.148(3) Uani 1 1 d . U . . .
C10 C 0.2246(3) 0.6023(2) 0.70971(13) 0.0542(9) Uani 1 1 d . U . . .
H10 H 0.261910 0.643354 0.707063 0.065 Uiso 1 1 calc R U . . .
C11 C -0.0190(3) 0.6750(2) 0.75096(13) 0.0532(9) Uani 1 1 d . U . . .
H11 H -0.044931 0.675018 0.728387 0.064 Uiso 1 1 calc R U . . .
C12 C -0.0575(3) 0.6890(2) 0.78184(13) 0.0555(9) Uani 1 1 d . U . . .
H12 H -0.108069 0.700802 0.780437 0.067 Uiso 1 1 calc R U . . .
C13 C -0.0238(4) 0.6863(2) 0.81480(13) 0.0556(9) Uani 1 1 d . U . . .
C14 C 0.0505(4) 0.6697(2) 0.81677(13) 0.0567(9) Uani 1 1 d . U . . .
H14 H 0.073894 0.666945 0.839169 0.068 Uiso 1 1 calc R U . . .
C15 C 0.0905(4) 0.6571(2) 0.78611(13) 0.0557(9) Uani 1 1 d . U . . .
H15 H 0.141342 0.645767 0.787821 0.067 Uiso 1 1 calc R U . . .
C16 C -0.0657(4) 0.7025(2) 0.84774(13) 0.0566(10) Uani 1 1 d . U . . .
C17 C -0.0968(4) 0.7547(3) 0.85445(14) 0.0617(11) Uani 1 1 d . U . . .
H17 H -0.086831 0.783426 0.838929 0.074 Uiso 1 1 calc R U . . .
C18 C -0.1420(4) 0.7646(3) 0.88372(14) 0.0631(11) Uani 1 1 d . U . . .
H18 H -0.161949 0.800861 0.888073 0.076 Uiso 1 1 calc R U . . .
C19 C -0.0780(4) 0.6650(3) 0.87320(14) 0.0625(11) Uani 1 1 d . U . . .
H19 H -0.053847 0.631125 0.871130 0.075 Uiso 1 1 calc R U . . .
C20 C -0.1255(4) 0.6777(3) 0.90124(14) 0.0631(11) Uani 1 1 d . U . . .
H20 H -0.134571 0.650984 0.917829 0.076 Uiso 1 1 calc R U . . .
C21 C 0.1069(3) 0.6513(2) 0.72067(12) 0.0498(8) Uani 1 1 d . U . . .
C22 C 0.1221(3) 0.6923(2) 0.69854(12) 0.0495(8) Uani 1 1 d . U . . .
C23 C 0.1398(3) 0.5951(2) 0.71679(12) 0.0506(8) Uani 1 1 d . U . . .
C24 C 0.0583(3) 0.6606(2) 0.75269(12) 0.0497(8) Uani 1 1 d . U . . .
C25 C 0.1657(3) 0.6813(2) 0.66529(12) 0.0490(8) Uani 1 1 d . U . . .
C26 C 0.2304(3) 0.7345(2) 0.65749(13) 0.0531(9) Uani 1 1 d . U . . .
H26 H 0.244178 0.777145 0.673116 0.064 Uiso 1 1 calc R U . . .
C27 C 0.2741(3) 0.7261(2) 0.62776(13) 0.0538(9) Uani 1 1 d . U . . .
H27 H 0.317450 0.762945 0.623149 0.065 Uiso 1 1 calc R U . . .
C28 C 0.2556(3) 0.6647(2) 0.60447(13) 0.0539(9) Uani 1 1 d . U . . .
C29 C 0.1898(4) 0.6116(3) 0.61103(13) 0.0590(10) Uani 1 1 d . U . . .
H29 H 0.175821 0.569291 0.595022 0.071 Uiso 1 1 calc R U . . .
C30 C 0.1444(4) 0.6200(2) 0.64083(13) 0.0577(10) Uani 1 1 d . U . . .
H30 H 0.098428 0.583714 0.644508 0.069 Uiso 1 1 calc R U . . .
C31 C 0.3048(3) 0.6540(3) 0.57305(13) 0.0552(9) Uani 1 1 d . U . . .
C32 C 0.3300(4) 0.6992(3) 0.55220(14) 0.0601(10) Uani 1 1 d . U . . .
H32 H 0.319859 0.739614 0.558937 0.072 Uiso 1 1 calc R U . . .
C33 C 0.3702(4) 0.6849(3) 0.52150(14) 0.0607(10) Uani 1 1 d . U . . .
H33 H 0.386232 0.715816 0.507312 0.073 Uiso 1 1 calc R U . . .
C34 C 0.3654(4) 0.5861(3) 0.53248(13) 0.0563(10) Uani 1 1 d . U . . .
H34 H 0.378872 0.546977 0.526073 0.068 Uiso 1 1 calc R U . . .
C35 C 0.3247(4) 0.5971(2) 0.56278(13) 0.0562(10) Uani 1 1 d . U . . .
H35 H 0.310201 0.565781 0.576753 0.067 Uiso 1 1 calc R U . . .
C36 C 0.1016(3) 0.7536(2) 0.70662(11) 0.0476(8) Uani 1 1 d . U . . .
C37 C 0.0603(3) 0.7706(2) 0.67986(12) 0.0539(9) Uani 1 1 d . U . . .
H37 H 0.045807 0.742415 0.656131 0.065 Uiso 1 1 calc R U . . .
C38 C 0.0401(3) 0.8275(2) 0.68711(12) 0.0535(9) Uani 1 1 d . U . . .
H38 H 0.012345 0.838140 0.668394 0.064 Uiso 1 1 calc R U . . .
C39 C 0.0605(3) 0.8696(2) 0.72228(12) 0.0481(8) Uani 1 1 d . U . . .
C40 C 0.1025(3) 0.8532(2) 0.74876(13) 0.0547(9) Uani 1 1 d . U . . .
H40 H 0.117192 0.881204 0.772537 0.066 Uiso 1 1 calc R U . . .
C41 C 0.1232(3) 0.7972(2) 0.74106(13) 0.0537(9) Uani 1 1 d . U . . .
H41 H 0.152962 0.787535 0.759602 0.064 Uiso 1 1 calc R U . . .
C42 C 0.0357(3) 0.9285(2) 0.73021(12) 0.0498(8) Uani 1 1 d . U . . .
C43 C 0.0340(3) 0.9645(2) 0.70492(13) 0.0544(9) Uani 1 1 d . U . . .
H43 H 0.051471 0.951999 0.681754 0.065 Uiso 1 1 calc R U . . .
C44 C 0.0073(4) 1.0179(2) 0.71330(14) 0.0565(9) Uani 1 1 d . U . . .
H44 H 0.007530 1.041803 0.695663 0.068 Uiso 1 1 calc R U . . .
C45 C -0.0159(4) 1.0054(2) 0.77008(13) 0.0566(10) Uani 1 1 d . U . . .
H45 H -0.033308 1.019938 0.792986 0.068 Uiso 1 1 calc R U . . .
C46 C 0.0114(4) 0.9516(2) 0.76411(13) 0.0555(9) Uani 1 1 d . U . . .
H46 H 0.013691 0.930490 0.782861 0.067 Uiso 1 1 calc R U . . .
C47 C 0.5872(4) 0.5165(3) 0.73708(14) 0.0627(11) Uani 1 1 d . U . . .
H47 H 0.618508 0.510637 0.716881 0.075 Uiso 1 1 calc R U . . .
C48 C 0.5301(4) 0.4823(2) 0.78622(14) 0.0592(10) Uani 1 1 d . U . . .
H48 H 0.521158 0.452615 0.801171 0.071 Uiso 1 1 calc R U . . .
C49 C 0.4951(4) 0.5326(2) 0.79419(13) 0.0572(10) Uani 1 1 d . U . . .
H49 H 0.462141 0.536111 0.814011 0.069 Uiso 1 1 calc R U . . .
C50 C 0.5554(4) 0.5674(3) 0.74360(13) 0.0588(10) Uani 1 1 d . U . . .
H50 H 0.565136 0.596018 0.728022 0.071 Uiso 1 1 calc R U . . .
C51 C 0.5084(3) 0.5774(2) 0.77325(12) 0.0524(9) Uani 1 1 d . U . . .
C52 C 0.4768(3) 0.6334(2) 0.78208(12) 0.0521(9) Uani 1 1 d . U . . .
C53 C 0.3937(3) 0.6256(2) 0.79168(13) 0.0551(9) Uani 1 1 d . U . . .
H53 H 0.356408 0.583635 0.793079 0.066 Uiso 1 1 calc R U . . .
C54 C 0.3650(3) 0.6781(2) 0.79918(13) 0.0535(9) Uani 1 1 d . U . . .
H54 H 0.307817 0.671777 0.805640 0.064 Uiso 1 1 calc R U . . .
C55 C 0.4178(3) 0.7399(2) 0.79752(12) 0.0514(8) Uani 1 1 d . U . . .
C56 C 0.5033(3) 0.7490(2) 0.78978(13) 0.0531(9) Uani 1 1 d . U . . .
H56 H 0.541925 0.791714 0.790388 0.064 Uiso 1 1 calc R U . . .
C57 C 0.5320(3) 0.6964(2) 0.78131(13) 0.0530(9) Uani 1 1 d . U . . .
H57 H 0.589298 0.702594 0.774928 0.064 Uiso 1 1 calc R U . . .
C58 C 0.3832(3) 0.7957(2) 0.80273(12) 0.0513(8) Uani 1 1 d . U . . .
C59 C 0.3983(3) 0.8366(2) 0.78051(12) 0.0523(8) Uani 1 1 d . U . . .
C60 C 0.3306(3) 0.8012(2) 0.83382(12) 0.0535(9) Uani 1 1 d . U . . .
C61 C 0.3528(4) 0.7884(3) 0.86599(13) 0.0604(10) Uani 1 1 d . U . . .
H61 H 0.402098 0.775347 0.868168 0.072 Uiso 1 1 calc R U . . .
C62 C 0.3052(4) 0.7941(3) 0.89490(14) 0.0627(10) Uani 1 1 d . U . . .
H62 H 0.322527 0.785279 0.916574 0.075 Uiso 1 1 calc R U . . .
C63 C 0.2327(4) 0.8125(3) 0.89263(13) 0.0590(10) Uani 1 1 d . U . . .
C64 C 0.2068(4) 0.8233(3) 0.85983(13) 0.0582(10) Uani 1 1 d . U . . .
H64 H 0.156062 0.834485 0.857377 0.070 Uiso 1 1 calc R U . . .
C65 C 0.2555(3) 0.8175(3) 0.83113(13) 0.0564(9) Uani 1 1 d . U . . .
H65 H 0.237373 0.824819 0.809111 0.068 Uiso 1 1 calc R U . . .
C66 C 0.1825(4) 0.8226(3) 0.92378(13) 0.0593(10) Uani 1 1 d . U . . .
C67 C 0.1724(4) 0.7861(3) 0.94941(14) 0.0675(11) Uani 1 1 d . U . . .
H67 H 0.193759 0.750573 0.946416 0.081 Uiso 1 1 calc R U . . .
C68 C 0.1313(4) 0.8019(3) 0.97907(14) 0.0675(11) Uani 1 1 d . U . . .
H68 H 0.126300 0.777149 0.996533 0.081 Uiso 1 1 calc R U . . .
C69 C 0.1475(4) 0.8728(3) 0.92960(14) 0.0656(11) Uani 1 1 d . U . . .
H69 H 0.152681 0.898854 0.912783 0.079 Uiso 1 1 calc R U . . .
C70 C 0.1056(4) 0.8848(3) 0.95952(14) 0.0644(11) Uani 1 1 d . U . . .
H70 H 0.081064 0.918557 0.962624 0.077 Uiso 1 1 calc R U . . .
C71 C 0.4350(3) 0.8232(2) 0.74581(12) 0.0504(8) Uani 1 1 d . U . . .
C72 C 0.4127(3) 0.7606(2) 0.72301(13) 0.0559(9) Uani 1 1 d . U . . .
H72 H 0.373021 0.724851 0.730068 0.067 Uiso 1 1 calc R U . . .
C73 C 0.4459(4) 0.7483(3) 0.69055(13) 0.0570(10) Uani 1 1 d . U . . .
H73 H 0.431114 0.704541 0.676151 0.068 Uiso 1 1 calc R U . . .
C74 C 0.5019(4) 0.8010(3) 0.67896(13) 0.0578(10) Uani 1 1 d . U . . .
C75 C 0.5238(4) 0.8636(3) 0.70065(14) 0.0588(10) Uani 1 1 d . U . . .
H75 H 0.560681 0.899552 0.692787 0.071 Uiso 1 1 calc R U . . .
C76 C 0.4922(3) 0.8753(2) 0.73437(13) 0.0561(9) Uani 1 1 d . U . . .
H76 H 0.509713 0.918635 0.749467 0.067 Uiso 1 1 calc R U . . .
C77 C 0.5399(4) 0.7888(3) 0.64461(13) 0.0584(10) Uani 1 1 d . U . . .
C78 C 0.5664(4) 0.7353(3) 0.63365(13) 0.0590(10) Uani 1 1 d . U . . .
H78 H 0.554238 0.702340 0.646601 0.071 Uiso 1 1 calc R U . . .
C79 C 0.6107(4) 0.7301(3) 0.60360(14) 0.0625(11) Uani 1 1 d . U . . .
H79 H 0.631731 0.694566 0.597176 0.075 Uiso 1 1 calc R U . . .
C80 C 0.5932(4) 0.8216(3) 0.59197(16) 0.0711(12) Uani 1 1 d . U . . .
H80 H 0.600296 0.850859 0.576831 0.085 Uiso 1 1 calc R U . . .
C81 C 0.5507(4) 0.8313(3) 0.62165(15) 0.0677(11) Uani 1 1 d . U . . .
H81 H 0.528494 0.866395 0.626781 0.081 Uiso 1 1 calc R U . . .
C82 C 0.3757(3) 0.8978(2) 0.78795(12) 0.0525(8) Uani 1 1 d . U . . .
C83 C 0.3353(3) 0.9132(3) 0.76007(13) 0.0564(9) Uani 1 1 d . U . . .
H83 H 0.322286 0.884452 0.736524 0.068 Uiso 1 1 calc R U . . .
C84 C 0.3142(4) 0.9695(3) 0.76628(14) 0.0593(9) Uani 1 1 d . U . . .
H84 H 0.287803 0.979382 0.746881 0.071 Uiso 1 1 calc R U . . .
C85 C 0.3312(4) 1.0122(3) 0.80084(14) 0.0628(10) Uani 1 1 d . U . . .
C86 C 0.3722(4) 0.9972(3) 0.82825(15) 0.0650(10) Uani 1 1 d . U . . .
H86 H 0.384283 1.025665 0.851880 0.078 Uiso 1 1 calc R U . . .
C87 C 0.3960(4) 0.9416(3) 0.82196(14) 0.0597(10) Uani 1 1 d . U . . .
H87 H 0.426255 0.933511 0.840965 0.072 Uiso 1 1 calc R U . . .
C88 C 0.3052(4) 1.0701(3) 0.80770(15) 0.0656(10) Uani 1 1 d . U . . .
C89 C 0.2647(4) 1.0844(3) 0.83823(16) 0.0722(12) Uani 1 1 d . U . . .
H89 H 0.253024 1.056250 0.854074 0.087 Uiso 1 1 calc R U . . .
C90 C 0.2415(4) 1.1397(3) 0.84538(15) 0.0702(11) Uani 1 1 d . U . . .
H90 H 0.212401 1.147947 0.866041 0.084 Uiso 1 1 calc R U . . .
C91 C 0.3205(4) 1.1140(3) 0.78611(15) 0.0669(11) Uani 1 1 d . U . . .
H91 H 0.347698 1.106181 0.764846 0.080 Uiso 1 1 calc R U . . .
C92 C 0.2963(4) 1.1688(3) 0.79537(14) 0.0656(11) Uani 1 1 d . U . . .
H92 H 0.307716 1.197980 0.780104 0.079 Uiso 1 1 calc R U . . .
C93 C 0.0553(3) 1.1824(2) 0.81394(12) 0.0521(10) Uani 1 1 d . U . . .
C94 C 0.0950(3) 1.2044(2) 0.78090(12) 0.0504(9) Uani 1 1 d . U . . .
C95 C -0.1084(3) 0.7777(2) 0.99732(11) 0.0544(10) Uani 1 1 d . U . . .
C96 C -0.1100(3) 0.8383(2) 0.98551(11) 0.0520(10) Uani 1 1 d . U . . .
C97 C 0.4619(3) 0.3067(2) 0.72625(11) 0.0467(9) Uani 1 1 d . U . . .
C98 C 0.4960(3) 0.3282(2) 0.69257(12) 0.0476(9) Uani 1 1 d . U . . .
C99 C 0.5951(3) 0.6584(2) 0.50555(11) 0.0500(9) Uani 1 1 d . U . . .
C100 C 0.5775(3) 0.7142(2) 0.49265(12) 0.0541(10) Uani 1 1 d . U . . .
C121 C -0.1614(4) 1.0958(4) 0.70568(19) 0.0793(13) Uani 1 1 d . U . . .
C122 C -0.1503(4) 1.1588(3) 0.72926(19) 0.0757(12) Uani 1 1 d . U . . .
C123 C -0.1807(4) 1.1491(3) 0.76257(19) 0.0773(12) Uani 1 1 d . U . . .
C124 C -0.2129(4) 1.0781(4) 0.7581(2) 0.0801(13) Uani 1 1 d . U . . .
C125 C -0.2006(4) 1.0474(4) 0.7241(2) 0.0824(13) Uani 1 1 d . U . . .
C126 C -0.2548(5) 1.0434(5) 0.7865(3) 0.104(2) Uani 1 1 d . U . . .
H12A H -0.317740 1.022569 0.779326 0.156 Uiso 1 1 calc R U . . .
H12B H -0.243956 1.075489 0.809927 0.156 Uiso 1 1 calc R U . . .
H12C H -0.229635 1.009803 0.788451 0.156 Uiso 1 1 calc R U . . .
C127 C -0.2273(6) 0.9743(4) 0.7101(3) 0.111(2) Uani 1 1 d . U . . .
H12D H -0.200373 0.963915 0.688109 0.166 Uiso 1 1 calc R U . . .
H12E H -0.290808 0.955269 0.704644 0.166 Uiso 1 1 calc R U . . .
H12F H -0.208087 0.955963 0.728479 0.166 Uiso 1 1 calc R U . . .
C128 C -0.1422(6) 1.0825(5) 0.6672(2) 0.101(2) Uani 1 1 d . U . . .
H12G H -0.195880 1.070507 0.651033 0.151 Uiso 1 1 calc R U . . .
H12H H -0.119340 1.046246 0.662320 0.151 Uiso 1 1 calc R U . . .
H12I H -0.098963 1.121897 0.663199 0.151 Uiso 1 1 calc R U . . .
C129 C -0.1092(6) 1.2231(4) 0.7201(2) 0.0972(19) Uani 1 1 d . U . . .
H12J H -0.059554 1.221558 0.706763 0.146 Uiso 1 1 calc R U . . .
H12K H -0.089190 1.258410 0.742362 0.146 Uiso 1 1 calc R U . . .
H12L H -0.152121 1.231315 0.705083 0.146 Uiso 1 1 calc R U . . .
C130 C -0.1794(6) 1.1999(4) 0.7959(2) 0.100(2) Uani 1 1 d . U . . .
H13A H -0.151174 1.243702 0.792185 0.150 Uiso 1 1 calc R U . . .
H13B H -0.146923 1.194601 0.816273 0.150 Uiso 1 1 calc R U . . .
H13C H -0.239228 1.194622 0.801067 0.150 Uiso 1 1 calc R U . . .
C131 C 0.2544(5) 1.3234(3) 0.89680(15) 0.0748(13) Uani 1 1 d . U . . .
C132 C 0.2231(5) 1.3583(3) 0.87479(17) 0.0759(13) Uani 1 1 d . U . . .
C133 C 0.2844(5) 1.3739(3) 0.84955(17) 0.0780(13) Uani 1 1 d . U . . .
C134 C 0.3510(5) 1.3455(3) 0.85492(16) 0.0792(14) Uani 1 1 d . U . . .
C135 C 0.3311(5) 1.3161(3) 0.88463(16) 0.0781(13) Uani 1 1 d . U . . .
C136 C 0.4292(6) 1.3484(5) 0.8348(2) 0.107(2) Uani 1 1 d . U . . .
H13D H 0.445998 1.310166 0.835130 0.161 Uiso 1 1 calc R U . . .
H13E H 0.477676 1.388651 0.846326 0.161 Uiso 1 1 calc R U . . .
H13F H 0.414577 1.348184 0.809681 0.161 Uiso 1 1 calc R U . . .
C137 C 0.3851(6) 1.2833(4) 0.8999(2) 0.102(2) Uani 1 1 d . U . . .
H13G H 0.417457 1.266859 0.881202 0.153 Uiso 1 1 calc R U . . .
H13H H 0.347069 1.246591 0.908277 0.153 Uiso 1 1 calc R U . . .
H13I H 0.426193 1.315034 0.920271 0.153 Uiso 1 1 calc R U . . .
C138 C 0.2084(5) 1.2970(4) 0.92622(17) 0.0905(19) Uani 1 1 d . U . . .
H13J H 0.145290 1.283078 0.919860 0.136 Uiso 1 1 calc R U . . .
H13K H 0.225886 1.331307 0.948970 0.136 Uiso 1 1 calc R U . . .
H13L H 0.223970 1.259344 0.929046 0.136 Uiso 1 1 calc R U . . .
C139 C 0.1401(6) 1.3756(4) 0.8778(2) 0.104(2) Uani 1 1 d . U . . .
H13M H 0.108806 1.364771 0.853658 0.157 Uiso 1 1 calc R U . . .
H13N H 0.155480 1.422652 0.888954 0.157 Uiso 1 1 calc R U . . .
H13O H 0.102816 1.350474 0.892760 0.157 Uiso 1 1 calc R U . . .
C140 C 0.2775(6) 1.4074(3) 0.8205(2) 0.098(2) Uani 1 1 d . U . . .
H14A H 0.307787 1.392733 0.800383 0.148 Uiso 1 1 calc R U . . .
H14B H 0.304188 1.455001 0.830124 0.148 Uiso 1 1 calc R U . . .
H14C H 0.216004 1.396311 0.811820 0.148 Uiso 1 1 calc R U . . .
C141 C 0.8477(5) 0.7877(4) 0.5723(2) 0.0946(16) Uani 1 1 d . U . . .
C142 C 0.8265(5) 0.8407(4) 0.5899(2) 0.0939(16) Uani 1 1 d . U . . .
C143 C 0.8148(6) 0.8745(4) 0.5662(3) 0.1076(18) Uani 1 1 d . U . . .
C144 C 0.8311(5) 0.8503(5) 0.5343(2) 0.1091(18) Uani 1 1 d . U . . .
C145 C 0.8525(5) 0.7938(5) 0.5337(2) 0.1079(18) Uani 1 1 d . U . . .
C146 C 0.8644(7) 0.7407(6) 0.5864(4) 0.137(3) Uani 1 1 d . U . . .
H14D H 0.861943 0.742721 0.611409 0.164 Uiso 1 1 calc R U . . .
H14E H 0.878444 0.706243 0.571160 0.164 Uiso 1 1 calc R U . . .
C147 C 0.8154(7) 0.8568(6) 0.6290(2) 0.133(3) Uani 1 1 d . U . . .
H14F H 0.765178 0.871451 0.632231 0.200 Uiso 1 1 calc R U . . .
H14G H 0.867958 0.891869 0.642415 0.200 Uiso 1 1 calc R U . . .
H14H H 0.805707 0.817697 0.638161 0.200 Uiso 1 1 calc R U . . .
C148 C 0.7897(8) 0.9384(5) 0.5757(3) 0.143(3) Uani 1 1 d . U . . .
H14I H 0.748698 0.937145 0.556048 0.215 Uiso 1 1 calc R U . . .
H14J H 0.842286 0.977170 0.578832 0.215 Uiso 1 1 calc R U . . .
H14K H 0.762457 0.940682 0.598146 0.215 Uiso 1 1 calc R U . . .
C149 C 0.8245(7) 0.8754(6) 0.5009(3) 0.151(3) Uani 1 1 d . U . . .
H14L H 0.817245 0.839992 0.479206 0.226 Uiso 1 1 calc R U . . .
H14M H 0.877780 0.912194 0.501229 0.226 Uiso 1 1 calc R U . . .
H14N H 0.774281 0.890113 0.500900 0.226 Uiso 1 1 calc R U . . .
C150 C 0.8741(7) 0.7472(6) 0.5047(3) 0.155(3) Uani 1 1 d . U . . .
H15A H 0.880976 0.763767 0.483042 0.233 Uiso 1 1 calc R U . . .
H15B H 0.827140 0.704432 0.499247 0.233 Uiso 1 1 calc R U . . .
H15C H 0.928623 0.742279 0.512711 0.233 Uiso 1 1 calc R U . . .
C151 C 0.3334(3) 0.5045(3) 0.43944(12) 0.0595(10) Uani 1 1 d . U . . .
C152 C 0.3043(3) 0.5545(3) 0.43102(13) 0.0616(11) Uani 1 1 d . U . . .
C153 C 0.3645(4) 0.5864(3) 0.40887(12) 0.0588(10) Uani 1 1 d . U . . .
C154 C 0.4311(3) 0.5574(3) 0.40434(11) 0.0535(9) Uani 1 1 d . U . . .
C155 C 0.4109(3) 0.5062(2) 0.42299(11) 0.0519(9) Uani 1 1 d . U . . .
C156 C 0.2863(4) 0.4550(3) 0.45890(15) 0.0729(15) Uani 1 1 d . U . . .
H15D H 0.247110 0.415699 0.441411 0.109 Uiso 1 1 calc R U . . .
H15E H 0.252227 0.473568 0.475955 0.109 Uiso 1 1 calc R U . . .
H15F H 0.328490 0.443107 0.472115 0.109 Uiso 1 1 calc R U . . .
C157 C 0.2247(4) 0.5697(4) 0.44175(18) 0.0834(16) Uani 1 1 d . U . . .
H15G H 0.174898 0.542173 0.423645 0.125 Uiso 1 1 calc R U . . .
H15H H 0.234400 0.616071 0.443311 0.125 Uiso 1 1 calc R U . . .
H15I H 0.212650 0.560833 0.465312 0.125 Uiso 1 1 calc R U . . .
C158 C 0.3614(5) 0.6422(3) 0.39445(17) 0.0758(14) Uani 1 1 d . U . . .
H15J H 0.357485 0.629684 0.368023 0.114 Uiso 1 1 calc R U . . .
H15K H 0.414419 0.680262 0.404120 0.114 Uiso 1 1 calc R U . . .
H15L H 0.310401 0.653587 0.401688 0.114 Uiso 1 1 calc R U . . .
C159 C 0.5054(4) 0.5754(3) 0.38260(13) 0.0626(12) Uani 1 1 d . U . . .
H15M H 0.489530 0.546079 0.358193 0.094 Uiso 1 1 calc R U . . .
H15N H 0.556713 0.570987 0.394161 0.094 Uiso 1 1 calc R U . . .
H15O H 0.518500 0.620869 0.381177 0.094 Uiso 1 1 calc R U . . .
C160 C 0.4654(4) 0.4658(3) 0.42684(13) 0.0617(11) Uani 1 1 d . U . . .
H16A H 0.445747 0.425271 0.407340 0.093 Uiso 1 1 calc R U . . .
H16B H 0.460015 0.454774 0.450212 0.093 Uiso 1 1 calc R U . . .
H16C H 0.526431 0.490548 0.425500 0.093 Uiso 1 1 calc R U . . .
C161 C 0.1940(4) 0.1668(3) 0.65336(14) 0.0681(12) Uani 1 1 d . U . . .
C162 C 0.2541(5) 0.1372(3) 0.66186(17) 0.0793(13) Uani 1 1 d . U . . .
C163 C 0.3191(5) 0.1471(3) 0.63773(19) 0.0809(13) Uani 1 1 d . U . . .
C164 C 0.2962(4) 0.1820(3) 0.61444(14) 0.0684(12) Uani 1 1 d . U . . .
C165 C 0.2218(4) 0.1940(3) 0.62445(13) 0.0589(10) Uani 1 1 d . U . . .
C166 C 0.1116(5) 0.1650(4) 0.6705(2) 0.102(2) Uani 1 1 d . U . . .
H16D H 0.094508 0.201722 0.667074 0.153 Uiso 1 1 calc R U . . .
H16E H 0.122038 0.168732 0.696360 0.153 Uiso 1 1 calc R U . . .
H16F H 0.064965 0.123505 0.659074 0.153 Uiso 1 1 calc R U . . .
C167 C 0.2504(7) 0.1051(4) 0.6925(2) 0.119(3) Uani 1 1 d . U . . .
H16G H 0.211252 0.059381 0.684527 0.178 Uiso 1 1 calc R U . . .
H16H H 0.228553 0.128610 0.712788 0.178 Uiso 1 1 calc R U . . .
H16I H 0.308846 0.106516 0.700132 0.178 Uiso 1 1 calc R U . . .
C168 C 0.3947(7) 0.1238(5) 0.6345(3) 0.122(2) Uani 1 1 d . U . . .
H16J H 0.375298 0.078344 0.619848 0.183 Uiso 1 1 calc R U . . .
H16K H 0.419646 0.126167 0.658600 0.183 Uiso 1 1 calc R U . . .
H16L H 0.438870 0.151703 0.622892 0.183 Uiso 1 1 calc R U . . .
C169 C 0.3476(5) 0.2062(4) 0.58572(18) 0.106(2) Uani 1 1 d . U . . .
H16M H 0.309277 0.192297 0.562972 0.158 Uiso 1 1 calc R U . . .
H16N H 0.394645 0.188027 0.582375 0.158 Uiso 1 1 calc R U . . .
H16O H 0.372561 0.254279 0.593039 0.158 Uiso 1 1 calc R U . . .
C170 C 0.1722(5) 0.2265(4) 0.6062(2) 0.0845(16) Uani 1 1 d . U . . .
H17A H 0.211323 0.255119 0.593302 0.127 Uiso 1 1 calc R U . . .
H17B H 0.148201 0.252651 0.624363 0.127 Uiso 1 1 calc R U . . .
H17C H 0.124493 0.192857 0.588987 0.127 Uiso 1 1 calc R U . . .
C171 C 0.7279(6) 0.4249(5) 0.7950(3) 0.1160(18) Uani 1 1 d D U . . .
C172 C 0.7113(6) 0.3604(5) 0.7749(3) 0.1152(17) Uani 1 1 d D U . . .
C174 C 0.7432(5) 0.3712(5) 0.7395(3) 0.1160(18) Uani 1 1 d D U . . .
C175 C 0.7687(6) 0.4381(5) 0.7454(3) 0.1153(18) Uani 1 1 d D U . . .
C176 C 0.8043(8) 0.4860(6) 0.7207(4) 0.163(3) Uani 1 1 d D U . . .
H17D H 0.761621 0.506673 0.716533 0.245 Uiso 1 1 calc R U . . .
H17E H 0.814118 0.461342 0.697557 0.245 Uiso 1 1 calc R U . . .
H17F H 0.859258 0.520033 0.732690 0.245 Uiso 1 1 calc R U . . .
C177 C 0.7407(8) 0.3216(6) 0.7047(3) 0.172(3) Uani 1 1 d D U . . .
H17G H 0.798543 0.332645 0.696442 0.258 Uiso 1 1 calc R U . . .
H17H H 0.698396 0.322423 0.686253 0.258 Uiso 1 1 calc R U . . .
H17I H 0.723568 0.277642 0.708926 0.258 Uiso 1 1 calc R U . . .
C179 C 0.6719(8) 0.3049(7) 0.7901(4) 0.162(3) Uani 1 1 d D U . . .
H17J H 0.650411 0.319847 0.812834 0.244 Uiso 1 1 calc R U . . .
H17K H 0.715515 0.285230 0.794565 0.244 Uiso 1 1 calc R U . . .
H17L H 0.623291 0.272061 0.772976 0.244 Uiso 1 1 calc R U . . .
C180 C 0.7153(9) 0.4560(8) 0.8341(3) 0.166(3) Uani 1 1 d . U . . .
H18G H 0.720503 0.501849 0.836392 0.249 Uiso 1 1 calc R U . . .
H18H H 0.760013 0.454194 0.851087 0.249 Uiso 1 1 calc R U . . .
H18I H 0.657491 0.431641 0.839418 0.249 Uiso 1 1 calc R U . . .
C181 C 0.7570(6) 0.4677(5) 0.7759(3) 0.1211(19) Uani 1 1 d D U . . .
C182 C 0.7786(8) 0.5434(6) 0.7906(4) 0.158(3) Uani 1 1 d . U . . .
H18J H 0.805620 0.565710 0.772437 0.237 Uiso 1 1 calc R U . . .
H18K H 0.818876 0.559410 0.812875 0.237 Uiso 1 1 calc R U . . .
H18L H 0.724786 0.552339 0.795507 0.237 Uiso 1 1 calc R U . . .
C183 C -0.3626(6) 0.5987(4) 0.9651(3) 0.113(2) Uani 1 1 d . U . . .
H18V H -0.421745 0.573833 0.968933 0.169 Uiso 1 1 calc R U . . .
H18W H -0.326317 0.619146 0.988478 0.169 Uiso 1 1 calc R U . . .
H18X H -0.337842 0.569039 0.949812 0.169 Uiso 1 1 calc R U . . .
C184 C 0.0907(5) 0.8310(3) 1.10178(17) 0.0823(16) Uani 1 1 d . U . . .
H18S H 0.029267 0.803082 1.098611 0.123 Uiso 1 1 calc R U . . .
H18T H 0.112734 0.845715 1.127536 0.123 Uiso 1 1 calc R U . . .
H18U H 0.124477 0.806011 1.088686 0.123 Uiso 1 1 calc R U . . .
C185 C -0.0418(4) 0.9089(3) 1.10775(15) 0.0736(15) Uani 1 1 d . U . . .
H18M H -0.086481 0.918351 1.094521 0.110 Uiso 1 1 calc R U . . .
H18N H -0.028368 0.936954 1.132482 0.110 Uiso 1 1 calc R U . . .
H18O H -0.063243 0.862725 1.108405 0.110 Uiso 1 1 calc R U . . .
C186 C 0.2496(5) 0.9026(4) 1.0615(2) 0.0912(17) Uani 1 1 d . U . . .
H18D H 0.262274 0.904475 1.036831 0.137 Uiso 1 1 calc R U . . .
H18E H 0.240783 0.858322 1.064187 0.137 Uiso 1 1 calc R U . . .
H18F H 0.298649 0.934353 1.078756 0.137 Uiso 1 1 calc R U . . .
C187 C 0.2061(5) 1.0206(4) 1.03967(19) 0.0903(19) Uani 1 1 d . U . . .
H18P H 0.249382 1.003384 1.028273 0.135 Uiso 1 1 calc R U . . .
H18Q H 0.235934 1.062323 1.057525 0.135 Uiso 1 1 calc R U . . .
H18R H 0.169828 1.027581 1.021197 0.135 Uiso 1 1 calc R U . . .
C188 C 0.0267(5) 1.0207(3) 1.06667(15) 0.0737(14) Uani 1 1 d . U . . .
H18A H 0.046916 1.038246 1.046057 0.110 Uiso 1 1 calc R U . . .
H18B H 0.039965 1.056846 1.088499 0.110 Uiso 1 1 calc R U . . .
H18C H -0.036364 0.997349 1.062022 0.110 Uiso 1 1 calc R U . . .
C189 C 0.0708(4) 0.9752(3) 1.07179(12) 0.0636(11) Uani 1 1 d . U . . .
C190 C 0.0392(4) 0.9224(3) 1.08912(12) 0.0639(11) Uani 1 1 d . U . . .
C191 C 0.0992(4) 0.8891(3) 1.08740(13) 0.0676(12) Uani 1 1 d . U . . .
C192 C 0.1693(4) 0.9188(3) 1.06852(15) 0.0742(12) Uani 1 1 d . U . . .
C193 C 0.1499(4) 0.9723(3) 1.05806(14) 0.0695(12) Uani 1 1 d . U . . .
C194 C -0.3656(4) 0.7104(4) 0.90492(17) 0.0820(14) Uani 1 1 d . U . . .
C195 C -0.3763(4) 0.7469(3) 0.93863(17) 0.0763(13) Uani 1 1 d . U . . .
C196 C -0.3749(4) 0.7099(4) 0.96463(16) 0.0781(14) Uani 1 1 d . U . . .
C197 C -0.3657(4) 0.6512(3) 0.94694(18) 0.0809(14) Uani 1 1 d . U . . .
C198 C -0.3581(5) 0.6507(4) 0.91009(18) 0.0838(14) Uani 1 1 d . U . . .
C199 C -0.3679(6) 0.7268(5) 0.8692(2) 0.116(2) Uani 1 1 d . U . . .
H19A H -0.331931 0.707164 0.853782 0.174 Uiso 1 1 calc R U . . .
H19B H -0.345167 0.774570 0.872927 0.174 Uiso 1 1 calc R U . . .
H19C H -0.428055 0.709408 0.857551 0.174 Uiso 1 1 calc R U . . .
C200 C -0.3849(6) 0.8133(4) 0.9457(3) 0.111(2) Uani 1 1 d . U . . .
H20G H -0.360316 0.834709 0.926892 0.166 Uiso 1 1 calc R U . . .
H20H H -0.353337 0.840045 0.969356 0.166 Uiso 1 1 calc R U . . .
H20I H -0.446540 0.808711 0.945561 0.166 Uiso 1 1 calc R U . . .
C201 C -0.3869(6) 0.7324(5) 1.0032(2) 0.110(2) Uani 1 1 d . U . . .
H20A H -0.345235 0.776760 1.013532 0.165 Uiso 1 1 calc R U . . .
H20B H -0.377131 0.702427 1.016655 0.165 Uiso 1 1 calc R U . . .
H20C H -0.446378 0.732886 1.004782 0.165 Uiso 1 1 calc R U . . .
C202 C -0.3503(6) 0.5962(5) 0.8810(3) 0.123(3) Uani 1 1 d . U . . .
H20D H -0.405796 0.559487 0.875413 0.185 Uiso 1 1 calc R U . . .
H20E H -0.304376 0.581515 0.889148 0.185 Uiso 1 1 calc R U . . .
H20F H -0.335579 0.611744 0.859278 0.185 Uiso 1 1 calc R U . . .

loop_
_atom_site_aniso_label
_atom_site_aniso_U_11
_atom_site_aniso_U_22
_atom_site_aniso_U_33
_atom_site_aniso_U_23
_atom_site_aniso_U_13
_atom_site_aniso_U_12
Rh1 0.05177(19) 0.05586(19) 0.03310(15) 0.01690(13) 0.01533(13) 0.01280(15)
Rh2 0.0659(2) 0.0631(2) 0.03771(17) 0.00725(15) 0.01459(16) -0.00046(18)
Rh3 0.0664(2) 0.04628(18) 0.04343(17) 0.01936(14) 0.02018(15) 0.01629(16)
Rh4 0.0614(2) 0.04814(19) 0.0536(2) 0.01058(15) 0.01264(16) 0.02278(16)
Rh5 0.0633(2) 0.0549(2) 0.03466(16) 0.01698(14) 0.01661(14) 0.00706(16)
Rh6 0.0669(2) 0.0560(2) 0.03241(16) 0.00870(14) 0.01676(14) 0.00687(17)
Rh7 0.0599(2) 0.04523(18) 0.04801(18) 0.01070(14) 0.01227(15) 0.01500(15)
Rh8 0.0637(2) 0.04202(17) 0.03726(16) 0.01392(12) 0.01074(14) 0.01780(15)
S1S 0.0821(9) 0.0622(7) 0.0576(7) 0.0242(6) 0.0156(6) 0.0138(7)
S2S 0.0720(9) 0.0744(9) 0.0715(8) 0.0284(7) 0.0094(7) 0.0099(7)
S3S 0.1236(15) 0.1011(13) 0.0628(9) 0.0270(9) 0.0153(9) 0.0200(12)
S4S 0.0842(12) 0.1039(14) 0.1211(16) 0.0451(12) 0.0246(11) 0.0236(10)
S5S 0.1365(19) 0.1010(15) 0.0838(12) 0.0232(11) 0.0091(12) -0.0021(14)
S6S 0.0747(9) 0.1083(12) 0.0587(8) 0.0348(8) 0.0173(7) 0.0239(9)
S7S 0.113(2) 0.182(3) 0.320(5) 0.124(4) -0.002(3) 0.055(2)
S8S 0.141(2) 0.172(3) 0.178(3) 0.106(3) 0.016(2) 0.032(2)
F1S 0.135(4) 0.103(4) 0.238(7) 0.038(4) 0.064(5) 0.061(3)
F2S 0.085(3) 0.112(3) 0.126(4) -0.001(3) 0.020(3) 0.009(3)
F3S 0.122(4) 0.165(5) 0.095(3) 0.058(3) 0.044(3) 0.018(3)
F4S 0.192(6) 0.093(3) 0.126(4) 0.002(3) 0.006(4) -0.020(4)
F5S 0.089(3) 0.200(6) 0.146(5) 0.037(5) -0.030(3) -0.015(4)
F6S 0.139(4) 0.168(5) 0.073(3) 0.017(3) 0.009(3) -0.037(4)
F7S 0.251(10) 0.210(7) 0.192(8) 0.107(7) 0.001(6) 0.083(7)
F8S 0.230(9) 0.342(12) 0.109(4) 0.037(5) 0.061(5) 0.180(9)
F9S 0.148(6) 0.247(9) 0.184(7) -0.038(6) -0.033(5) 0.052(6)
F10S 0.236(8) 0.156(6) 0.257(9) 0.047(6) 0.028(7) 0.134(7)
F11S 0.204(7) 0.118(4) 0.113(4) 0.034(3) 0.007(4) 0.049(4)
F12S 0.152(5) 0.141(5) 0.146(5) 0.062(4) 0.002(4) -0.012(4)
F13S 0.284(10) 0.320(13) 0.130(6) 0.096(7) -0.079(6) -0.072(9)
F14S 0.352(14) 0.349(13) 0.226(11) -0.008(11) 0.189(11) 0.044(13)
F15S 0.329(12) 0.171(6) 0.151(6) 0.090(5) -0.025(7) -0.076(7)
F16S 0.167(6) 0.122(4) 0.130(4) 0.000(3) -0.032(4) 0.040(4)
F17S 0.076(3) 0.191(6) 0.150(5) 0.064(4) -0.019(3) -0.005(3)
F18S 0.142(5) 0.216(7) 0.062(2) 0.021(3) -0.009(3) 0.008(5)
F19S 0.249(12) 0.64(3) 0.334(10) 0.280(17) 0.017(10) 0.194(14)
F20S 0.227(11) 0.334(12) 0.238(10) 0.094(10) -0.002(8) 0.132(9)
F21S 0.249(12) 0.343(13) 0.49(2) 0.239(16) 0.110(11) -0.011(11)
F22S 0.269(11) 0.147(6) 0.304(12) 0.078(7) 0.092(10) -0.043(7)
F23S 0.311(12) 0.223(9) 0.317(12) 0.095(9) 0.162(12) 0.152(10)
F24S 0.172(7) 0.420(16) 0.172(7) 0.161(9) 0.012(6) -0.007(9)
O1 0.0662(18) 0.0476(16) 0.0431(15) 0.0178(13) 0.0104(14) 0.0146(14)
O2 0.0619(19) 0.0587(19) 0.0457(16) 0.0175(14) 0.0182(13) 0.0182(15)
O1S 0.097(3) 0.073(3) 0.127(4) 0.037(3) 0.031(3) 0.031(3)
O3 0.0625(18) 0.0560(17) 0.0397(15) 0.0171(13) 0.0147(13) 0.0204(14)
O2S 0.131(5) 0.114(4) 0.075(3) 0.049(3) 0.016(3) 0.014(3)
O4 0.0608(18) 0.0499(16) 0.0385(14) 0.0187(12) 0.0095(12) 0.0112(14)
O3S 0.094(3) 0.069(2) 0.076(3) 0.025(2) 0.007(2) 0.006(2)
O5 0.078(2) 0.0582(19) 0.0476(17) 0.0143(15) 0.0159(15) 0.0070(17)
O4S 0.121(4) 0.111(4) 0.085(3) 0.043(3) 0.031(3) 0.021(3)
O6 0.0610(19) 0.0605(18) 0.0410(16) 0.0087(14) 0.0088(14) 0.0114(15)
O5S 0.094(3) 0.112(4) 0.110(4) 0.021(3) 0.005(3) 0.035(3)
O7 0.067(2) 0.0598(19) 0.0462(17) 0.0234(14) 0.0120(15) 0.0083(16)
O6S 0.106(4) 0.084(3) 0.110(4) 0.038(3) -0.003(3) 0.013(3)
O8 0.0524(16) 0.0529(17) 0.0362(14) 0.0097(12) 0.0067(12) 0.0105(14)
O7S 0.220(10) 0.308(13) 0.083(4) 0.035(6) 0.052(5) 0.128(9)
O9 0.068(2) 0.0505(17) 0.0439(15) 0.0213(13) 0.0182(14) 0.0141(15)
O8S 0.289(12) 0.102(5) 0.157(7) 0.063(5) -0.065(7) -0.034(6)
O10 0.070(2) 0.0493(17) 0.0431(16) 0.0161(13) 0.0198(14) 0.0118(14)
O9S 0.144(5) 0.107(4) 0.088(3) 0.033(3) 0.003(3) 0.007(4)
O11 0.072(2) 0.0544(18) 0.0465(17) 0.0162(14) 0.0180(15) 0.0218(16)
O10S 0.118(5) 0.147(6) 0.165(6) 0.096(5) 0.052(4) 0.034(4)
O12 0.068(2) 0.0497(17) 0.0488(16) 0.0126(13) 0.0216(14) 0.0148(15)
O11S 0.075(3) 0.186(7) 0.116(4) 0.073(4) 0.016(3) 0.025(4)
O13 0.066(2) 0.0556(18) 0.0394(15) 0.0150(13) 0.0128(13) 0.0083(15)
O12S 0.114(5) 0.145(6) 0.179(7) 0.017(5) 0.014(5) 0.074(5)
O14 0.073(2) 0.0562(18) 0.0463(17) 0.0223(14) 0.0132(15) 0.0070(16)
O13S 0.322(12) 0.194(9) 0.132(6) 0.039(6) 0.102(8) 0.131(10)
O15 0.070(2) 0.0560(18) 0.0399(16) 0.0126(13) 0.0124(14) 0.0099(15)
O14S 0.151(6) 0.096(4) 0.176(7) 0.013(4) 0.003(5) -0.023(4)
O16 0.075(2) 0.0538(18) 0.0437(16) 0.0167(14) 0.0137(15) 0.0050(16)
O15S 0.181(7) 0.142(7) 0.173(7) 0.053(6) -0.074(6) -0.053(5)
O16S 0.102(4) 0.134(5) 0.061(2) 0.031(3) 0.030(2) 0.014(3)
O17S 0.068(3) 0.151(5) 0.071(3) 0.038(3) 0.014(2) 0.012(3)
O18S 0.136(5) 0.136(5) 0.138(5) 0.066(4) 0.044(4) 0.059(4)
O19S 0.141(7) 0.150(7) 0.504(19) 0.131(10) -0.068(9) 0.041(6)
O20S 0.268(13) 0.43(2) 0.301(11) 0.033(14) -0.055(10) 0.264(14)
O21S 0.121(6) 0.179(8) 0.54(2) 0.195(12) 0.074(9) 0.038(5)
O22S 0.190(8) 0.265(10) 0.171(7) 0.138(7) 0.002(6) -0.040(8)
O23S 0.123(6) 0.187(7) 0.296(12) 0.176(9) 0.003(7) -0.001(5)
O24S 0.195(8) 0.124(5) 0.344(11) -0.005(7) -0.166(9) 0.038(6)
N1 0.075(3) 0.046(2) 0.054(2) 0.0175(16) 0.0248(19) 0.0228(19)
N2 0.082(3) 0.068(3) 0.0422(19) 0.0227(17) 0.0259(19) 0.026(2)
N3 0.077(3) 0.061(2) 0.047(2) 0.0140(18) 0.0232(19) 0.015(2)
N4 0.095(3) 0.067(2) 0.058(2) 0.0325(19) 0.037(2) 0.042(2)
N5 0.080(3) 0.058(2) 0.0419(19) 0.0126(17) 0.0235(19) 0.016(2)
N6 0.058(2) 0.0484(19) 0.050(2) 0.0120(16) 0.0155(17) 0.0206(17)
N7 0.062(2) 0.058(2) 0.0385(17) 0.0183(15) 0.0191(16) 0.0214(18)
N8 0.068(2) 0.0479(19) 0.0434(18) 0.0191(15) 0.0174(17) 0.0222(18)
C1 0.071(2) 0.049(2) 0.047(2) 0.0222(16) 0.0237(18) 0.0177(18)
C2 0.069(2) 0.056(2) 0.047(2) 0.0208(17) 0.0263(18) 0.0239(18)
C1S 0.089(4) 0.076(4) 0.077(4) 0.017(3) 0.020(3) 0.025(3)
C3 0.064(2) 0.0485(18) 0.0467(18) 0.0182(15) 0.0203(17) 0.0200(17)
C2S 0.094(5) 0.107(5) 0.086(4) 0.029(4) 0.003(4) -0.027(4)
C4 0.073(2) 0.051(2) 0.059(2) 0.0253(17) 0.0319(19) 0.0229(18)
C3S 0.132(7) 0.170(9) 0.090(6) 0.030(5) 0.026(4) 0.037(6)
C5 0.073(2) 0.054(2) 0.054(2) 0.0257(17) 0.0297(18) 0.0275(18)
C4S 0.168(8) 0.097(5) 0.121(6) 0.050(4) 0.037(5) 0.053(5)
C6 0.064(2) 0.0497(18) 0.0450(18) 0.0174(15) 0.0196(16) 0.0218(16)
C5S 0.188(10) 0.152(8) 0.080(5) 0.022(5) 0.011(5) -0.027(7)
C7 0.069(2) 0.0488(19) 0.060(2) 0.0207(17) 0.0291(18) 0.0179(17)
C6S 0.079(4) 0.135(5) 0.063(3) 0.029(4) 0.001(3) 0.021(4)
C8 0.062(2) 0.0512(19) 0.059(2) 0.0196(16) 0.0273(17) 0.0209(16)
C7S 0.088(6) 0.325(14) 0.350(10) 0.254(11) 0.029(7) 0.071(7)
C9 0.058(2) 0.0505(19) 0.059(2) 0.0170(16) 0.0193(17) 0.0209(16)
C8S 0.134(6) 0.165(8) 0.158(8) 0.082(8) 0.054(6) 0.037(6)
C10 0.0599(19) 0.0464(17) 0.0573(19) 0.0142(15) 0.0167(16) 0.0179(15)
C11 0.062(2) 0.0552(19) 0.0466(18) 0.0166(16) 0.0198(16) 0.0221(16)
C12 0.064(2) 0.058(2) 0.0481(18) 0.0155(16) 0.0204(16) 0.0232(17)
C13 0.070(2) 0.0509(19) 0.0471(18) 0.0158(16) 0.0253(17) 0.0188(17)
C14 0.071(2) 0.057(2) 0.0451(18) 0.0162(16) 0.0164(17) 0.0216(17)
C15 0.067(2) 0.0554(19) 0.0483(18) 0.0163(16) 0.0177(16) 0.0222(17)
C16 0.071(2) 0.054(2) 0.0446(18) 0.0145(16) 0.0227(17) 0.0193(18)
C17 0.080(3) 0.056(2) 0.051(2) 0.0188(18) 0.0299(19) 0.0196(19)
C18 0.081(3) 0.060(2) 0.049(2) 0.0163(18) 0.030(2) 0.021(2)
C19 0.081(3) 0.058(2) 0.050(2) 0.0170(18) 0.0234(19) 0.023(2)
C20 0.079(3) 0.065(2) 0.047(2) 0.0212(18) 0.0239(19) 0.020(2)
C21 0.0593(17) 0.0481(16) 0.0461(16) 0.0136(14) 0.0191(14) 0.0213(14)
C22 0.0593(18) 0.0509(17) 0.0437(16) 0.0138(14) 0.0183(14) 0.0238(15)
C23 0.0630(19) 0.0457(17) 0.0474(18) 0.0132(15) 0.0226(16) 0.0220(15)
C24 0.0612(19) 0.0476(17) 0.0441(17) 0.0144(14) 0.0194(15) 0.0207(15)
C25 0.0600(19) 0.0491(17) 0.0448(17) 0.0159(14) 0.0190(15) 0.0240(15)
C26 0.064(2) 0.0499(18) 0.0506(18) 0.0157(15) 0.0197(16) 0.0237(16)
C27 0.065(2) 0.0535(19) 0.0523(19) 0.0222(16) 0.0248(17) 0.0243(17)
C28 0.069(2) 0.0568(19) 0.0452(18) 0.0199(15) 0.0238(16) 0.0265(17)
C29 0.073(2) 0.054(2) 0.049(2) 0.0125(17) 0.0273(18) 0.0205(18)
C30 0.067(2) 0.0523(19) 0.0507(19) 0.0118(16) 0.0237(17) 0.0162(17)
C31 0.068(2) 0.059(2) 0.0465(19) 0.0213(16) 0.0248(17) 0.0256(18)
C32 0.081(3) 0.058(2) 0.053(2) 0.0253(17) 0.0281(19) 0.031(2)
C33 0.081(3) 0.059(2) 0.053(2) 0.0282(18) 0.030(2) 0.027(2)
C34 0.075(2) 0.060(2) 0.0447(19) 0.0221(17) 0.0237(18) 0.0295(19)
C35 0.078(2) 0.057(2) 0.0450(19) 0.0230(17) 0.0264(18) 0.0292(19)
C36 0.0572(19) 0.0511(18) 0.0395(16) 0.0140(14) 0.0180(15) 0.0222(15)
C37 0.067(2) 0.057(2) 0.0411(17) 0.0112(16) 0.0146(16) 0.0260(17)
C38 0.068(2) 0.057(2) 0.0417(18) 0.0135(16) 0.0129(17) 0.0293(17)
C39 0.058(2) 0.0492(18) 0.0424(17) 0.0172(14) 0.0181(15) 0.0202(16)
C40 0.067(2) 0.0523(19) 0.0431(18) 0.0086(15) 0.0084(16) 0.0201(17)
C41 0.067(2) 0.0531(18) 0.0443(17) 0.0129(15) 0.0073(16) 0.0242(16)
C42 0.059(2) 0.0512(19) 0.0434(18) 0.0156(15) 0.0175(16) 0.0208(16)
C43 0.069(2) 0.055(2) 0.0463(19) 0.0177(16) 0.0219(18) 0.0248(18)
C44 0.068(2) 0.056(2) 0.055(2) 0.0241(17) 0.0187(18) 0.0256(18)
C45 0.072(2) 0.056(2) 0.046(2) 0.0143(17) 0.0183(18) 0.0250(19)
C46 0.075(2) 0.054(2) 0.0438(19) 0.0165(16) 0.0184(18) 0.0269(19)
C47 0.081(3) 0.057(2) 0.057(2) 0.0234(18) 0.030(2) 0.026(2)
C48 0.077(3) 0.053(2) 0.054(2) 0.0237(18) 0.026(2) 0.021(2)
C49 0.072(2) 0.053(2) 0.051(2) 0.0209(17) 0.0269(18) 0.0202(18)
C50 0.079(2) 0.056(2) 0.049(2) 0.0227(17) 0.0285(19) 0.0246(19)
C51 0.064(2) 0.0484(19) 0.0450(18) 0.0150(15) 0.0197(17) 0.0166(17)
C52 0.065(2) 0.0494(18) 0.0443(18) 0.0160(15) 0.0170(16) 0.0193(16)
C53 0.065(2) 0.0503(19) 0.0506(19) 0.0180(16) 0.0219(17) 0.0156(17)
C54 0.0573(19) 0.0552(18) 0.0500(18) 0.0171(16) 0.0201(16) 0.0181(16)
C55 0.0590(19) 0.0537(18) 0.0448(17) 0.0171(15) 0.0176(15) 0.0195(16)
C56 0.0587(19) 0.0494(18) 0.0521(19) 0.0165(16) 0.0134(16) 0.0164(16)
C57 0.057(2) 0.0522(19) 0.0537(19) 0.0172(16) 0.0155(17) 0.0205(16)
C58 0.0594(18) 0.0562(17) 0.0429(16) 0.0153(14) 0.0139(15) 0.0230(15)
C59 0.0605(18) 0.0557(17) 0.0456(16) 0.0165(14) 0.0149(15) 0.0232(15)
C60 0.063(2) 0.0581(19) 0.0432(17) 0.0160(15) 0.0174(16) 0.0230(16)
C61 0.073(2) 0.069(2) 0.0473(19) 0.0173(17) 0.0161(17) 0.0317(19)
C62 0.081(2) 0.071(2) 0.0483(19) 0.0246(18) 0.0190(18) 0.034(2)
C63 0.077(2) 0.064(2) 0.0443(18) 0.0206(16) 0.0208(17) 0.0280(18)
C64 0.065(2) 0.070(2) 0.0431(18) 0.0163(17) 0.0175(17) 0.0252(19)
C65 0.065(2) 0.066(2) 0.0419(17) 0.0172(16) 0.0152(16) 0.0254(17)
C66 0.076(2) 0.067(2) 0.0416(18) 0.0220(17) 0.0198(17) 0.0270(19)
C67 0.092(3) 0.069(2) 0.052(2) 0.0246(19) 0.024(2) 0.033(2)
C68 0.095(3) 0.068(2) 0.047(2) 0.0283(19) 0.026(2) 0.026(2)
C69 0.088(3) 0.074(2) 0.047(2) 0.0272(19) 0.029(2) 0.034(2)
C70 0.086(3) 0.070(2) 0.047(2) 0.0269(18) 0.0294(19) 0.030(2)
C71 0.0566(19) 0.0548(18) 0.0441(17) 0.0172(15) 0.0159(15) 0.0207(16)
C72 0.0628(19) 0.0531(18) 0.0478(17) 0.0168(15) 0.0151(16) 0.0112(16)
C73 0.067(2) 0.0539(19) 0.0479(18) 0.0163(16) 0.0156(17) 0.0150(17)
C74 0.066(2) 0.060(2) 0.0490(19) 0.0174(16) 0.0209(17) 0.0201(18)
C75 0.068(2) 0.055(2) 0.055(2) 0.0201(17) 0.0265(18) 0.0182(18)
C76 0.065(2) 0.0504(19) 0.0530(19) 0.0150(16) 0.0209(17) 0.0179(17)
C77 0.068(2) 0.057(2) 0.0478(19) 0.0162(17) 0.0196(17) 0.0152(18)
C78 0.071(2) 0.059(2) 0.047(2) 0.0180(17) 0.0216(18) 0.0177(19)
C79 0.074(2) 0.060(2) 0.050(2) 0.0131(18) 0.0233(19) 0.017(2)
C80 0.084(3) 0.071(2) 0.058(2) 0.025(2) 0.023(2) 0.018(2)
C81 0.084(3) 0.064(2) 0.059(2) 0.0213(19) 0.024(2) 0.025(2)
C82 0.062(2) 0.0565(19) 0.0461(17) 0.0169(15) 0.0164(16) 0.0258(16)
C83 0.067(2) 0.063(2) 0.0453(18) 0.0174(16) 0.0167(16) 0.0278(17)
C84 0.072(2) 0.070(2) 0.0501(19) 0.0252(17) 0.0205(17) 0.0346(18)
C85 0.080(2) 0.067(2) 0.056(2) 0.0249(17) 0.0262(18) 0.0351(19)
C86 0.085(2) 0.063(2) 0.053(2) 0.0160(18) 0.0195(19) 0.031(2)
C87 0.071(2) 0.062(2) 0.0498(19) 0.0178(17) 0.0091(17) 0.0249(18)
C88 0.084(2) 0.070(2) 0.057(2) 0.0253(18) 0.0295(19) 0.037(2)
C89 0.098(3) 0.072(2) 0.066(2) 0.034(2) 0.040(2) 0.041(2)
C90 0.098(3) 0.070(2) 0.062(2) 0.0325(19) 0.041(2) 0.039(2)
C91 0.090(3) 0.079(2) 0.053(2) 0.0297(19) 0.032(2) 0.045(2)
C92 0.089(3) 0.075(2) 0.054(2) 0.0314(19) 0.032(2) 0.043(2)
C93 0.071(3) 0.042(2) 0.046(2) 0.0139(16) 0.0264(18) 0.0193(19)
C94 0.069(3) 0.047(2) 0.041(2) 0.0141(17) 0.0182(18) 0.0246(19)
C95 0.067(3) 0.058(2) 0.0309(18) 0.0140(17) 0.0173(17) 0.008(2)
C96 0.063(2) 0.056(2) 0.0318(18) 0.0125(16) 0.0200(17) 0.012(2)
C97 0.063(2) 0.044(2) 0.0389(19) 0.0164(16) 0.0135(17) 0.0213(19)
C98 0.060(2) 0.046(2) 0.042(2) 0.0163(16) 0.0161(17) 0.0208(18)
C99 0.052(2) 0.058(2) 0.0352(19) 0.0141(17) 0.0167(16) 0.0102(19)
C100 0.063(2) 0.055(2) 0.041(2) 0.0166(18) 0.0225(18) 0.011(2)
C121 0.071(3) 0.094(3) 0.079(3) 0.016(2) 0.006(2) 0.039(2)
C122 0.077(3) 0.084(3) 0.084(3) 0.031(2) 0.012(2) 0.045(2)
C123 0.078(3) 0.085(3) 0.089(3) 0.025(2) 0.021(2) 0.051(2)
C124 0.066(2) 0.093(3) 0.096(3) 0.033(2) 0.020(2) 0.038(2)
C125 0.068(3) 0.086(3) 0.094(3) 0.016(2) 0.005(2) 0.034(2)
C126 0.087(4) 0.116(5) 0.125(5) 0.049(4) 0.036(4) 0.041(4)
C127 0.091(4) 0.088(4) 0.128(5) 0.000(4) -0.007(4) 0.018(3)
C128 0.094(4) 0.130(5) 0.077(3) 0.012(3) 0.006(3) 0.048(4)
C129 0.109(4) 0.097(4) 0.100(4) 0.046(3) 0.008(4) 0.041(4)
C130 0.110(4) 0.109(4) 0.101(4) 0.019(3) 0.024(4) 0.065(4)
C131 0.093(3) 0.066(3) 0.048(2) 0.0155(19) 0.015(2) 0.004(2)
C132 0.099(3) 0.055(2) 0.062(3) 0.008(2) 0.017(2) 0.015(2)
C133 0.103(3) 0.052(2) 0.064(3) 0.022(2) 0.013(2) 0.002(2)
C134 0.085(3) 0.078(3) 0.059(2) 0.030(2) 0.015(2) -0.003(2)
C135 0.085(3) 0.078(3) 0.059(2) 0.032(2) 0.009(2) 0.003(2)
C136 0.097(4) 0.118(5) 0.091(4) 0.042(4) 0.035(3) 0.003(4)
C137 0.095(4) 0.114(5) 0.088(4) 0.043(4) -0.002(3) 0.013(4)
C138 0.103(4) 0.091(4) 0.055(3) 0.017(3) 0.024(3) 0.004(3)
C139 0.122(5) 0.076(4) 0.108(5) 0.001(4) 0.028(4) 0.039(4)
C140 0.136(5) 0.062(3) 0.080(4) 0.034(3) 0.004(4) 0.001(3)
C141 0.063(3) 0.095(3) 0.096(3) 0.015(3) -0.001(3) -0.006(3)
C142 0.076(3) 0.098(3) 0.074(3) 0.008(2) 0.012(2) -0.005(3)
C143 0.089(3) 0.093(3) 0.103(3) 0.012(3) 0.004(3) -0.009(3)
C144 0.080(3) 0.114(3) 0.091(3) 0.032(3) 0.010(3) -0.026(3)
C145 0.064(3) 0.116(4) 0.088(3) -0.020(3) 0.020(3) -0.013(3)
C146 0.099(5) 0.131(5) 0.157(6) 0.030(5) -0.011(5) 0.015(4)
C147 0.110(5) 0.150(5) 0.084(4) -0.010(4) 0.011(4) -0.002(5)
C148 0.131(5) 0.103(4) 0.156(6) 0.013(4) -0.006(5) 0.003(4)
C149 0.121(5) 0.158(6) 0.118(5) 0.052(4) 0.005(5) -0.036(5)
C150 0.096(5) 0.165(6) 0.136(5) -0.039(5) 0.028(4) 0.006(5)
C151 0.061(2) 0.071(2) 0.0385(19) 0.0179(17) 0.0140(17) 0.0081(19)
C152 0.056(2) 0.076(3) 0.046(2) 0.0174(19) 0.0106(18) 0.012(2)
C153 0.063(2) 0.075(3) 0.0377(18) 0.0198(18) 0.0097(17) 0.019(2)
C154 0.061(2) 0.067(2) 0.0295(16) 0.0155(16) 0.0143(16) 0.0145(19)
C155 0.061(2) 0.056(2) 0.0323(17) 0.0139(15) 0.0114(16) 0.0104(18)
C156 0.072(3) 0.077(3) 0.054(3) 0.024(2) 0.020(2) 0.000(3)
C157 0.065(3) 0.109(4) 0.072(3) 0.018(3) 0.016(3) 0.027(3)
C158 0.086(4) 0.093(4) 0.061(3) 0.032(3) 0.013(3) 0.038(3)
C159 0.075(3) 0.074(3) 0.043(2) 0.027(2) 0.027(2) 0.020(2)
C160 0.078(3) 0.058(3) 0.045(2) 0.016(2) 0.015(2) 0.017(2)
C161 0.084(3) 0.056(2) 0.048(2) 0.0102(18) 0.008(2) 0.005(2)
C162 0.109(3) 0.049(2) 0.062(3) 0.016(2) -0.017(2) 0.005(2)
C163 0.096(3) 0.057(2) 0.079(3) -0.008(2) -0.015(2) 0.032(2)
C164 0.079(3) 0.068(3) 0.045(2) -0.0018(19) 0.006(2) 0.018(2)
C165 0.070(2) 0.053(2) 0.048(2) 0.0122(17) 0.0075(18) 0.0138(19)
C166 0.094(4) 0.094(4) 0.080(4) 0.005(3) 0.037(3) -0.008(3)
C167 0.160(6) 0.072(4) 0.095(4) 0.040(3) -0.034(4) -0.008(4)
C168 0.128(5) 0.100(4) 0.128(5) -0.013(4) -0.017(4) 0.059(4)
C169 0.098(4) 0.121(5) 0.059(3) -0.009(3) 0.034(3) 0.006(4)
C170 0.085(4) 0.078(3) 0.085(4) 0.023(3) -0.013(3) 0.021(3)
C171 0.090(3) 0.147(4) 0.119(4) 0.029(3) -0.011(3) 0.056(3)
C172 0.083(3) 0.118(4) 0.164(4) 0.064(3) -0.011(3) 0.044(3)
C174 0.083(3) 0.135(4) 0.141(4) 0.005(3) 0.000(3) 0.074(3)
C175 0.074(3) 0.137(4) 0.146(4) 0.053(3) 0.016(3) 0.039(3)
C176 0.109(5) 0.186(7) 0.188(7) 0.074(6) 0.034(5) 0.023(6)
C177 0.127(6) 0.190(6) 0.189(6) -0.019(6) 0.005(5) 0.087(5)
C179 0.130(6) 0.161(6) 0.210(7) 0.089(5) -0.017(5) 0.043(5)
C180 0.147(6) 0.199(6) 0.130(5) 0.016(5) -0.015(5) 0.052(6)
C181 0.091(3) 0.119(4) 0.142(4) 0.025(3) -0.013(3) 0.029(3)
C182 0.126(6) 0.131(5) 0.177(6) 0.011(5) -0.018(5) 0.015(5)
C183 0.108(5) 0.094(4) 0.117(5) 0.047(4) 0.006(4) -0.003(4)
C184 0.111(4) 0.085(4) 0.055(3) 0.028(3) 0.013(3) 0.033(3)
C185 0.095(4) 0.073(3) 0.052(3) 0.028(2) 0.033(3) 0.018(3)
C186 0.083(3) 0.100(4) 0.078(4) 0.014(3) 0.005(3) 0.020(3)
C187 0.089(4) 0.082(4) 0.071(3) 0.021(3) 0.021(3) -0.010(3)
C188 0.102(4) 0.064(3) 0.052(3) 0.021(2) 0.020(3) 0.019(3)
C189 0.085(3) 0.058(2) 0.0360(19) 0.0132(17) 0.0155(19) 0.007(2)
C190 0.087(3) 0.062(2) 0.0346(18) 0.0162(17) 0.0221(19) 0.010(2)
C191 0.086(3) 0.068(3) 0.040(2) 0.0159(19) 0.013(2) 0.013(2)
C192 0.080(3) 0.079(3) 0.052(2) 0.014(2) 0.009(2) 0.013(2)
C193 0.079(3) 0.067(2) 0.048(2) 0.0156(19) 0.014(2) 0.004(2)
C194 0.070(3) 0.102(3) 0.058(2) 0.027(2) 0.011(2) 0.003(2)
C195 0.065(2) 0.080(3) 0.069(3) 0.015(2) 0.012(2) 0.007(2)
C196 0.068(3) 0.092(3) 0.056(2) 0.021(2) 0.019(2) 0.002(2)
C197 0.073(3) 0.079(3) 0.074(3) 0.027(2) 0.006(2) -0.001(2)
C198 0.074(3) 0.088(3) 0.069(3) 0.005(2) 0.013(2) 0.011(2)
C199 0.108(5) 0.146(5) 0.069(3) 0.040(4) 0.006(3) 0.005(4)
C200 0.091(4) 0.098(4) 0.130(5) 0.021(4) 0.006(4) 0.021(4)
C201 0.094(4) 0.140(5) 0.066(3) 0.015(3) 0.030(3) 0.008(4)
C202 0.104(5) 0.116(5) 0.101(4) -0.029(4) -0.006(4) 0.014(4)

loop_
_atom_type_symbol
_atom_type_description
_atom_type_scat_dispersion_real
_atom_type_scat_dispersion_imag
_atom_type_scat_source
C C 0.0137 0.0067 'International Tables Vol C Tables 4.2.6.8 and 6.1.1.4'
H H 0.0000 0.0000 'International Tables Vol C Tables 4.2.6.8 and 6.1.1.4'
F F 0.0583 0.0400 'International Tables Vol C Tables 4.2.6.8 and 6.1.1.4'
N N 0.0241 0.0134 'International Tables Vol C Tables 4.2.6.8 and 6.1.1.4'
O O 0.0389 0.0241 'International Tables Vol C Tables 4.2.6.8 and 6.1.1.4'
Rh Rh -0.0161 2.8414 'International Tables Vol C Tables 4.2.6.8 and 6.1.1.4'
S S 0.2925 0.4295 'International Tables Vol C Tables 4.2.6.8 and 6.1.1.4'

loop_
_geom_angle_atom_site_label_1
_geom_angle_atom_site_label_2
_geom_angle_atom_site_label_3
_geom_angle
_geom_angle_site_symmetry_1
_geom_angle_site_symmetry_3
_geom_angle_publ_flag
N7 Rh1 C152 95.93(18) . . ?
N7 Rh1 C151 101.15(17) . . ?
C152 Rh1 C151 39.6(2) . . ?
N7 Rh1 C153 125.54(19) . . ?
C152 Rh1 C153 39.43(19) . . ?
C151 Rh1 C153 65.8(2) . . ?
N7 Rh1 C155 135.56(16) . . ?
C152 Rh1 C155 66.0(2) . . ?
C151 Rh1 C155 39.09(19) . . ?
C153 Rh1 C155 65.4(2) . . ?
N7 Rh1 C154 162.14(18) . . ?
C152 Rh1 C154 66.21(19) . . ?
C151 Rh1 C154 65.86(18) . . ?
C153 Rh1 C154 39.0(2) . . ?
C155 Rh1 C154 39.12(18) . . ?
N7 Rh1 O8 84.70(14) . . ?
C152 Rh1 O8 155.99(19) . . ?
C151 Rh1 O8 116.61(18) . . ?
C153 Rh1 O8 149.52(16) . . ?
C155 Rh1 O8 96.84(16) . . ?
C154 Rh1 O8 111.75(16) . . ?
N7 Rh1 O7 86.06(14) . . ?
C152 Rh1 O7 126.20(19) . . ?
C151 Rh1 O7 164.19(17) . . ?
C153 Rh1 O7 98.54(18) . . ?
C155 Rh1 O7 137.87(15) . . ?
C154 Rh1 O7 103.73(16) . . ?
O8 Rh1 O7 77.80(13) . . ?
C143 Rh2 N3 105.4(3) . . ?
C143 Rh2 C141 63.4(4) . . ?
N3 Rh2 C141 115.4(3) . . ?
C143 Rh2 C145 62.9(4) . . ?
N3 Rh2 C145 156.6(3) . . ?
C141 Rh2 C145 41.8(3) . . ?
C143 Rh2 C144 35.4(3) . . ?
N3 Rh2 C144 139.1(3) . . ?
C141 Rh2 C144 65.3(4) . . ?
C145 Rh2 C144 38.5(4) . . ?
C143 Rh2 O5 111.2(3) . . ?
N3 Rh2 O5 87.52(17) . . ?
C141 Rh2 O5 157.1(2) . . ?
C145 Rh2 O5 115.4(3) . . ?
C144 Rh2 O5 97.1(3) . . ?
C143 Rh2 O6 165.8(3) . . ?
N3 Rh2 O6 85.26(15) . . ?
C141 Rh2 O6 103.8(3) . . ?
C145 Rh2 O6 103.7(3) . . ?
C144 Rh2 O6 135.6(3) . . ?
O5 Rh2 O6 78.04(14) . . ?
C143 Rh2 C142 37.0(3) . . ?
N3 Rh2 C142 93.6(2) . . ?
C141 Rh2 C142 37.5(3) . . ?
C145 Rh2 C142 64.6(3) . . ?
C144 Rh2 C142 61.6(3) . . ?
O5 Rh2 C142 147.0(3) . . ?
O6 Rh2 C142 135.0(3) . . ?
N4 Rh3 C134 104.8(3) . . ?
N4 Rh3 C135 96.2(3) . . ?
C134 Rh3 C135 39.6(2) . . ?
N4 Rh3 C132 160.8(2) . . ?
C134 Rh3 C132 66.8(3) . . ?
C135 Rh3 C132 66.1(3) . . ?
N4 Rh3 C131 121.2(2) . . ?
C134 Rh3 C131 66.0(2) . . ?
C135 Rh3 C131 38.5(3) . . ?
C132 Rh3 C131 39.9(3) . . ?
N4 Rh3 O10 85.45(17) . . ?
C134 Rh3 O10 163.2(2) . . ?
C135 Rh3 O10 127.30(18) . . ?
C132 Rh3 O10 99.2(2) . . ?
C131 Rh3 O10 97.34(19) . . ?
N4 Rh3 C133 141.8(3) . . ?
C134 Rh3 C133 40.1(3) . . ?
C135 Rh3 C133 66.1(3) . . ?
C132 Rh3 C133 39.2(3) . . ?
C131 Rh3 C133 65.9(2) . . ?
O10 Rh3 C133 132.5(2) . . ?
N4 Rh3 O9 84.76(16) . . ?
C134 Rh3 O9 115.14(18) . . ?
C135 Rh3 O9 154.16(18) . . ?
C132 Rh3 O9 114.4(2) . . ?
C131 Rh3 O9 153.5(2) . . ?
O10 Rh3 O9 78.54(12) . . ?
C133 Rh3 O9 97.45(19) . . ?
N6 Rh4 C124 115.7(2) . . ?
N6 Rh4 C121 109.4(2) . . ?
C124 Rh4 C121 64.5(3) . . ?
N6 Rh4 C125 95.3(2) . . ?
C124 Rh4 C125 37.8(3) . . ?
C121 Rh4 C125 38.7(3) . . ?
N6 Rh4 C123 155.8(2) . . ?
C124 Rh4 C123 40.1(3) . . ?
C121 Rh4 C123 65.8(3) . . ?
C125 Rh4 C123 65.7(3) . . ?
N6 Rh4 O12 86.97(15) . . ?
C124 Rh4 O12 102.0(2) . . ?
C121 Rh4 O12 161.9(2) . . ?
C125 Rh4 O12 135.2(2) . . ?
C123 Rh4 O12 96.1(2) . . ?
N6 Rh4 C122 147.4(2) . . ?
C124 Rh4 C122 65.1(3) . . ?
C121 Rh4 C122 39.2(3) . . ?
C125 Rh4 C122 65.1(3) . . ?
C123 Rh4 C122 38.8(3) . . ?
O12 Rh4 C122 125.4(2) . . ?
N6 Rh4 O11 86.91(15) . . ?
C124 Rh4 O11 157.4(2) . . ?
C121 Rh4 O11 109.8(2) . . ?
C125 Rh4 O11 147.0(2) . . ?
C123 Rh4 O11 117.3(2) . . ?
O12 Rh4 O11 77.77(13) . . ?
C122 Rh4 O11 96.2(2) . . ?
C193 Rh5 N2 101.9(2) . . ?
C193 Rh5 O13 114.6(2) . . ?
N2 Rh5 O13 85.21(16) . . ?
C193 Rh5 C190 66.0(2) . . ?
N2 Rh5 C190 162.9(2) . . ?
O13 Rh5 C190 110.5(2) . . ?
C193 Rh5 C192 40.2(3) . . ?
N2 Rh5 C192 97.5(2) . . ?
O13 Rh5 C192 154.8(2) . . ?
C190 Rh5 C192 65.4(2) . . ?
C193 Rh5 C191 66.2(2) . . ?
N2 Rh5 C191 126.9(2) . . ?
O13 Rh5 C191 147.8(2) . . ?
C190 Rh5 C191 38.3(2) . . ?
C192 Rh5 C191 39.1(2) . . ?
C193 Rh5 C189 39.2(2) . . ?
N2 Rh5 C189 136.17(19) . . ?
O13 Rh5 C189 94.72(19) . . ?
C190 Rh5 C189 39.30(19) . . ?
C192 Rh5 C189 66.0(3) . . ?
C191 Rh5 C189 65.2(2) . . ?
C193 Rh5 O14 166.10(18) . . ?
N2 Rh5 O14 85.44(16) . . ?
O13 Rh5 O14 77.45(14) . . ?
C190 Rh5 O14 104.08(17) . . ?
C192 Rh5 O14 127.7(2) . . ?
C191 Rh5 O14 99.97(18) . . ?
C189 Rh5 O14 137.42(18) . . ?
C198 Rh6 N5 96.8(2) . . ?
C198 Rh6 C194 39.6(3) . . ?
N5 Rh6 C194 101.2(2) . . ?
C198 Rh6 O15 157.7(3) . . ?
N5 Rh6 O15 84.68(16) . . ?
C194 Rh6 O15 118.2(2) . . ?
C198 Rh6 C197 39.1(3) . . ?
N5 Rh6 C197 126.6(2) . . ?
C194 Rh6 C197 65.4(3) . . ?
O15 Rh6 C197 148.4(2) . . ?
C198 Rh6 C196 65.0(3) . . ?
N5 Rh6 C196 161.8(2) . . ?
C194 Rh6 C196 65.2(2) . . ?
O15 Rh6 C196 112.1(2) . . ?
C197 Rh6 C196 37.9(3) . . ?
C198 Rh6 C195 65.2(3) . . ?
N5 Rh6 C195 135.0(2) . . ?
C194 Rh6 C195 38.5(3) . . ?
O15 Rh6 C195 98.1(2) . . ?
C197 Rh6 C195 64.5(3) . . ?
C196 Rh6 C195 39.1(3) . . ?
C198 Rh6 O16 124.5(3) . . ?
N5 Rh6 O16 86.91(17) . . ?
C194 Rh6 O16 162.4(2) . . ?
O15 Rh6 O16 77.77(14) . . ?
C197 Rh6 O16 97.2(2) . . ?
C196 Rh6 O16 103.0(2) . . ?
C195 Rh6 O16 137.8(2) . . ?
C172 Rh7 C181 65.0(4) . . ?
C172 Rh7 C175 64.9(4) . . ?
C181 Rh7 C175 34.9(3) . . ?
C172 Rh7 C171 38.9(3) . . ?
C181 Rh7 C171 36.3(3) . . ?
C175 Rh7 C171 59.5(4) . . ?
C172 Rh7 C174 42.1(3) . . ?
C181 Rh7 C174 63.5(4) . . ?
C175 Rh7 C174 38.0(3) . . ?
C171 Rh7 C174 64.6(4) . . ?
C172 Rh7 N1 145.0(3) . . ?
C181 Rh7 N1 94.0(3) . . ?
C175 Rh7 N1 114.0(3) . . ?
C171 Rh7 N1 108.1(3) . . ?
C174 Rh7 N1 151.8(3) . . ?
C172 Rh7 O2 128.6(3) . . ?
C181 Rh7 O2 135.0(3) . . ?
C175 Rh7 O2 105.4(3) . . ?
C171 Rh7 O2 162.3(3) . . ?
C174 Rh7 O2 97.9(3) . . ?
N1 Rh7 O2 86.17(15) . . ?
C172 Rh7 O1 96.1(3) . . ?
C181 Rh7 O1 146.9(3) . . ?
C175 Rh7 O1 158.6(3) . . ?
C171 Rh7 O1 112.4(3) . . ?
C174 Rh7 O1 121.1(3) . . ?
N1 Rh7 O1 87.09(15) . . ?
O2 Rh7 O1 78.04(12) . . ?
C165 Rh8 C164 38.1(2) . . ?
C165 Rh8 C163 65.0(2) . . ?
C164 Rh8 C163 39.2(3) . . ?
C165 Rh8 N8 97.99(19) . . ?
C164 Rh8 N8 126.5(2) . . ?
C163 Rh8 N8 163.0(2) . . ?
C165 Rh8 O3 122.21(17) . . ?
C164 Rh8 O3 95.45(19) . . ?
C163 Rh8 O3 102.5(2) . . ?
N8 Rh8 O3 86.61(14) . . ?
C165 Rh8 C161 38.6(2) . . ?
C164 Rh8 C161 64.6(2) . . ?
C163 Rh8 C161 65.4(3) . . ?
N8 Rh8 C161 101.5(2) . . ?
O3 Rh8 C161 159.57(17) . . ?
C165 Rh8 C162 64.7(2) . . ?
C164 Rh8 C162 65.0(2) . . ?
C163 Rh8 C162 39.2(3) . . ?
N8 Rh8 C162 134.9(3) . . ?
O3 Rh8 C162 138.4(2) . . ?
C161 Rh8 C162 38.8(3) . . ?
C165 Rh8 O4 159.58(16) . . ?
C164 Rh8 O4 148.0(2) . . ?
C163 Rh8 O4 111.0(2) . . ?
N8 Rh8 O4 84.78(14) . . ?
O3 Rh8 O4 78.06(12) . . ?
C161 Rh8 O4 121.03(17) . . ?
C162 Rh8 O4 99.11(18) . . ?
O2S S1S O1S 116.0(4) . . ?
O2S S1S O3S 113.7(3) . . ?
O1S S1S O3S 116.0(3) . . ?
O2S S1S C1S 102.8(4) . . ?
O1S S1S C1S 102.6(3) . . ?
O3S S1S C1S 102.9(3) . . ?
O4S S2S O6S 117.5(4) . . ?
O4S S2S O5S 113.7(4) . . ?
O6S S2S O5S 114.2(4) . . ?
O4S S2S C2S 104.3(4) . . ?
O6S S2S C2S 103.0(4) . . ?
O5S S2S C2S 101.6(5) . . ?
O8S S3S O7S 115.7(8) . . ?
O8S S3S O9S 114.7(5) . . ?
O7S S3S O9S 116.2(6) . . ?
O8S S3S C3S 103.7(7) . . ?
O7S S3S C3S 101.1(6) . . ?
O9S S3S C3S 102.3(5) . . ?
O11S S4S O12S 114.8(5) . . ?
O11S S4S O10S 112.4(4) . . ?
O12S S4S O10S 119.4(5) . . ?
O11S S4S C4S 103.1(5) . . ?
O12S S4S C4S 101.1(5) . . ?
O10S S4S C4S 103.0(5) . . ?
O15S S5S O13S 111.9(7) . . ?
O15S S5S O14S 114.0(6) . . ?
O13S S5S O14S 115.3(7) . . ?
O15S S5S C5S 102.5(7) . . ?
O13S S5S C5S 104.8(8) . . ?
O14S S5S C5S 106.9(6) . . ?
O18S S6S O16S 116.4(4) . . ?
O18S S6S O17S 113.8(4) . . ?
O16S S6S O17S 114.9(3) . . ?
O18S S6S C6S 104.2(5) . . ?
O16S S6S C6S 103.4(4) . . ?
O17S S6S C6S 101.5(4) . . ?
O19S S7S O21S 114.8(6) . . ?
O19S S7S O20S 112.4(10) . . ?
O21S S7S O20S 117.7(11) . . ?
O19S S7S C7S 101.2(10) . . ?
O21S S7S C7S 104.8(11) . . ?
O20S S7S C7S 103.4(9) . . ?
O23S S8S O24S 146.0(10) . . ?
O23S S8S O22S 121.9(8) . . ?
O24S S8S O22S 76.3(8) . . ?
O23S S8S C8S 103.9(7) . . ?
O24S S8S C8S 93.7(7) . . ?
O22S S8S C8S 110.7(6) . . ?
C97 O1 Rh7 113.2(3) . . ?
C98 O2 Rh7 113.3(3) . . ?
C98 O3 Rh8 113.5(3) . . ?
C97 O4 Rh8 112.6(3) . . ?
C100 O5 Rh2 113.4(4) . . ?
C99 O6 Rh2 113.4(3) . . ?
C100 O7 Rh1 112.3(3) . . ?
C99 O8 Rh1 113.1(3) . . ?
C94 O9 Rh3 112.4(3) . . ?
C93 O10 Rh3 113.4(3) . . ?
C94 O11 Rh4 113.5(3) . . ?
C93 O12 Rh4 114.0(3) . . ?
C96 O13 Rh5 114.3(3) . . ?
C95 O14 Rh5 112.7(3) . . ?
C96 O15 Rh6 114.1(3) . . ?
C95 O16 Rh6 112.7(3) . . ?
S8S O22S O24S 48.7(5) . . ?
S8S O24S O22S 55.0(6) . . ?
C48 N1 C47 118.7(4) . . ?
C48 N1 Rh7 120.4(3) . . ?
C47 N1 Rh7 120.8(3) . . ?
C68 N2 C70 117.3(4) . . ?
C68 N2 Rh5 123.8(3) . . ?
C70 N2 Rh5 118.5(4) . . ?
C80 N3 C79 117.8(4) . . ?
C80 N3 Rh2 120.6(4) . . ?
C79 N3 Rh2 119.5(4) . . ?
C92 N4 C90 116.8(5) . . ?
C92 N4 Rh3 123.9(4) . . ?
C90 N4 Rh3 119.2(3) . . ?
C20 N5 C18 117.4(4) . . ?
C20 N5 Rh6 122.6(3) . . ?
C18 N5 Rh6 119.1(4) . . ?
C44 N6 C45 118.3(4) . . ?
C44 N6 Rh4 120.4(3) . . ?
C45 N6 Rh4 120.9(3) . . ?
C33 N7 C34 117.6(4) . . ?
C33 N7 Rh1 123.2(3) . . ?
C34 N7 Rh1 118.7(3) . . ?
C1 N8 C5 118.1(4) . . ?
C1 N8 Rh8 122.9(3) . . ?
C5 N8 Rh8 118.5(3) . . ?
N8 C1 C2 122.1(4) . . ?
N8 C1 H1 119.0 . . ?
C2 C1 H1 119.0 . . ?
C1 C2 C3 120.0(4) . . ?
C1 C2 H2 120.0 . . ?
C3 C2 H2 120.0 . . ?
F2S C1S F3S 106.0(6) . . ?
F2S C1S F1S 107.0(7) . . ?
F3S C1S F1S 105.4(7) . . ?
F2S C1S S1S 113.7(5) . . ?
F3S C1S S1S 112.4(6) . . ?
F1S C1S S1S 111.8(5) . . ?
C4 C3 C2 116.1(4) . . ?
C4 C3 C6 120.7(4) . . ?
C2 C3 C6 123.1(4) . . ?
F6S C2S F4S 110.7(9) . . ?
F6S C2S F5S 105.0(8) . . ?
F4S C2S F5S 105.1(7) . . ?
F6S C2S S2S 113.2(5) . . ?
F4S C2S S2S 111.4(7) . . ?
F5S C2S S2S 110.9(8) . . ?
C5 C4 C3 120.6(4) . . ?
C5 C4 H4 119.7 . . ?
C3 C4 H4 119.7 . . ?
F8S C3S F9S 107.5(11) . . ?
F8S C3S F7S 104.8(13) . . ?
F9S C3S F7S 109.1(11) . . ?
F8S C3S S3S 114.4(9) . . ?
F9S C3S S3S 110.0(10) . . ?
F7S C3S S3S 110.7(9) . . ?
N8 C5 C4 122.9(4) . . ?
N8 C5 H5 118.5 . . ?
C4 C5 H5 118.5 . . ?
F12S C4S F11S 104.8(10) . . ?
F12S C4S F10S 108.6(9) . . ?
F11S C4S F10S 105.8(9) . . ?
F12S C4S S4S 115.1(8) . . ?
F11S C4S S4S 113.3(6) . . ?
F10S C4S S4S 108.8(9) . . ?
C7 C6 C9 118.3(4) . . ?
C7 C6 C3 121.6(4) . . ?
C9 C6 C3 120.0(4) . . ?
F15S C5S F13S 109.4(15) . . ?
F15S C5S F14S 104.7(13) . . ?
F13S C5S F14S 105.5(12) . . ?
F15S C5S S5S 114.5(8) . . ?
F13S C5S S5S 112.7(10) . . ?
F14S C5S S5S 109.4(14) . . ?
C6 C7 C8 120.9(4) . . ?
C6 C7 H7 119.6 . . ?
C8 C7 H7 119.6 . . ?
F16S C6S F17S 107.9(8) . . ?
F16S C6S F18S 112.8(9) . . ?
F17S C6S F18S 104.4(6) . . ?
F16S C6S S6S 112.3(5) . . ?
F17S C6S S6S 109.9(7) . . ?
F18S C6S S6S 109.2(7) . . ?
C7 C8 C23 121.0(5) . . ?
C7 C8 H8 119.5 . . ?
C23 C8 H8 119.5 . . ?
F21S C7S F20S 99.7(14) . . ?
F21S C7S F19S 117.6(17) . . ?
F20S C7S F19S 104(2) . . ?
F21S C7S S7S 112(2) . . ?
F20S C7S S7S 113.5(12) . . ?
F19S C7S S7S 108.9(12) . . ?
C10 C9 C6 120.5(5) . . ?
C10 C9 H9 119.7 . . ?
C6 C9 H9 119.7 . . ?
F24S C8S F23S 115.0(16) . . ?
F24S C8S F22S 113.9(16) . . ?
F23S C8S F22S 106.9(11) . . ?
F24S C8S S8S 109.8(10) . . ?
F23S C8S S8S 101.0(12) . . ?
F22S C8S S8S 109.3(11) . . ?
C9 C10 C23 121.5(5) . . ?
C9 C10 H10 119.2 . . ?
C23 C10 H10 119.2 . . ?
C12 C11 C24 120.4(5) . . ?
C12 C11 H11 119.8 . . ?
C24 C11 H11 119.8 . . ?
C11 C12 C13 121.2(5) . . ?
C11 C12 H12 119.4 . . ?
C13 C12 H12 119.4 . . ?
C12 C13 C14 119.2(4) . . ?
C12 C13 C16 120.1(5) . . ?
C14 C13 C16 120.7(5) . . ?
C15 C14 C13 119.9(5) . . ?
C15 C14 H14 120.1 . . ?
C13 C14 H14 120.1 . . ?
C14 C15 C24 121.9(5) . . ?
C14 C15 H15 119.0 . . ?
C24 C15 H15 119.0 . . ?
C17 C16 C19 116.6(4) . . ?
C17 C16 C13 121.7(4) . . ?
C19 C16 C13 121.7(5) . . ?
C18 C17 C16 119.8(5) . . ?
C18 C17 H17 120.1 . . ?
C16 C17 H17 120.1 . . ?
N5 C18 C17 122.9(5) . . ?
N5 C18 H18 118.6 . . ?
C17 C18 H18 118.6 . . ?
C20 C19 C16 119.4(5) . . ?
C20 C19 H19 120.3 . . ?
C16 C19 H19 120.3 . . ?
N5 C20 C19 123.6(5) . . ?
N5 C20 H20 118.2 . . ?
C19 C20 H20 118.2 . . ?
C22 C21 C24 122.1(4) . . ?
C22 C21 C23 124.2(4) . . ?
C24 C21 C23 113.7(4) . . ?
C21 C22 C36 122.6(4) . . ?
C21 C22 C25 122.5(4) . . ?
C36 C22 C25 114.7(4) . . ?
C10 C23 C8 117.6(4) . . ?
C10 C23 C21 120.9(4) . . ?
C8 C23 C21 121.4(4) . . ?
C15 C24 C11 117.3(4) . . ?
C15 C24 C21 120.3(4) . . ?
C11 C24 C21 122.3(4) . . ?
C30 C25 C26 117.6(4) . . ?
C30 C25 C22 122.8(4) . . ?
C26 C25 C22 119.5(4) . . ?
C27 C26 C25 121.4(4) . . ?
C27 C26 H26 119.3 . . ?
C25 C26 H26 119.3 . . ?
C26 C27 C28 120.8(5) . . ?
C26 C27 H27 119.6 . . ?
C28 C27 H27 119.6 . . ?
C27 C28 C29 118.8(4) . . ?
C27 C28 C31 121.7(4) . . ?
C29 C28 C31 119.5(4) . . ?
C30 C29 C28 120.6(5) . . ?
C30 C29 H29 119.7 . . ?
C28 C29 H29 119.7 . . ?
C29 C30 C25 120.6(5) . . ?
C29 C30 H30 119.7 . . ?
C25 C30 H30 119.7 . . ?
C35 C31 C32 117.5(4) . . ?
C35 C31 C28 120.6(4) . . ?
C32 C31 C28 121.8(4) . . ?
C33 C32 C31 119.9(5) . . ?
C33 C32 H32 120.1 . . ?
C31 C32 H32 120.1 . . ?
N7 C33 C32 122.1(4) . . ?
N7 C33 H33 118.9 . . ?
C32 C33 H33 118.9 . . ?
N7 C34 C35 122.9(5) . . ?
N7 C34 H34 118.6 . . ?
C35 C34 H34 118.6 . . ?
C34 C35 C31 120.0(4) . . ?
C34 C35 H35 120.0 . . ?
C31 C35 H35 120.0 . . ?
C37 C36 C41 117.3(4) . . ?
C37 C36 C22 120.9(4) . . ?
C41 C36 C22 121.9(4) . . ?
C38 C37 C36 121.5(4) . . ?
C38 C37 H37 119.3 . . ?
C36 C37 H37 119.3 . . ?
C37 C38 C39 120.1(4) . . ?
C37 C38 H38 120.0 . . ?
C39 C38 H38 120.0 . . ?
C40 C39 C38 118.5(4) . . ?
C40 C39 C42 121.6(4) . . ?
C38 C39 C42 119.9(4) . . ?
C41 C40 C39 120.8(4) . . ?
C41 C40 H40 119.6 . . ?
C39 C40 H40 119.6 . . ?
C40 C41 C36 121.9(5) . . ?
C40 C41 H41 119.0 . . ?
C36 C41 H41 119.0 . . ?
C43 C42 C46 116.0(4) . . ?
C43 C42 C39 122.8(4) . . ?
C46 C42 C39 121.2(4) . . ?
C44 C43 C42 120.5(4) . . ?
C44 C43 H43 119.8 . . ?
C42 C43 H43 119.8 . . ?
N6 C44 C43 122.8(4) . . ?
N6 C44 H44 118.6 . . ?
C43 C44 H44 118.6 . . ?
N6 C45 C46 122.7(4) . . ?
N6 C45 H45 118.7 . . ?
C46 C45 H45 118.7 . . ?
C45 C46 C42 119.6(4) . . ?
C45 C46 H46 120.2 . . ?
C42 C46 H46 120.2 . . ?
N1 C47 C50 122.1(4) . . ?
N1 C47 H47 119.0 . . ?
C50 C47 H47 119.0 . . ?
N1 C48 C49 122.2(4) . . ?
N1 C48 H48 118.9 . . ?
C49 C48 H48 118.9 . . ?
C51 C49 C48 120.3(4) . . ?
C51 C49 H49 119.9 . . ?
C48 C49 H49 119.9 . . ?
C47 C50 C51 120.4(4) . . ?
C47 C50 H50 119.8 . . ?
C51 C50 H50 119.8 . . ?
C49 C51 C50 116.3(4) . . ?
C49 C51 C52 121.8(4) . . ?
C50 C51 C52 121.9(4) . . ?
C53 C52 C57 118.9(4) . . ?
C53 C52 C51 121.4(4) . . ?
C57 C52 C51 119.7(4) . . ?
C54 C53 C52 120.5(5) . . ?
C54 C53 H53 119.7 . . ?
C52 C53 H53 119.7 . . ?
C53 C54 C55 121.3(5) . . ?
C53 C54 H54 119.4 . . ?
C55 C54 H54 119.4 . . ?
C54 C55 C56 118.5(4) . . ?
C54 C55 C58 120.7(4) . . ?
C56 C55 C58 120.7(4) . . ?
C57 C56 C55 120.5(5) . . ?
C57 C56 H56 119.7 . . ?
C55 C56 H56 119.7 . . ?
C56 C57 C52 120.1(5) . . ?
C56 C57 H57 119.9 . . ?
C52 C57 H57 119.9 . . ?
C59 C58 C60 123.6(4) . . ?
C59 C58 C55 121.9(4) . . ?
C60 C58 C55 114.5(4) . . ?
C58 C59 C71 123.0(4) . . ?
C58 C59 C82 123.0(4) . . ?
C71 C59 C82 113.9(4) . . ?
C61 C60 C65 117.3(4) . . ?
C61 C60 C58 121.6(5) . . ?
C65 C60 C58 121.1(4) . . ?
C62 C61 C60 121.9(5) . . ?
C62 C61 H61 119.0 . . ?
C60 C61 H61 119.0 . . ?
C61 C62 C63 120.7(5) . . ?
C61 C62 H62 119.7 . . ?
C63 C62 H62 119.7 . . ?
C62 C63 C64 118.5(4) . . ?
C62 C63 C66 122.4(5) . . ?
C64 C63 C66 119.1(5) . . ?
C65 C64 C63 120.0(5) . . ?
C65 C64 H64 120.0 . . ?
C63 C64 H64 120.0 . . ?
C64 C65 C60 121.5(5) . . ?
C64 C65 H65 119.2 . . ?
C60 C65 H65 119.2 . . ?
C69 C66 C67 116.9(5) . . ?
C69 C66 C63 120.3(4) . . ?
C67 C66 C63 122.7(5) . . ?
C68 C67 C66 119.3(5) . . ?
C68 C67 H67 120.4 . . ?
C66 C67 H67 120.4 . . ?
N2 C68 C67 123.8(5) . . ?
N2 C68 H68 118.1 . . ?
C67 C68 H68 118.1 . . ?
C70 C69 C66 120.4(5) . . ?
C70 C69 H69 119.8 . . ?
C66 C69 H69 119.8 . . ?
N2 C70 C69 122.3(5) . . ?
N2 C70 H70 118.9 . . ?
C69 C70 H70 118.9 . . ?
C72 C71 C76 117.5(4) . . ?
C72 C71 C59 122.6(4) . . ?
C76 C71 C59 119.9(4) . . ?
C73 C72 C71 122.7(5) . . ?
C73 C72 H72 118.7 . . ?
C71 C72 H72 118.7 . . ?
C72 C73 C74 119.4(5) . . ?
C72 C73 H73 120.3 . . ?
C74 C73 H73 120.3 . . ?
C75 C74 C73 119.2(4) . . ?
C75 C74 C77 120.4(5) . . ?
C73 C74 C77 120.3(5) . . ?
C74 C75 C76 120.8(5) . . ?
C74 C75 H75 119.6 . . ?
C76 C75 H75 119.6 . . ?
C71 C76 C75 120.4(5) . . ?
C71 C76 H76 119.8 . . ?
C75 C76 H76 119.8 . . ?
C78 C77 C81 117.0(5) . . ?
C78 C77 C74 121.5(5) . . ?
C81 C77 C74 121.5(5) . . ?
C77 C78 C79 119.3(5) . . ?
C77 C78 H78 120.3 . . ?
C79 C78 H78 120.3 . . ?
N3 C79 C78 122.9(5) . . ?
N3 C79 H79 118.6 . . ?
C78 C79 H79 118.6 . . ?
N3 C80 C81 123.1(5) . . ?
N3 C80 H80 118.5 . . ?
C81 C80 H80 118.5 . . ?
C80 C81 C77 119.5(6) . . ?
C80 C81 H81 120.3 . . ?
C77 C81 H81 120.3 . . ?
C87 C82 C83 118.3(5) . . ?
C87 C82 C59 121.7(4) . . ?
C83 C82 C59 120.0(4) . . ?
C84 C83 C82 121.0(5) . . ?
C84 C83 H83 119.5 . . ?
C82 C83 H83 119.5 . . ?
C83 C84 C85 120.8(5) . . ?
C83 C84 H84 119.6 . . ?
C85 C84 H84 119.6 . . ?
C86 C85 C84 118.1(5) . . ?
C86 C85 C88 121.3(5) . . ?
C84 C85 C88 120.7(5) . . ?
C85 C86 C87 121.5(5) . . ?
C85 C86 H86 119.3 . . ?
C87 C86 H86 119.3 . . ?
C86 C87 C82 120.3(5) . . ?
C86 C87 H87 119.8 . . ?
C82 C87 H87 119.8 . . ?
C91 C88 C89 116.7(5) . . ?
C91 C88 C85 124.3(5) . . ?
C89 C88 C85 119.0(5) . . ?
C90 C89 C88 119.5(5) . . ?
C90 C89 H89 120.2 . . ?
C88 C89 H89 120.2 . . ?
N4 C90 C89 123.6(5) . . ?
N4 C90 H90 118.2 . . ?
C89 C90 H90 118.2 . . ?
C92 C91 C88 120.3(5) . . ?
C92 C91 H91 119.8 . . ?
C88 C91 H91 119.8 . . ?
N4 C92 C91 123.1(5) . . ?
N4 C92 H92 118.5 . . ?
C91 C92 H92 118.5 . . ?
O10 C93 O12 124.8(4) . . ?
O10 C93 C94 118.3(4) . . ?
O12 C93 C94 116.9(4) . . ?
O11 C94 O9 125.1(4) . . ?
O11 C94 C93 117.8(5) . . ?
O9 C94 C93 117.1(4) . . ?
O16 C95 O14 124.1(5) . . ?
O16 C95 C96 118.3(5) . . ?
O14 C95 C96 117.6(4) . . ?
O15 C96 O13 125.6(5) . . ?
O15 C96 C95 116.9(4) . . ?
O13 C96 C95 117.4(5) . . ?
O4 C97 O1 125.2(4) . . ?
O4 C97 C98 117.5(4) . . ?
O1 C97 C98 117.4(4) . . ?
O3 C98 O2 124.0(4) . . ?
O3 C98 C97 117.9(4) . . ?
O2 C98 C97 118.0(4) . . ?
O8 C99 O6 125.4(5) . . ?
O8 C99 C100 117.3(4) . . ?
O6 C99 C100 117.3(4) . . ?
O7 C100 O5 124.5(5) . . ?
O7 C100 C99 118.2(4) . . ?
O5 C100 C99 117.3(5) . . ?
C125 C121 C122 107.9(6) . . ?
C125 C121 C128 125.4(7) . . ?
C122 C121 C128 126.6(7) . . ?
C125 C121 Rh4 70.8(4) . . ?
C122 C121 Rh4 70.9(4) . . ?
C128 C121 Rh4 127.7(5) . . ?
C123 C122 C121 108.4(6) . . ?
C123 C122 C129 127.0(7) . . ?
C121 C122 C129 124.5(7) . . ?
C123 C122 Rh4 70.4(3) . . ?
C121 C122 Rh4 69.8(4) . . ?
C129 C122 Rh4 123.3(5) . . ?
C122 C123 C124 105.8(6) . . ?
C122 C123 C130 128.2(7) . . ?
C124 C123 C130 126.0(7) . . ?
C122 C123 Rh4 70.9(3) . . ?
C124 C123 Rh4 69.6(3) . . ?
C130 C123 Rh4 123.2(5) . . ?
C125 C124 C123 109.1(6) . . ?
C125 C124 C126 125.6(7) . . ?
C123 C124 C126 125.3(7) . . ?
C125 C124 Rh4 71.3(4) . . ?
C123 C124 Rh4 70.3(4) . . ?
C126 C124 Rh4 125.2(5) . . ?
C124 C125 C121 108.8(7) . . ?
C124 C125 C127 123.6(8) . . ?
C121 C125 C127 127.6(7) . . ?
C124 C125 Rh4 70.9(4) . . ?
C121 C125 Rh4 70.5(4) . . ?
C127 C125 Rh4 125.5(5) . . ?
C124 C126 H12A 109.5 . . ?
C124 C126 H12B 109.5 . . ?
H12A C126 H12B 109.5 . . ?
C124 C126 H12C 109.5 . . ?
H12A C126 H12C 109.5 . . ?
H12B C126 H12C 109.5 . . ?
C125 C127 H12D 109.5 . . ?
C125 C127 H12E 109.5 . . ?
H12D C127 H12E 109.5 . . ?
C125 C127 H12F 109.5 . . ?
H12D C127 H12F 109.5 . . ?
H12E C127 H12F 109.5 . . ?
C121 C128 H12G 109.5 . . ?
C121 C128 H12H 109.5 . . ?
H12G C128 H12H 109.5 . . ?
C121 C128 H12I 109.5 . . ?
H12G C128 H12I 109.5 . . ?
H12H C128 H12I 109.5 . . ?
C122 C129 H12J 109.5 . . ?
C122 C129 H12K 109.5 . . ?
H12J C129 H12K 109.5 . . ?
C122 C129 H12L 109.5 . . ?
H12J C129 H12L 109.5 . . ?
H12K C129 H12L 109.5 . . ?
C123 C130 H13A 109.5 . . ?
C123 C130 H13B 109.5 . . ?
H13A C130 H13B 109.5 . . ?
C123 C130 H13C 109.5 . . ?
H13A C130 H13C 109.5 . . ?
H13B C130 H13C 109.5 . . ?
C135 C131 C132 108.5(5) . . ?
C135 C131 C138 126.6(7) . . ?
C132 C131 C138 124.8(7) . . ?
C135 C131 Rh3 70.4(4) . . ?
C132 C131 Rh3 69.9(3) . . ?
C138 C131 Rh3 123.1(4) . . ?
C133 C132 C131 107.5(6) . . ?
C133 C132 C139 125.8(7) . . ?
C131 C132 C139 126.6(6) . . ?
C133 C132 Rh3 71.3(4) . . ?
C131 C132 Rh3 70.2(4) . . ?
C139 C132 Rh3 124.0(5) . . ?
C132 C133 C134 107.5(5) . . ?
C132 C133 C140 126.7(8) . . ?
C134 C133 C140 125.5(7) . . ?
C132 C133 Rh3 69.5(3) . . ?
C134 C133 Rh3 68.6(3) . . ?
C140 C133 Rh3 122.7(5) . . ?
C135 C134 C133 107.1(6) . . ?
C135 C134 C136 125.2(8) . . ?
C133 C134 C136 127.6(6) . . ?
C135 C134 Rh3 70.5(4) . . ?
C133 C134 Rh3 71.3(4) . . ?
C136 C134 Rh3 125.5(5) . . ?
C131 C135 C134 109.2(7) . . ?
C131 C135 C137 126.2(6) . . ?
C134 C135 C137 124.6(7) . . ?
C131 C135 Rh3 71.1(4) . . ?
C134 C135 Rh3 69.9(4) . . ?
C137 C135 Rh3 125.5(5) . . ?
C134 C136 H13D 109.5 . . ?
C134 C136 H13E 109.5 . . ?
H13D C136 H13E 109.5 . . ?
C134 C136 H13F 109.5 . . ?
H13D C136 H13F 109.5 . . ?
H13E C136 H13F 109.5 . . ?
C135 C137 H13G 109.5 . . ?
C135 C137 H13H 109.5 . . ?
H13G C137 H13H 109.5 . . ?
C135 C137 H13I 109.5 . . ?
H13G C137 H13I 109.5 . . ?
H13H C137 H13I 109.5 . . ?
C131 C138 H13J 109.5 . . ?
C131 C138 H13K 109.5 . . ?
H13J C138 H13K 109.5 . . ?
C131 C138 H13L 109.5 . . ?
H13J C138 H13L 109.5 . . ?
H13K C138 H13L 109.5 . . ?
C132 C139 H13M 109.5 . . ?
C132 C139 H13N 109.5 . . ?
H13M C139 H13N 109.5 . . ?
C132 C139 H13O 109.5 . . ?
H13M C139 H13O 109.5 . . ?
H13N C139 H13O 109.5 . . ?
C133 C140 H14A 109.5 . . ?
C133 C140 H14B 109.5 . . ?
H14A C140 H14B 109.5 . . ?
C133 C140 H14C 109.5 . . ?
H14A C140 H14C 109.5 . . ?
H14B C140 H14C 109.5 . . ?
C142 C141 C146 128.4(10) . . ?
C142 C141 C145 104.4(8) . . ?
C146 C141 C145 127.1(10) . . ?
C142 C141 Rh2 72.0(5) . . ?
C146 C141 Rh2 124.5(6) . . ?
C145 C141 Rh2 69.4(4) . . ?
C143 C142 C141 109.7(8) . . ?
C143 C142 C147 125.4(10) . . ?
C141 C142 C147 124.8(10) . . ?
C143 C142 Rh2 70.3(5) . . ?
C141 C142 Rh2 70.5(4) . . ?
C147 C142 Rh2 124.1(6) . . ?
C144 C143 C142 111.9(10) . . ?
C144 C143 C148 122.6(11) . . ?
C142 C143 C148 125.4(9) . . ?
C144 C143 Rh2 73.2(5) . . ?
C142 C143 Rh2 72.7(5) . . ?
C148 C143 Rh2 124.3(7) . . ?
C143 C144 C145 110.3(9) . . ?
C143 C144 C149 126.5(12) . . ?
C145 C144 C149 123.2(10) . . ?
C143 C144 Rh2 71.4(5) . . ?
C145 C144 Rh2 70.6(4) . . ?
C149 C144 Rh2 122.2(6) . . ?
C144 C145 C150 132.8(11) . . ?
C144 C145 C141 103.6(7) . . ?
C150 C145 C141 123.6(11) . . ?
C144 C145 Rh2 70.8(5) . . ?
C150 C145 Rh2 123.0(6) . . ?
C141 C145 Rh2 68.9(4) . . ?
C141 C146 H14D 120.0 . . ?
C141 C146 H14E 120.0 . . ?
H14D C146 H14E 120.0 . . ?
C142 C147 H14F 109.5 . . ?
C142 C147 H14G 109.5 . . ?
H14F C147 H14G 109.5 . . ?
C142 C147 H14H 109.5 . . ?
H14F C147 H14H 109.5 . . ?
H14G C147 H14H 109.5 . . ?
C143 C148 H14I 109.5 . . ?
C143 C148 H14J 109.5 . . ?
H14I C148 H14J 109.5 . . ?
C143 C148 H14K 109.5 . . ?
H14I C148 H14K 109.5 . . ?
H14J C148 H14K 109.5 . . ?
C144 C149 H14L 109.5 . . ?
C144 C149 H14M 109.5 . . ?
H14L C149 H14M 109.5 . . ?
C144 C149 H14N 109.5 . . ?
H14L C149 H14N 109.5 . . ?
H14M C149 H14N 109.5 . . ?
C145 C150 H15A 109.5 . . ?
C145 C150 H15B 109.5 . . ?
H15A C150 H15B 109.5 . . ?
C145 C150 H15C 109.5 . . ?
H15A C150 H15C 109.5 . . ?
H15B C150 H15C 109.5 . . ?
C155 C151 C152 108.3(4) . . ?
C155 C151 C156 125.5(6) . . ?
C152 C151 C156 126.0(5) . . ?
C155 C151 Rh1 71.2(3) . . ?
C152 C151 Rh1 70.1(3) . . ?
C156 C151 Rh1 128.9(4) . . ?
C153 C152 C151 107.2(5) . . ?
C153 C152 C157 125.5(6) . . ?
C151 C152 C157 127.3(5) . . ?
C153 C152 Rh1 71.1(3) . . ?
C151 C152 Rh1 70.3(3) . . ?
C157 C152 Rh1 125.6(4) . . ?
C154 C153 C152 108.5(5) . . ?
C154 C153 C158 125.2(5) . . ?
C152 C153 C158 126.2(5) . . ?
C154 C153 Rh1 70.6(3) . . ?
C152 C153 Rh1 69.5(3) . . ?
C158 C153 Rh1 123.6(4) . . ?
C153 C154 C155 107.6(4) . . ?
C153 C154 C159 125.8(5) . . ?
C155 C154 C159 126.5(5) . . ?
C153 C154 Rh1 70.3(3) . . ?
C155 C154 Rh1 70.3(2) . . ?
C159 C154 Rh1 126.9(4) . . ?
C151 C155 C154 108.3(5) . . ?
C151 C155 C160 126.0(4) . . ?
C154 C155 C160 125.5(4) . . ?
C151 C155 Rh1 69.7(3) . . ?
C154 C155 Rh1 70.5(3) . . ?
C160 C155 Rh1 121.8(3) . . ?
C151 C156 H15D 109.5 . . ?
C151 C156 H15E 109.5 . . ?
H15D C156 H15E 109.5 . . ?
C151 C156 H15F 109.5 . . ?
H15D C156 H15F 109.5 . . ?
H15E C156 H15F 109.5 . . ?
C152 C157 H15G 109.5 . . ?
C152 C157 H15H 109.5 . . ?
H15G C157 H15H 109.5 . . ?
C152 C157 H15I 109.5 . . ?
H15G C157 H15I 109.5 . . ?
H15H C157 H15I 109.5 . . ?
C153 C158 H15J 109.5 . . ?
C153 C158 H15K 109.5 . . ?
H15J C158 H15K 109.5 . . ?
C153 C158 H15L 109.5 . . ?
H15J C158 H15L 109.5 . . ?
H15K C158 H15L 109.5 . . ?
C154 C159 H15M 109.5 . . ?
C154 C159 H15N 109.5 . . ?
H15M C159 H15N 109.5 . . ?
C154 C159 H15O 109.5 . . ?
H15M C159 H15O 109.5 . . ?
H15N C159 H15O 109.5 . . ?
C155 C160 H16A 109.5 . . ?
C155 C160 H16B 109.5 . . ?
H16A C160 H16B 109.5 . . ?
C155 C160 H16C 109.5 . . ?
H16A C160 H16C 109.5 . . ?
H16B C160 H16C 109.5 . . ?
C165 C161 C162 107.3(6) . . ?
C165 C161 C166 126.2(7) . . ?
C162 C161 C166 126.3(6) . . ?
C165 C161 Rh8 69.7(3) . . ?
C162 C161 Rh8 70.8(4) . . ?
C166 C161 Rh8 128.1(4) . . ?
C161 C162 C163 107.9(5) . . ?
C161 C162 C167 124.4(8) . . ?
C163 C162 C167 127.6(8) . . ?
C161 C162 Rh8 70.5(3) . . ?
C163 C162 Rh8 69.9(3) . . ?
C167 C162 Rh8 122.5(5) . . ?
C164 C163 C162 106.7(6) . . ?
C164 C163 C168 123.9(8) . . ?
C162 C163 C168 129.3(8) . . ?
C164 C163 Rh8 70.2(3) . . ?
C162 C163 Rh8 70.9(3) . . ?
C168 C163 Rh8 126.3(5) . . ?
C165 C164 C163 108.4(6) . . ?
C165 C164 C169 125.3(7) . . ?
C163 C164 C169 126.1(7) . . ?
C165 C164 Rh8 70.5(3) . . ?
C163 C164 Rh8 70.6(3) . . ?
C169 C164 Rh8 121.2(4) . . ?
C164 C165 C161 109.7(5) . . ?
C164 C165 C170 126.7(6) . . ?
C161 C165 C170 123.5(6) . . ?
C164 C165 Rh8 71.4(3) . . ?
C161 C165 Rh8 71.7(3) . . ?
C170 C165 Rh8 126.8(4) . . ?
C161 C166 H16D 109.5 . . ?
C161 C166 H16E 109.5 . . ?
H16D C166 H16E 109.5 . . ?
C161 C166 H16F 109.5 . . ?
H16D C166 H16F 109.5 . . ?
H16E C166 H16F 109.5 . . ?
C162 C167 H16G 109.5 . . ?
C162 C167 H16H 109.5 . . ?
H16G C167 H16H 109.5 . . ?
C162 C167 H16I 109.5 . . ?
H16G C167 H16I 109.5 . . ?
H16H C167 H16I 109.5 . . ?
C163 C168 H16J 109.5 . . ?
C163 C168 H16K 109.5 . . ?
H16J C168 H16K 109.5 . . ?
C163 C168 H16L 109.5 . . ?
H16J C168 H16L 109.5 . . ?
H16K C168 H16L 109.5 . . ?
C164 C169 H16M 109.5 . . ?
C164 C169 H16N 109.5 . . ?
H16M C169 H16N 109.5 . . ?
C164 C169 H16O 109.5 . . ?
H16M C169 H16O 109.5 . . ?
H16N C169 H16O 109.5 . . ?
C165 C170 H17A 109.5 . . ?
C165 C170 H17B 109.5 . . ?
H17A C170 H17B 109.5 . . ?
C165 C170 H17C 109.5 . . ?
H17A C170 H17C 109.5 . . ?
H17B C170 H17C 109.5 . . ?
C181 C171 C172 112.4(10) . . ?
C181 C171 C180 113.6(11) . . ?
C172 C171 C180 133.9(11) . . ?
C181 C171 Rh7 71.5(6) . . ?
C172 C171 Rh7 70.2(5) . . ?
C180 C171 Rh7 123.3(7) . . ?
C171 C172 C179 121.4(11) . . ?
C171 C172 C174 101.4(8) . . ?
C179 C172 C174 137.2(11) . . ?
C171 C172 Rh7 70.9(5) . . ?
C179 C172 Rh7 121.5(7) . . ?
C174 C172 Rh7 69.7(4) . . ?
C175 C174 C177 127.5(11) . . ?
C175 C174 C172 102.5(8) . . ?
C177 C174 C172 129.8(10) . . ?
C175 C174 Rh7 70.3(5) . . ?
C177 C174 Rh7 120.5(7) . . ?
C172 C174 Rh7 68.2(4) . . ?
C181 C175 C174 114.8(10) . . ?
C181 C175 C176 112.1(11) . . ?
C174 C175 C176 133.0(11) . . ?
C181 C175 Rh7 72.4(6) . . ?
C174 C175 Rh7 71.7(5) . . ?
C176 C175 Rh7 120.6(7) . . ?
C175 C176 H17D 109.5 . . ?
C175 C176 H17E 109.5 . . ?
H17D C176 H17E 109.5 . . ?
C175 C176 H17F 109.5 . . ?
H17D C176 H17F 109.5 . . ?
H17E C176 H17F 109.5 . . ?
C174 C177 H17G 109.5 . . ?
C174 C177 H17H 109.5 . . ?
H17G C177 H17H 109.5 . . ?
C174 C177 H17I 109.5 . . ?
H17G C177 H17I 109.5 . . ?
H17H C177 H17I 109.5 . . ?
C172 C179 H17J 109.5 . . ?
C172 C179 H17K 109.5 . . ?
H17J C179 H17K 109.5 . . ?
C172 C179 H17L 109.5 . . ?
H17J C179 H17L 109.5 . . ?
H17K C179 H17L 109.5 . . ?
C171 C180 H18G 109.5 . . ?
C171 C180 H18H 109.5 . . ?
H18G C180 H18H 109.5 . . ?
C171 C180 H18I 109.4 . . ?
H18G C180 H18I 109.5 . . ?
H18H C180 H18I 109.5 . . ?
C175 C181 C171 108.7(11) . . ?
C175 C181 C182 126.9(12) . . ?
C171 C181 C182 124.3(12) . . ?
C175 C181 Rh7 72.7(6) . . ?
C171 C181 Rh7 72.2(6) . . ?
C182 C181 Rh7 124.1(8) . . ?
C181 C182 H18J 109.5 . . ?
C181 C182 H18K 109.5 . . ?
H18J C182 H18K 109.5 . . ?
C181 C182 H18L 109.5 . . ?
H18J C182 H18L 109.5 . . ?
H18K C182 H18L 109.5 . . ?
C197 C183 H18V 109.5 . . ?
C197 C183 H18W 109.5 . . ?
H18V C183 H18W 109.5 . . ?
C197 C183 H18X 109.5 . . ?
H18V C183 H18X 109.5 . . ?
H18W C183 H18X 109.5 . . ?
C191 C184 H18S 109.5 . . ?
C191 C184 H18T 109.5 . . ?
H18S C184 H18T 109.5 . . ?
C191 C184 H18U 109.5 . . ?
H18S C184 H18U 109.5 . . ?
H18T C184 H18U 109.5 . . ?
C190 C185 H18M 109.5 . . ?
C190 C185 H18N 109.5 . . ?
H18M C185 H18N 109.5 . . ?
C190 C185 H18O 109.5 . . ?
H18M C185 H18O 109.5 . . ?
H18N C185 H18O 109.5 . . ?
C192 C186 H18D 109.5 . . ?
C192 C186 H18E 109.5 . . ?
H18D C186 H18E 109.5 . . ?
C192 C186 H18F 109.5 . . ?
H18D C186 H18F 109.5 . . ?
H18E C186 H18F 109.5 . . ?
C193 C187 H18P 109.5 . . ?
C193 C187 H18Q 109.5 . . ?
H18P C187 H18Q 109.5 . . ?
C193 C187 H18R 109.5 . . ?
H18P C187 H18R 109.5 . . ?
H18Q C187 H18R 109.5 . . ?
C189 C188 H18A 109.5 . . ?
C189 C188 H18B 109.5 . . ?
H18A C188 H18B 109.5 . . ?
C189 C188 H18C 109.5 . . ?
H18A C188 H18C 109.5 . . ?
H18B C188 H18C 109.5 . . ?
C193 C189 C190 107.7(5) . . ?
C193 C189 C188 125.9(5) . . ?
C190 C189 C188 126.3(5) . . ?
C193 C189 Rh5 69.1(3) . . ?
C190 C189 Rh5 70.1(3) . . ?
C188 C189 Rh5 122.8(4) . . ?
C191 C190 C189 108.6(5) . . ?
C191 C190 C185 126.7(5) . . ?
C189 C190 C185 124.6(6) . . ?
C191 C190 Rh5 71.1(3) . . ?
C189 C190 Rh5 70.6(3) . . ?
C185 C190 Rh5 127.0(4) . . ?
C190 C191 C192 109.1(5) . . ?
C190 C191 C184 125.9(6) . . ?
C192 C191 C184 125.0(6) . . ?
C190 C191 Rh5 70.6(3) . . ?
C192 C191 Rh5 70.3(3) . . ?
C184 C191 Rh5 123.9(4) . . ?
C191 C192 C193 106.7(6) . . ?
C191 C192 C186 128.8(7) . . ?
C193 C192 C186 124.5(6) . . ?
C191 C192 Rh5 70.6(4) . . ?
C193 C192 Rh5 68.8(4) . . ?
C186 C192 Rh5 127.4(5) . . ?
C189 C193 C192 107.8(5) . . ?
C189 C193 C187 124.8(6) . . ?
C192 C193 C187 127.1(7) . . ?
C189 C193 Rh5 71.7(3) . . ?
C192 C193 Rh5 71.0(3) . . ?
C187 C193 Rh5 127.5(4) . . ?
C195 C194 C198 107.5(6) . . ?
C195 C194 C199 127.7(8) . . ?
C198 C194 C199 124.7(7) . . ?
C195 C194 Rh6 71.6(4) . . ?
C198 C194 Rh6 69.4(4) . . ?
C199 C194 Rh6 127.7(5) . . ?
C194 C195 C196 107.8(6) . . ?
C194 C195 C200 125.4(7) . . ?
C196 C195 C200 126.8(7) . . ?
C194 C195 Rh6 69.9(4) . . ?
C196 C195 Rh6 70.0(4) . . ?
C200 C195 Rh6 124.1(5) . . ?
C197 C196 C195 108.3(5) . . ?
C197 C196 C201 128.6(7) . . ?
C195 C196 C201 123.0(8) . . ?
C197 C196 Rh6 71.0(4) . . ?
C195 C196 Rh6 70.9(3) . . ?
C201 C196 Rh6 126.6(5) . . ?
C196 C197 C198 108.7(6) . . ?
C196 C197 C183 124.1(7) . . ?
C198 C197 C183 127.2(8) . . ?
C196 C197 Rh6 71.1(4) . . ?
C198 C197 Rh6 69.3(4) . . ?
C183 C197 Rh6 124.5(6) . . ?
C197 C198 C194 107.7(6) . . ?
C197 C198 C202 126.8(8) . . ?
C194 C198 C202 125.3(8) . . ?
C197 C198 Rh6 71.7(4) . . ?
C194 C198 Rh6 71.0(4) . . ?
C202 C198 Rh6 126.2(6) . . ?
C194 C199 H19A 109.5 . . ?
C194 C199 H19B 109.5 . . ?
H19A C199 H19B 109.5 . . ?
C194 C199 H19C 109.5 . . ?
H19A C199 H19C 109.5 . . ?
H19B C199 H19C 109.5 . . ?
C195 C200 H20G 109.5 . . ?
C195 C200 H20H 109.5 . . ?
H20G C200 H20H 109.5 . . ?
C195 C200 H20I 109.5 . . ?
H20G C200 H20I 109.5 . . ?
H20H C200 H20I 109.5 . . ?
C196 C201 H20A 109.5 . . ?
C196 C201 H20B 109.5 . . ?
H20A C201 H20B 109.5 . . ?
C196 C201 H20C 109.5 . . ?
H20A C201 H20C 109.5 . . ?
H20B C201 H20C 109.5 . . ?
C198 C202 H20D 109.5 . . ?
C198 C202 H20E 109.5 . . ?
H20D C202 H20E 109.5 . . ?
C198 C202 H20F 109.5 . . ?
H20D C202 H20F 109.5 . . ?
H20E C202 H20F 109.5 . . ?

loop_
_geom_bond_atom_site_label_1
_geom_bond_atom_site_label_2
_geom_bond_distance
_geom_bond_site_symmetry_2
_geom_bond_publ_flag
Rh1 N7 2.119(4) . ?
Rh1 C152 2.124(5) . ?
Rh1 C151 2.126(5) . ?
Rh1 C153 2.144(5) . ?
Rh1 C155 2.145(5) . ?
Rh1 C154 2.148(4) . ?
Rh1 O8 2.150(3) . ?
Rh1 O7 2.158(4) . ?
Rh2 C143 2.116(8) . ?
Rh2 N3 2.124(4) . ?
Rh2 C141 2.127(8) . ?
Rh2 C145 2.135(7) . ?
Rh2 C144 2.137(7) . ?
Rh2 O5 2.139(4) . ?
Rh2 O6 2.143(4) . ?
Rh2 C142 2.146(7) . ?
Rh3 N4 2.106(4) . ?
Rh3 C134 2.112(6) . ?
Rh3 C135 2.121(7) . ?
Rh3 C132 2.126(6) . ?
Rh3 C131 2.130(6) . ?
Rh3 O10 2.131(3) . ?
Rh3 C133 2.149(6) . ?
Rh3 O9 2.154(3) . ?
Rh4 N6 2.119(4) . ?
Rh4 C124 2.128(7) . ?
Rh4 C121 2.130(7) . ?
Rh4 C125 2.134(7) . ?
Rh4 C123 2.137(6) . ?
Rh4 O12 2.142(4) . ?
Rh4 C122 2.144(6) . ?
Rh4 O11 2.163(4) . ?
Rh5 C193 2.112(6) . ?
Rh5 N2 2.130(4) . ?
Rh5 O13 2.133(4) . ?
Rh5 C190 2.139(5) . ?
Rh5 C192 2.142(7) . ?
Rh5 C191 2.146(5) . ?
Rh5 C189 2.147(5) . ?
Rh5 O14 2.164(4) . ?
Rh6 C198 2.106(7) . ?
Rh6 N5 2.118(4) . ?
Rh6 C194 2.127(7) . ?
Rh6 O15 2.135(4) . ?
Rh6 C197 2.137(6) . ?
Rh6 C196 2.138(6) . ?
Rh6 C195 2.149(7) . ?
Rh6 O16 2.150(4) . ?
Rh7 C172 2.095(7) . ?
Rh7 C181 2.095(10) . ?
Rh7 C175 2.098(9) . ?
Rh7 C171 2.103(9) . ?
Rh7 C174 2.117(7) . ?
Rh7 N1 2.121(4) . ?
Rh7 O2 2.140(3) . ?
Rh7 O1 2.158(3) . ?
Rh8 C165 2.107(5) . ?
Rh8 C164 2.119(5) . ?
Rh8 C163 2.124(6) . ?
Rh8 N8 2.125(4) . ?
Rh8 O3 2.132(3) . ?
Rh8 C161 2.134(6) . ?
Rh8 C162 2.137(6) . ?
Rh8 O4 2.165(3) . ?
S1S O2S 1.416(5) . ?
S1S O1S 1.420(5) . ?
S1S O3S 1.444(5) . ?
S1S C1S 1.816(7) . ?
S2S O4S 1.422(5) . ?
S2S O6S 1.423(6) . ?
S2S O5S 1.427(6) . ?
S2S C2S 1.803(8) . ?
S3S O8S 1.348(8) . ?
S3S O7S 1.376(7) . ?
S3S O9S 1.425(7) . ?
S3S C3S 1.813(14) . ?
S4S O11S 1.431(7) . ?
S4S O12S 1.431(7) . ?
S4S O10S 1.438(6) . ?
S4S C4S 1.727(12) . ?
S5S O15S 1.416(9) . ?
S5S O13S 1.430(10) . ?
S5S O14S 1.436(8) . ?
S5S C5S 1.734(11) . ?
S6S O18S 1.411(7) . ?
S6S O16S 1.415(5) . ?
S6S O17S 1.416(5) . ?
S6S C6S 1.836(9) . ?
S7S O19S 1.398(10) . ?
S7S O21S 1.435(11) . ?
S7S O20S 1.459(13) . ?
S7S C7S 1.71(2) . ?
S8S O23S 1.330(8) . ?
S8S O24S 1.342(10) . ?
S8S O22S 1.463(10) . ?
S8S C8S 1.751(15) . ?
F1S C1S 1.338(9) . ?
F2S C1S 1.318(8) . ?
F3S C1S 1.324(8) . ?
F4S C2S 1.337(12) . ?
F5S C2S 1.352(13) . ?
F6S C2S 1.296(9) . ?
F7S C3S 1.397(14) . ?
F8S C3S 1.232(12) . ?
F9S C3S 1.354(14) . ?
F10S C4S 1.395(13) . ?
F11S C4S 1.376(12) . ?
F12S C4S 1.301(12) . ?
F13S C5S 1.333(18) . ?
F14S C5S 1.36(2) . ?
F15S C5S 1.304(14) . ?
F16S C6S 1.297(11) . ?
F17S C6S 1.323(10) . ?
F18S C6S 1.328(9) . ?
F19S C7S 1.32(2) . ?
F20S C7S 1.29(2) . ?
F21S C7S 1.27(2) . ?
F22S C8S 1.365(15) . ?
F23S C8S 1.355(17) . ?
F24S C8S 1.156(15) . ?
O1 C97 1.257(6) . ?
O2 C98 1.260(6) . ?
O3 C98 1.258(6) . ?
O4 C97 1.256(6) . ?
O5 C100 1.257(6) . ?
O6 C99 1.253(6) . ?
O7 C100 1.248(7) . ?
O8 C99 1.249(6) . ?
O9 C94 1.265(6) . ?
O10 C93 1.241(6) . ?
O11 C94 1.246(6) . ?
O12 C93 1.263(6) . ?
O13 C96 1.252(6) . ?
O14 C95 1.262(6) . ?
O15 C96 1.252(6) . ?
O16 C95 1.257(6) . ?
O22S O24S 1.736(17) . ?
N1 C48 1.326(6) . ?
N1 C47 1.352(6) . ?
N2 C68 1.333(8) . ?
N2 C70 1.354(6) . ?
N3 C80 1.333(8) . ?
N3 C79 1.336(7) . ?
N4 C92 1.331(6) . ?
N4 C90 1.346(7) . ?
N5 C20 1.325(8) . ?
N5 C18 1.342(7) . ?
N6 C44 1.327(6) . ?
N6 C45 1.332(6) . ?
N7 C33 1.345(7) . ?
N7 C34 1.356(6) . ?
N8 C1 1.328(6) . ?
N8 C5 1.345(6) . ?
C1 C2 1.392(7) . ?
C1 H1 0.9500 . ?
C2 C3 1.398(6) . ?
C2 H2 0.9500 . ?
C3 C4 1.392(6) . ?
C3 C6 1.471(7) . ?
C4 C5 1.355(7) . ?
C4 H4 0.9500 . ?
C5 H5 0.9500 . ?
C6 C7 1.383(7) . ?
C6 C9 1.398(7) . ?
C7 C8 1.384(7) . ?
C7 H7 0.9500 . ?
C8 C23 1.397(7) . ?
C8 H8 0.9500 . ?
C9 C10 1.377(7) . ?
C9 H9 0.9500 . ?
C10 C23 1.388(7) . ?
C10 H10 0.9500 . ?
C11 C12 1.379(6) . ?
C11 C24 1.407(7) . ?
C11 H11 0.9500 . ?
C12 C13 1.383(7) . ?
C12 H12 0.9500 . ?
C13 C14 1.386(8) . ?
C13 C16 1.485(6) . ?
C14 C15 1.380(7) . ?
C14 H14 0.9500 . ?
C15 C24 1.396(7) . ?
C15 H15 0.9500 . ?
C16 C17 1.392(8) . ?
C16 C19 1.402(7) . ?
C17 C18 1.380(7) . ?
C17 H17 0.9500 . ?
C18 H18 0.9500 . ?
C19 C20 1.378(7) . ?
C19 H19 0.9500 . ?
C20 H20 0.9500 . ?
C21 C22 1.356(7) . ?
C21 C24 1.495(6) . ?
C21 C23 1.497(6) . ?
C22 C36 1.479(6) . ?
C22 C25 1.492(6) . ?
C25 C30 1.393(7) . ?
C25 C26 1.407(7) . ?
C26 C27 1.373(6) . ?
C26 H26 0.9500 . ?
C27 C28 1.383(7) . ?
C27 H27 0.9500 . ?
C28 C29 1.395(7) . ?
C28 C31 1.487(6) . ?
C29 C30 1.393(6) . ?
C29 H29 0.9500 . ?
C30 H30 0.9500 . ?
C31 C35 1.385(7) . ?
C31 C32 1.392(7) . ?
C32 C33 1.391(7) . ?
C32 H32 0.9500 . ?
C33 H33 0.9500 . ?
C34 C35 1.370(6) . ?
C34 H34 0.9500 . ?
C35 H35 0.9500 . ?
C36 C37 1.395(7) . ?
C36 C41 1.402(6) . ?
C37 C38 1.384(7) . ?
C37 H37 0.9500 . ?
C38 C39 1.412(6) . ?
C38 H38 0.9500 . ?
C39 C40 1.386(7) . ?
C39 C42 1.468(6) . ?
C40 C41 1.370(7) . ?
C40 H40 0.9500 . ?
C41 H41 0.9500 . ?
C42 C43 1.397(6) . ?
C42 C46 1.404(6) . ?
C43 C44 1.373(7) . ?
C43 H43 0.9500 . ?
C44 H44 0.9500 . ?
C45 C46 1.387(7) . ?
C45 H45 0.9500 . ?
C46 H46 0.9500 . ?
C47 C50 1.372(8) . ?
C47 H47 0.9500 . ?
C48 C49 1.397(7) . ?
C48 H48 0.9500 . ?
C49 C51 1.387(7) . ?
C49 H49 0.9500 . ?
C50 C51 1.409(6) . ?
C50 H50 0.9500 . ?
C51 C52 1.477(7) . ?
C52 C53 1.385(7) . ?
C52 C57 1.406(7) . ?
C53 C54 1.373(7) . ?
C53 H53 0.9500 . ?
C54 C55 1.385(7) . ?
C54 H54 0.9500 . ?
C55 C56 1.399(7) . ?
C55 C58 1.502(7) . ?
C56 C57 1.378(7) . ?
C56 H56 0.9500 . ?
C57 H57 0.9500 . ?
C58 C59 1.357(7) . ?
C58 C60 1.498(6) . ?
C59 C71 1.485(6) . ?
C59 C82 1.496(7) . ?
C60 C61 1.388(7) . ?
C60 C65 1.399(7) . ?
C61 C62 1.381(7) . ?
C61 H61 0.9500 . ?
C62 C63 1.383(8) . ?
C62 H62 0.9500 . ?
C63 C64 1.408(7) . ?
C63 C66 1.487(6) . ?
C64 C65 1.386(6) . ?
C64 H64 0.9500 . ?
C65 H65 0.9500 . ?
C66 C69 1.393(8) . ?
C66 C67 1.394(7) . ?
C67 C68 1.375(7) . ?
C67 H67 0.9500 . ?
C68 H68 0.9500 . ?
C69 C70 1.374(7) . ?
C69 H69 0.9500 . ?
C70 H70 0.9500 . ?
C71 C72 1.389(7) . ?
C71 C76 1.401(7) . ?
C72 C73 1.380(7) . ?
C72 H72 0.9500 . ?
C73 C74 1.407(7) . ?
C73 H73 0.9500 . ?
C74 C75 1.375(7) . ?
C74 C77 1.481(6) . ?
C75 C76 1.408(6) . ?
C75 H75 0.9500 . ?
C76 H76 0.9500 . ?
C77 C78 1.381(8) . ?
C77 C81 1.408(7) . ?
C78 C79 1.384(7) . ?
C78 H78 0.9500 . ?
C79 H79 0.9500 . ?
C80 C81 1.365(8) . ?
C80 H80 0.9500 . ?
C81 H81 0.9500 . ?
C82 C87 1.391(7) . ?
C82 C83 1.400(7) . ?
C83 C84 1.379(7) . ?
C83 H83 0.9500 . ?
C84 C85 1.400(8) . ?
C84 H84 0.9500 . ?
C85 C86 1.386(8) . ?
C85 C88 1.459(8) . ?
C86 C87 1.390(8) . ?
C86 H86 0.9500 . ?
C87 H87 0.9500 . ?
C88 C91 1.387(7) . ?
C88 C89 1.389(7) . ?
C89 C90 1.377(8) . ?
C89 H89 0.9500 . ?
C90 H90 0.9500 . ?
C91 C92 1.379(8) . ?
C91 H91 0.9500 . ?
C92 H92 0.9500 . ?
C93 C94 1.548(6) . ?
C95 C96 1.527(7) . ?
C97 C98 1.536(6) . ?
C99 C100 1.544(7) . ?
C121 C125 1.413(11) . ?
C121 C122 1.435(10) . ?
C121 C128 1.499(10) . ?
C122 C123 1.421(9) . ?
C122 C129 1.499(10) . ?
C123 C124 1.463(10) . ?
C123 C130 1.493(10) . ?
C124 C125 1.381(10) . ?
C124 C126 1.529(11) . ?
C125 C127 1.501(11) . ?
C126 H12A 0.9800 . ?
C126 H12B 0.9800 . ?
C126 H12C 0.9800 . ?
C127 H12D 0.9800 . ?
C127 H12E 0.9800 . ?
C127 H12F 0.9800 . ?
C128 H12G 0.9800 . ?
C128 H12H 0.9800 . ?
C128 H12I 0.9800 . ?
C129 H12J 0.9800 . ?
C129 H12K 0.9800 . ?
C129 H12L 0.9800 . ?
C130 H13A 0.9800 . ?
C130 H13B 0.9800 . ?
C130 H13C 0.9800 . ?
C131 C135 1.400(10) . ?
C131 C132 1.452(10) . ?
C131 C138 1.501(8) . ?
C132 C133 1.433(9) . ?
C132 C139 1.530(11) . ?
C133 C134 1.460(11) . ?
C133 C140 1.495(9) . ?
C134 C135 1.435(8) . ?
C134 C136 1.507(10) . ?
C135 C137 1.496(11) . ?
C136 H13D 0.9800 . ?
C136 H13E 0.9800 . ?
C136 H13F 0.9800 . ?
C137 H13G 0.9800 . ?
C137 H13H 0.9800 . ?
C137 H13I 0.9800 . ?
C138 H13J 0.9800 . ?
C138 H13K 0.9800 . ?
C138 H13L 0.9800 . ?
C139 H13M 0.9800 . ?
C139 H13N 0.9800 . ?
C139 H13O 0.9800 . ?
C140 H14A 0.9800 . ?
C140 H14B 0.9800 . ?
C140 H14C 0.9800 . ?
C141 C142 1.375(12) . ?
C141 C146 1.379(14) . ?
C141 C145 1.519(12) . ?
C142 C143 1.352(13) . ?
C142 C147 1.489(11) . ?
C143 C144 1.293(12) . ?
C143 C148 1.576(15) . ?
C144 C145 1.409(14) . ?
C144 C149 1.519(14) . ?
C145 C150 1.475(12) . ?
C146 H14D 0.9500 . ?
C146 H14E 0.9500 . ?
C147 H14F 0.9800 . ?
C147 H14G 0.9800 . ?
C147 H14H 0.9800 . ?
C148 H14I 0.9800 . ?
C148 H14J 0.9800 . ?
C148 H14K 0.9800 . ?
C149 H14L 0.9800 . ?
C149 H14M 0.9800 . ?
C149 H14N 0.9800 . ?
C150 H15A 0.9800 . ?
C150 H15B 0.9800 . ?
C150 H15C 0.9800 . ?
C151 C155 1.429(7) . ?
C151 C152 1.441(8) . ?
C151 C156 1.492(7) . ?
C152 C153 1.440(7) . ?
C152 C157 1.497(8) . ?
C153 C154 1.434(8) . ?
C153 C158 1.486(8) . ?
C154 C155 1.437(7) . ?
C154 C159 1.494(6) . ?
C155 C160 1.486(8) . ?
C156 H15D 0.9800 . ?
C156 H15E 0.9800 . ?
C156 H15F 0.9800 . ?
C157 H15G 0.9800 . ?
C157 H15H 0.9800 . ?
C157 H15I 0.9800 . ?
C158 H15J 0.9800 . ?
C158 H15K 0.9800 . ?
C158 H15L 0.9800 . ?
C159 H15M 0.9800 . ?
C159 H15N 0.9800 . ?
C159 H15O 0.9800 . ?
C160 H16A 0.9800 . ?
C160 H16B 0.9800 . ?
C160 H16C 0.9800 . ?
C161 C165 1.400(7) . ?
C161 C162 1.417(10) . ?
C161 C166 1.512(10) . ?
C162 C163 1.428(11) . ?
C162 C167 1.499(9) . ?
C163 C164 1.423(9) . ?
C163 C168 1.488(11) . ?
C164 C165 1.379(8) . ?
C164 C169 1.499(9) . ?
C165 C170 1.500(9) . ?
C166 H16D 0.9800 . ?
C166 H16E 0.9800 . ?
C166 H16F 0.9800 . ?
C167 H16G 0.9800 . ?
C167 H16H 0.9800 . ?
C167 H16I 0.9800 . ?
C168 H16J 0.9800 . ?
C168 H16K 0.9800 . ?
C168 H16L 0.9800 . ?
C169 H16M 0.9800 . ?
C169 H16N 0.9800 . ?
C169 H16O 0.9800 . ?
C170 H17A 0.9800 . ?
C170 H17B 0.9800 . ?
C170 H17C 0.9800 . ?
C171 C181 1.309(12) . ?
C171 C172 1.399(12) . ?
C171 C180 1.549(16) . ?
C172 C179 1.454(14) . ?
C172 C174 1.512(12) . ?
C174 C175 1.372(12) . ?
C174 C177 1.513(14) . ?
C175 C181 1.258(12) . ?
C175 C176 1.571(15) . ?
C176 H17D 0.9800 . ?
C176 H17E 0.9800 . ?
C176 H17F 0.9800 . ?
C177 H17G 0.9800 . ?
C177 H17H 0.9800 . ?
C177 H17I 0.9800 . ?
C179 H17J 0.9800 . ?
C179 H17K 0.9800 . ?
C179 H17L 0.9800 . ?
C180 H18G 0.9800 . ?
C180 H18H 0.9800 . ?
C180 H18I 0.9800 . ?
C181 C182 1.564(16) . ?
C182 H18J 0.9800 . ?
C182 H18K 0.9800 . ?
C182 H18L 0.9800 . ?
C183 C197 1.504(11) . ?
C183 H18V 0.9800 . ?
C183 H18W 0.9800 . ?
C183 H18X 0.9800 . ?
C184 C191 1.487(9) . ?
C184 H18S 0.9800 . ?
C184 H18T 0.9800 . ?
C184 H18U 0.9800 . ?
C185 C190 1.503(8) . ?
C185 H18M 0.9800 . ?
C185 H18N 0.9800 . ?
C185 H18O 0.9800 . ?
C186 C192 1.491(10) . ?
C186 H18D 0.9800 . ?
C186 H18E 0.9800 . ?
C186 H18F 0.9800 . ?
C187 C193 1.498(8) . ?
C187 H18P 0.9800 . ?
C187 H18Q 0.9800 . ?
C187 H18R 0.9800 . ?
C188 C189 1.466(9) . ?
C188 H18A 0.9800 . ?
C188 H18B 0.9800 . ?
C188 H18C 0.9800 . ?
C189 C193 1.428(9) . ?
C189 C190 1.441(7) . ?
C190 C191 1.406(9) . ?
C191 C192 1.434(8) . ?
C192 C193 1.463(10) . ?
C194 C195 1.410(9) . ?
C194 C198 1.432(11) . ?
C194 C199 1.496(10) . ?
C195 C196 1.435(10) . ?
C195 C200 1.497(12) . ?
C196 C197 1.387(11) . ?
C196 C201 1.489(9) . ?
C197 C198 1.418(9) . ?
C198 C202 1.491(11) . ?
C199 H19A 0.9800 . ?
C199 H19B 0.9800 . ?
C199 H19C 0.9800 . ?
C200 H20G 0.9800 . ?
C200 H20H 0.9800 . ?
C200 H20I 0.9800 . ?
C201 H20A 0.9800 . ?
C201 H20B 0.9800 . ?
C201 H20C 0.9800 . ?
C202 H20D 0.9800 . ?
C202 H20E 0.9800 . ?
C202 H20F 0.9800 . ?

loop_
_geom_torsion_atom_site_label_1
_geom_torsion_atom_site_label_2
_geom_torsion_atom_site_label_3
_geom_torsion_atom_site_label_4
_geom_torsion
_geom_torsion_site_symmetry_1
_geom_torsion_site_symmetry_2
_geom_torsion_site_symmetry_3
_geom_torsion_site_symmetry_4
_geom_torsion_publ_flag
O23S S8S O22S O24S -148.6(10) . . . . ?
C8S S8S O22S O24S 88.8(9) . . . . ?
O23S S8S O24S O22S 127.8(13) . . . . ?
C8S S8S O24S O22S -110.5(7) . . . . ?
C5 N8 C1 C2 1.3(8) . . . . ?
Rh8 N8 C1 C2 -170.9(4) . . . . ?
N8 C1 C2 C3 -1.2(8) . . . . ?
O2S S1S C1S F2S 60.5(7) . . . . ?
O1S S1S C1S F2S -60.3(6) . . . . ?
O3S S1S C1S F2S 178.9(6) . . . . ?
O2S S1S C1S F3S -179.0(6) . . . . ?
O1S S1S C1S F3S 60.2(6) . . . . ?
O3S S1S C1S F3S -60.7(6) . . . . ?
O2S S1S C1S F1S -60.7(7) . . . . ?
O1S S1S C1S F1S 178.5(6) . . . . ?
O3S S1S C1S F1S 57.6(7) . . . . ?
C1 C2 C3 C4 -1.4(8) . . . . ?
C1 C2 C3 C6 175.8(5) . . . . ?
O4S S2S C2S F6S -178.2(8) . . . . ?
O6S S2S C2S F6S 58.7(10) . . . . ?
O5S S2S C2S F6S -59.8(9) . . . . ?
O4S S2S C2S F4S -52.6(9) . . . . ?
O6S S2S C2S F4S -175.8(7) . . . . ?
O5S S2S C2S F4S 65.8(8) . . . . ?
O4S S2S C2S F5S 64.1(7) . . . . ?
O6S S2S C2S F5S -59.1(7) . . . . ?
O5S S2S C2S F5S -177.5(6) . . . . ?
C2 C3 C4 C5 3.8(8) . . . . ?
C6 C3 C4 C5 -173.5(5) . . . . ?
O8S S3S C3S F8S -67.3(12) . . . . ?
O7S S3S C3S F8S 172.5(12) . . . . ?
O9S S3S C3S F8S 52.3(12) . . . . ?
O8S S3S C3S F9S 53.8(10) . . . . ?
O7S S3S C3S F9S -66.4(10) . . . . ?
O9S S3S C3S F9S 173.4(8) . . . . ?
O8S S3S C3S F7S 174.5(9) . . . . ?
O7S S3S C3S F7S 54.3(10) . . . . ?
O9S S3S C3S F7S -65.9(9) . . . . ?
C1 N8 C5 C4 1.2(8) . . . . ?
Rh8 N8 C5 C4 173.8(5) . . . . ?
C3 C4 C5 N8 -3.9(9) . . . . ?
O11S S4S C4S F12S -62.5(9) . . . . ?
O12S S4S C4S F12S 56.5(9) . . . . ?
O10S S4S C4S F12S -179.6(8) . . . . ?
O11S S4S C4S F11S 177.0(8) . . . . ?
O12S S4S C4S F11S -64.1(10) . . . . ?
O10S S4S C4S F11S 59.9(9) . . . . ?
O11S S4S C4S F10S 59.6(8) . . . . ?
O12S S4S C4S F10S 178.5(8) . . . . ?
O10S S4S C4S F10S -57.5(8) . . . . ?
C4 C3 C6 C7 146.2(5) . . . . ?
C2 C3 C6 C7 -30.9(8) . . . . ?
C4 C3 C6 C9 -30.7(8) . . . . ?
C2 C3 C6 C9 152.2(5) . . . . ?
O15S S5S C5S F15S -53.5(16) . . . . ?
O13S S5S C5S F15S 63.5(16) . . . . ?
O14S S5S C5S F15S -173.7(14) . . . . ?
O15S S5S C5S F13S -179.4(13) . . . . ?
O13S S5S C5S F13S -62.4(15) . . . . ?
O14S S5S C5S F13S 60.5(16) . . . . ?
O15S S5S C5S F14S 63.6(12) . . . . ?
O13S S5S C5S F14S -179.4(11) . . . . ?
O14S S5S C5S F14S -56.5(12) . . . . ?
C9 C6 C7 C8 2.5(8) . . . . ?
C3 C6 C7 C8 -174.5(5) . . . . ?
O18S S6S C6S F16S -176.4(7) . . . . ?
O16S S6S C6S F16S 61.4(7) . . . . ?
O17S S6S C6S F16S -58.0(7) . . . . ?
O18S S6S C6S F17S 63.4(7) . . . . ?
O16S S6S C6S F17S -58.7(7) . . . . ?
O17S S6S C6S F17S -178.1(6) . . . . ?
O18S S6S C6S F18S -50.6(7) . . . . ?
O16S S6S C6S F18S -172.7(7) . . . . ?
O17S S6S C6S F18S 67.9(7) . . . . ?
C6 C7 C8 C23 -1.5(8) . . . . ?
O19S S7S C7S F21S -65.5(14) . . . . ?
O21S S7S C7S F21S 174.8(13) . . . . ?
O20S S7S C7S F21S 50.9(16) . . . . ?
O19S S7S C7S F20S -177.7(15) . . . . ?
O21S S7S C7S F20S 62.6(16) . . . . ?
O20S S7S C7S F20S -61.2(18) . . . . ?
O19S S7S C7S F19S 66.5(18) . . . . ?
O21S S7S C7S F19S -53.2(18) . . . . ?
O20S S7S C7S F19S -177.0(17) . . . . ?
C7 C6 C9 C10 -1.3(8) . . . . ?
C3 C6 C9 C10 175.7(5) . . . . ?
O23S S8S C8S F24S 55.6(16) . . . . ?
O24S S8S C8S F24S -95.0(16) . . . . ?
O22S S8S C8S F24S -171.8(14) . . . . ?
O23S S8S C8S F23S -66.3(11) . . . . ?
O24S S8S C8S F23S 143.0(11) . . . . ?
O22S S8S C8S F23S 66.3(12) . . . . ?
O23S S8S C8S F22S -178.8(11) . . . . ?
O24S S8S C8S F22S 30.6(13) . . . . ?
O22S S8S C8S F22S -46.2(14) . . . . ?
C6 C9 C10 C23 -0.8(8) . . . . ?
C24 C11 C12 C13 -3.2(8) . . . . ?
C11 C12 C13 C14 0.6(8) . . . . ?
C11 C12 C13 C16 179.1(5) . . . . ?
C12 C13 C14 C15 0.9(8) . . . . ?
C16 C13 C14 C15 -177.6(5) . . . . ?
C13 C14 C15 C24 0.0(8) . . . . ?
C12 C13 C16 C17 -40.8(8) . . . . ?
C14 C13 C16 C17 137.7(6) . . . . ?
C12 C13 C16 C19 137.5(6) . . . . ?
C14 C13 C16 C19 -44.0(8) . . . . ?
C19 C16 C17 C18 -4.1(9) . . . . ?
C13 C16 C17 C18 174.3(5) . . . . ?
C20 N5 C18 C17 4.7(9) . . . . ?
Rh6 N5 C18 C17 -165.0(5) . . . . ?
C16 C17 C18 N5 -0.9(9) . . . . ?
C17 C16 C19 C20 5.4(8) . . . . ?
C13 C16 C19 C20 -173.1(5) . . . . ?
C18 N5 C20 C19 -3.3(9) . . . . ?
Rh6 N5 C20 C19 166.0(5) . . . . ?
C16 C19 C20 N5 -1.8(9) . . . . ?
C24 C21 C22 C36 7.6(8) . . . . ?
C23 C21 C22 C36 -169.4(5) . . . . ?
C24 C21 C22 C25 -176.3(5) . . . . ?
C23 C21 C22 C25 6.8(8) . . . . ?
C9 C10 C23 C8 1.8(8) . . . . ?
C9 C10 C23 C21 179.3(5) . . . . ?
C7 C8 C23 C10 -0.6(8) . . . . ?
C7 C8 C23 C21 -178.2(5) . . . . ?
C22 C21 C23 C10 43.6(8) . . . . ?
C24 C21 C23 C10 -133.6(5) . . . . ?
C22 C21 C23 C8 -138.9(5) . . . . ?
C24 C21 C23 C8 43.9(7) . . . . ?
C14 C15 C24 C11 -2.5(7) . . . . ?
C14 C15 C24 C21 175.7(5) . . . . ?
C12 C11 C24 C15 4.0(7) . . . . ?
C12 C11 C24 C21 -174.1(5) . . . . ?
C22 C21 C24 C15 -133.2(5) . . . . ?
C23 C21 C24 C15 44.0(6) . . . . ?
C22 C21 C24 C11 44.8(7) . . . . ?
C23 C21 C24 C11 -137.9(5) . . . . ?
C21 C22 C25 C30 44.9(8) . . . . ?
C36 C22 C25 C30 -138.6(5) . . . . ?
C21 C22 C25 C26 -136.2(5) . . . . ?
C36 C22 C25 C26 40.3(6) . . . . ?
C30 C25 C26 C27 -3.0(8) . . . . ?
C22 C25 C26 C27 178.0(5) . . . . ?
C25 C26 C27 C28 0.0(8) . . . . ?
C26 C27 C28 C29 2.0(8) . . . . ?
C26 C27 C28 C31 -177.2(5) . . . . ?
C27 C28 C29 C30 -1.0(8) . . . . ?
C31 C28 C29 C30 178.3(5) . . . . ?
C28 C29 C30 C25 -2.1(9) . . . . ?
C26 C25 C30 C29 4.0(8) . . . . ?
C22 C25 C30 C29 -177.0(5) . . . . ?
C27 C28 C31 C35 142.9(6) . . . . ?
C29 C28 C31 C35 -36.3(8) . . . . ?
C27 C28 C31 C32 -39.2(8) . . . . ?
C29 C28 C31 C32 141.6(6) . . . . ?
C35 C31 C32 C33 2.7(9) . . . . ?
C28 C31 C32 C33 -175.2(5) . . . . ?
C34 N7 C33 C32 -1.5(8) . . . . ?
Rh1 N7 C33 C32 170.3(4) . . . . ?
C31 C32 C33 N7 -1.0(9) . . . . ?
C33 N7 C34 C35 2.3(8) . . . . ?
Rh1 N7 C34 C35 -169.9(4) . . . . ?
N7 C34 C35 C31 -0.6(9) . . . . ?
C32 C31 C35 C34 -2.0(8) . . . . ?
C28 C31 C35 C34 176.0(5) . . . . ?
C21 C22 C36 C37 -135.3(5) . . . . ?
C25 C22 C36 C37 48.3(6) . . . . ?
C21 C22 C36 C41 45.3(7) . . . . ?
C25 C22 C36 C41 -131.2(5) . . . . ?
C41 C36 C37 C38 -1.1(7) . . . . ?
C22 C36 C37 C38 179.4(5) . . . . ?
C36 C37 C38 C39 -0.5(8) . . . . ?
C37 C38 C39 C40 1.3(7) . . . . ?
C37 C38 C39 C42 -177.5(5) . . . . ?
C38 C39 C40 C41 -0.4(7) . . . . ?
C42 C39 C40 C41 178.3(5) . . . . ?
C39 C40 C41 C36 -1.2(8) . . . . ?
C37 C36 C41 C40 2.0(7) . . . . ?
C22 C36 C41 C40 -178.6(5) . . . . ?
C40 C39 C42 C43 147.7(5) . . . . ?
C38 C39 C42 C43 -33.6(7) . . . . ?
C40 C39 C42 C46 -32.7(7) . . . . ?
C38 C39 C42 C46 146.0(5) . . . . ?
C46 C42 C43 C44 -1.9(8) . . . . ?
C39 C42 C43 C44 177.7(5) . . . . ?
C45 N6 C44 C43 2.4(8) . . . . ?
Rh4 N6 C44 C43 -170.4(4) . . . . ?
C42 C43 C44 N6 -0.7(9) . . . . ?
C44 N6 C45 C46 -1.3(8) . . . . ?
Rh4 N6 C45 C46 171.4(4) . . . . ?
N6 C45 C46 C42 -1.3(9) . . . . ?
C43 C42 C46 C45 2.9(8) . . . . ?
C39 C42 C46 C45 -176.8(5) . . . . ?
C48 N1 C47 C50 1.3(9) . . . . ?
Rh7 N1 C47 C50 -174.5(5) . . . . ?
C47 N1 C48 C49 -0.6(9) . . . . ?
Rh7 N1 C48 C49 175.2(4) . . . . ?
N1 C48 C49 C51 -1.2(9) . . . . ?
N1 C47 C50 C51 -0.2(9) . . . . ?
C48 C49 C51 C50 2.2(8) . . . . ?
C48 C49 C51 C52 -176.5(5) . . . . ?
C47 C50 C51 C49 -1.5(8) . . . . ?
C47 C50 C51 C52 177.1(5) . . . . ?
C49 C51 C52 C53 -44.7(8) . . . . ?
C50 C51 C52 C53 136.7(5) . . . . ?
C49 C51 C52 C57 134.3(5) . . . . ?
C50 C51 C52 C57 -44.3(7) . . . . ?
C57 C52 C53 C54 2.1(7) . . . . ?
C51 C52 C53 C54 -178.9(5) . . . . ?
C52 C53 C54 C55 -0.2(8) . . . . ?
C53 C54 C55 C56 -3.3(7) . . . . ?
C53 C54 C55 C58 174.8(5) . . . . ?
C54 C55 C56 C57 4.9(7) . . . . ?
C58 C55 C56 C57 -173.2(4) . . . . ?
C55 C56 C57 C52 -3.1(7) . . . . ?
C53 C52 C57 C56 -0.4(7) . . . . ?
C51 C52 C57 C56 -179.5(5) . . . . ?
C54 C55 C58 C59 -134.3(5) . . . . ?
C56 C55 C58 C59 43.8(7) . . . . ?
C54 C55 C58 C60 45.0(6) . . . . ?
C56 C55 C58 C60 -137.0(5) . . . . ?
C60 C58 C59 C71 -167.5(5) . . . . ?
C55 C58 C59 C71 11.7(8) . . . . ?
C60 C58 C59 C82 9.7(8) . . . . ?
C55 C58 C59 C82 -171.1(5) . . . . ?
C59 C58 C60 C61 -143.2(6) . . . . ?
C55 C58 C60 C61 37.5(7) . . . . ?
C59 C58 C60 C65 38.7(8) . . . . ?
C55 C58 C60 C65 -140.5(5) . . . . ?
C65 C60 C61 C62 -2.7(8) . . . . ?
C58 C60 C61 C62 179.2(5) . . . . ?
C60 C61 C62 C63 0.5(9) . . . . ?
C61 C62 C63 C64 1.9(9) . . . . ?
C61 C62 C63 C66 -176.7(5) . . . . ?
C62 C63 C64 C65 -2.1(8) . . . . ?
C66 C63 C64 C65 176.5(5) . . . . ?
C63 C64 C65 C60 -0.1(8) . . . . ?
C61 C60 C65 C64 2.5(8) . . . . ?
C58 C60 C65 C64 -179.4(5) . . . . ?
C62 C63 C66 C69 142.7(6) . . . . ?
C64 C63 C66 C69 -35.9(8) . . . . ?
C62 C63 C66 C67 -33.4(9) . . . . ?
C64 C63 C66 C67 148.0(6) . . . . ?
C69 C66 C67 C68 -1.6(9) . . . . ?
C63 C66 C67 C68 174.6(6) . . . . ?
C70 N2 C68 C67 0.1(10) . . . . ?
Rh5 N2 C68 C67 -171.8(5) . . . . ?
C66 C67 C68 N2 1.5(10) . . . . ?
C67 C66 C69 C70 0.2(9) . . . . ?
C63 C66 C69 C70 -176.1(6) . . . . ?
C68 N2 C70 C69 -1.6(9) . . . . ?
Rh5 N2 C70 C69 170.7(5) . . . . ?
C66 C69 C70 N2 1.5(10) . . . . ?
C58 C59 C71 C72 38.1(8) . . . . ?
C82 C59 C71 C72 -139.3(5) . . . . ?
C58 C59 C71 C76 -144.2(5) . . . . ?
C82 C59 C71 C76 38.3(7) . . . . ?
C76 C71 C72 C73 1.4(8) . . . . ?
C59 C71 C72 C73 179.1(5) . . . . ?
C71 C72 C73 C74 -2.7(9) . . . . ?
C72 C73 C74 C75 1.4(8) . . . . ?
C72 C73 C74 C77 178.6(5) . . . . ?
C73 C74 C75 C76 1.2(9) . . . . ?
C77 C74 C75 C76 -176.1(5) . . . . ?
C72 C71 C76 C75 1.2(8) . . . . ?
C59 C71 C76 C75 -176.6(5) . . . . ?
C74 C75 C76 C71 -2.5(9) . . . . ?
C75 C74 C77 C78 139.5(6) . . . . ?
C73 C74 C77 C78 -37.8(8) . . . . ?
C75 C74 C77 C81 -40.5(8) . . . . ?
C73 C74 C77 C81 142.3(6) . . . . ?
C81 C77 C78 C79 7.5(8) . . . . ?
C74 C77 C78 C79 -172.4(5) . . . . ?
C80 N3 C79 C78 -1.9(9) . . . . ?
Rh2 N3 C79 C78 161.9(5) . . . . ?
C77 C78 C79 N3 -3.8(9) . . . . ?
C79 N3 C80 C81 3.6(9) . . . . ?
Rh2 N3 C80 C81 -160.1(5) . . . . ?
N3 C80 C81 C77 0.4(10) . . . . ?
C78 C77 C81 C80 -6.0(9) . . . . ?
C74 C77 C81 C80 174.0(6) . . . . ?
C58 C59 C82 C87 46.0(8) . . . . ?
C71 C59 C82 C87 -136.6(5) . . . . ?
C58 C59 C82 C83 -135.9(5) . . . . ?
C71 C59 C82 C83 41.6(7) . . . . ?
C87 C82 C83 C84 -1.6(8) . . . . ?
C59 C82 C83 C84 -179.8(5) . . . . ?
C82 C83 C84 C85 -1.2(8) . . . . ?
C83 C84 C85 C86 2.0(8) . . . . ?
C83 C84 C85 C88 -177.2(5) . . . . ?
C84 C85 C86 C87 -0.1(9) . . . . ?
C88 C85 C86 C87 179.1(6) . . . . ?
C85 C86 C87 C82 -2.7(9) . . . . ?
C83 C82 C87 C86 3.5(8) . . . . ?
C59 C82 C87 C86 -178.4(5) . . . . ?
C86 C85 C88 C91 133.7(7) . . . . ?
C84 C85 C88 C91 -47.2(9) . . . . ?
C86 C85 C88 C89 -44.3(9) . . . . ?
C84 C85 C88 C89 134.8(6) . . . . ?
C91 C88 C89 C90 0.5(10) . . . . ?
C85 C88 C89 C90 178.7(6) . . . . ?
C92 N4 C90 C89 1.9(10) . . . . ?
Rh3 N4 C90 C89 -174.5(6) . . . . ?
C88 C89 C90 N4 -1.7(11) . . . . ?
C89 C88 C91 C92 0.4(10) . . . . ?
C85 C88 C91 C92 -177.7(6) . . . . ?
C90 N4 C92 C91 -0.9(10) . . . . ?
Rh3 N4 C92 C91 175.3(5) . . . . ?
C88 C91 C92 N4 -0.1(11) . . . . ?
Rh3 O10 C93 O12 175.1(4) . . . . ?
Rh3 O10 C93 C94 -3.1(5) . . . . ?
Rh4 O12 C93 O10 -179.5(4) . . . . ?
Rh4 O12 C93 C94 -1.2(5) . . . . ?
Rh4 O11 C94 O9 -179.6(4) . . . . ?
Rh4 O11 C94 C93 0.6(5) . . . . ?
Rh3 O9 C94 O11 -175.4(4) . . . . ?
Rh3 O9 C94 C93 4.4(5) . . . . ?
O10 C93 C94 O11 178.8(4) . . . . ?
O12 C93 C94 O11 0.4(6) . . . . ?
O10 C93 C94 O9 -1.0(6) . . . . ?
O12 C93 C94 O9 -179.3(4) . . . . ?
Rh6 O16 C95 O14 -175.9(4) . . . . ?
Rh6 O16 C95 C96 1.5(5) . . . . ?
Rh5 O14 C95 O16 171.8(4) . . . . ?
Rh5 O14 C95 C96 -5.7(5) . . . . ?
Rh6 O15 C96 O13 174.6(3) . . . . ?
Rh6 O15 C96 C95 -5.1(5) . . . . ?
Rh5 O13 C96 O15 -174.4(4) . . . . ?
Rh5 O13 C96 C95 5.2(5) . . . . ?
O16 C95 C96 O15 2.5(6) . . . . ?
O14 C95 C96 O15 -179.9(4) . . . . ?
O16 C95 C96 O13 -177.2(4) . . . . ?
O14 C95 C96 O13 0.4(6) . . . . ?
Rh8 O4 C97 O1 173.3(4) . . . . ?
Rh8 O4 C97 C98 -6.6(5) . . . . ?
Rh7 O1 C97 O4 178.0(4) . . . . ?
Rh7 O1 C97 C98 -2.1(5) . . . . ?
Rh8 O3 C98 O2 -175.6(3) . . . . ?
Rh8 O3 C98 C97 3.2(5) . . . . ?
Rh7 O2 C98 O3 178.9(3) . . . . ?
Rh7 O2 C98 C97 0.0(5) . . . . ?
O4 C97 C98 O3 2.5(6) . . . . ?
O1 C97 C98 O3 -177.5(4) . . . . ?
O4 C97 C98 O2 -178.6(4) . . . . ?
O1 C97 C98 O2 1.5(6) . . . . ?
Rh1 O8 C99 O6 170.7(3) . . . . ?
Rh1 O8 C99 C100 -7.5(4) . . . . ?
Rh2 O6 C99 O8 -172.7(3) . . . . ?
Rh2 O6 C99 C100 5.6(5) . . . . ?
Rh1 O7 C100 O5 -170.1(4) . . . . ?
Rh1 O7 C100 C99 9.6(5) . . . . ?
Rh2 O5 C100 O7 174.4(4) . . . . ?
Rh2 O5 C100 C99 -5.3(5) . . . . ?
O8 C99 C100 O7 -1.6(6) . . . . ?
O6 C99 C100 O7 -179.9(4) . . . . ?
O8 C99 C100 O5 178.2(4) . . . . ?
O6 C99 C100 O5 -0.2(6) . . . . ?
C125 C121 C122 C123 1.5(7) . . . . ?
C128 C121 C122 C123 176.7(7) . . . . ?
Rh4 C121 C122 C123 -60.0(4) . . . . ?
C125 C121 C122 C129 178.7(6) . . . . ?
C128 C121 C122 C129 -6.1(11) . . . . ?
Rh4 C121 C122 C129 117.2(7) . . . . ?
C125 C121 C122 Rh4 61.5(5) . . . . ?
C128 C121 C122 Rh4 -123.3(7) . . . . ?
C121 C122 C123 C124 -1.5(7) . . . . ?
C129 C122 C123 C124 -178.7(7) . . . . ?
Rh4 C122 C123 C124 -61.2(4) . . . . ?
C121 C122 C123 C130 177.3(7) . . . . ?
C129 C122 C123 C130 0.2(11) . . . . ?
Rh4 C122 C123 C130 117.6(7) . . . . ?
C121 C122 C123 Rh4 59.7(4) . . . . ?
C129 C122 C123 Rh4 -117.4(7) . . . . ?
C122 C123 C124 C125 1.1(7) . . . . ?
C130 C123 C124 C125 -177.8(7) . . . . ?
Rh4 C123 C124 C125 -61.0(5) . . . . ?
C122 C123 C124 C126 -178.1(7) . . . . ?
C130 C123 C124 C126 3.0(11) . . . . ?
Rh4 C123 C124 C126 119.8(7) . . . . ?
C122 C123 C124 Rh4 62.1(4) . . . . ?
C130 C123 C124 Rh4 -116.8(7) . . . . ?
C123 C124 C125 C121 -0.2(8) . . . . ?
C126 C124 C125 C121 179.0(7) . . . . ?
Rh4 C124 C125 C121 -60.5(5) . . . . ?
C123 C124 C125 C127 -179.1(7) . . . . ?
C126 C124 C125 C127 0.0(12) . . . . ?
Rh4 C124 C125 C127 120.5(7) . . . . ?
C123 C124 C125 Rh4 60.4(5) . . . . ?
C126 C124 C125 Rh4 -120.5(7) . . . . ?
C122 C121 C125 C124 -0.8(8) . . . . ?
C128 C121 C125 C124 -176.1(7) . . . . ?
Rh4 C121 C125 C124 60.8(5) . . . . ?
C122 C121 C125 C127 178.1(7) . . . . ?
C128 C121 C125 C127 2.8(12) . . . . ?
Rh4 C121 C125 C127 -120.3(8) . . . . ?
C122 C121 C125 Rh4 -61.6(5) . . . . ?
C128 C121 C125 Rh4 123.1(7) . . . . ?
C135 C131 C132 C133 -1.8(7) . . . . ?
C138 C131 C132 C133 -178.9(6) . . . . ?
Rh3 C131 C132 C133 -61.9(4) . . . . ?
C135 C131 C132 C139 178.3(6) . . . . ?
C138 C131 C132 C139 1.3(10) . . . . ?
Rh3 C131 C132 C139 118.3(7) . . . . ?
C135 C131 C132 Rh3 60.1(5) . . . . ?
C138 C131 C132 Rh3 -117.0(6) . . . . ?
C131 C132 C133 C134 2.9(7) . . . . ?
C139 C132 C133 C134 -177.2(6) . . . . ?
Rh3 C132 C133 C134 -58.3(4) . . . . ?
C131 C132 C133 C140 177.4(6) . . . . ?
C139 C132 C133 C140 -2.8(11) . . . . ?
Rh3 C132 C133 C140 116.2(7) . . . . ?
C131 C132 C133 Rh3 61.2(4) . . . . ?
C139 C132 C133 Rh3 -119.0(7) . . . . ?
C132 C133 C134 C135 -2.9(7) . . . . ?
C140 C133 C134 C135 -177.5(6) . . . . ?
Rh3 C133 C134 C135 -61.8(4) . . . . ?
C132 C133 C134 C136 179.7(7) . . . . ?
C140 C133 C134 C136 5.2(11) . . . . ?
Rh3 C133 C134 C136 120.9(8) . . . . ?
C132 C133 C134 Rh3 58.8(4) . . . . ?
C140 C133 C134 Rh3 -115.7(6) . . . . ?
C132 C131 C135 C134 0.0(7) . . . . ?
C138 C131 C135 C134 176.9(6) . . . . ?
Rh3 C131 C135 C134 59.7(5) . . . . ?
C132 C131 C135 C137 179.6(7) . . . . ?
C138 C131 C135 C137 -3.4(11) . . . . ?
Rh3 C131 C135 C137 -120.6(8) . . . . ?
C132 C131 C135 Rh3 -59.8(4) . . . . ?
C138 C131 C135 Rh3 117.2(6) . . . . ?
C133 C134 C135 C131 1.8(8) . . . . ?
C136 C134 C135 C131 179.2(7) . . . . ?
Rh3 C134 C135 C131 -60.5(5) . . . . ?
C133 C134 C135 C137 -177.8(7) . . . . ?
C136 C134 C135 C137 -0.4(12) . . . . ?
Rh3 C134 C135 C137 119.9(7) . . . . ?
C133 C134 C135 Rh3 62.3(4) . . . . ?
C136 C134 C135 Rh3 -120.3(7) . . . . ?
C146 C141 C142 C143 -179.7(8) . . . . ?
C145 C141 C142 C143 2.7(8) . . . . ?
Rh2 C141 C142 C143 -59.5(6) . . . . ?
C146 C141 C142 C147 -1.5(13) . . . . ?
C145 C141 C142 C147 -179.1(7) . . . . ?
Rh2 C141 C142 C147 118.6(8) . . . . ?
C146 C141 C142 Rh2 -120.1(9) . . . . ?
C145 C141 C142 Rh2 62.2(4) . . . . ?
C141 C142 C143 C144 -3.5(10) . . . . ?
C147 C142 C143 C144 178.4(8) . . . . ?
Rh2 C142 C143 C144 -63.2(6) . . . . ?
C141 C142 C143 C148 179.9(8) . . . . ?
C147 C142 C143 C148 1.7(14) . . . . ?
Rh2 C142 C143 C148 120.2(9) . . . . ?
C141 C142 C143 Rh2 59.7(6) . . . . ?
C147 C142 C143 Rh2 -118.5(8) . . . . ?
C142 C143 C144 C145 2.7(10) . . . . ?
C148 C143 C144 C145 179.4(8) . . . . ?
Rh2 C143 C144 C145 -60.2(6) . . . . ?
C142 C143 C144 C149 179.7(8) . . . . ?
C148 C143 C144 C149 -3.6(14) . . . . ?
Rh2 C143 C144 C149 116.8(9) . . . . ?
C142 C143 C144 Rh2 62.9(6) . . . . ?
C148 C143 C144 Rh2 -120.4(9) . . . . ?
C143 C144 C145 C150 178.3(9) . . . . ?
C149 C144 C145 C150 1.1(14) . . . . ?
Rh2 C144 C145 C150 117.6(9) . . . . ?
C143 C144 C145 C141 -0.9(9) . . . . ?
C149 C144 C145 C141 -178.0(7) . . . . ?
Rh2 C144 C145 C141 -61.5(4) . . . . ?
C143 C144 C145 Rh2 60.7(6) . . . . ?
C149 C144 C145 Rh2 -116.5(8) . . . . ?
C142 C141 C145 C144 -1.1(8) . . . . ?
C146 C141 C145 C144 -178.8(8) . . . . ?
Rh2 C141 C145 C144 62.9(5) . . . . ?
C142 C141 C145 C150 179.6(7) . . . . ?
C146 C141 C145 C150 1.9(12) . . . . ?
Rh2 C141 C145 C150 -116.3(8) . . . . ?
C142 C141 C145 Rh2 -64.0(5) . . . . ?
C146 C141 C145 Rh2 118.3(8) . . . . ?
C155 C151 C152 C153 0.6(6) . . . . ?
C156 C151 C152 C153 -173.9(5) . . . . ?
Rh1 C151 C152 C153 61.8(4) . . . . ?
C155 C151 C152 C157 178.4(5) . . . . ?
C156 C151 C152 C157 3.9(9) . . . . ?
Rh1 C151 C152 C157 -120.3(6) . . . . ?
C155 C151 C152 Rh1 -61.2(4) . . . . ?
C156 C151 C152 Rh1 124.2(5) . . . . ?
C151 C152 C153 C154 -1.2(6) . . . . ?
C157 C152 C153 C154 -179.1(5) . . . . ?
Rh1 C152 C153 C154 60.1(4) . . . . ?
C151 C152 C153 C158 -178.5(5) . . . . ?
C157 C152 C153 C158 3.6(9) . . . . ?
Rh1 C152 C153 C158 -117.2(6) . . . . ?
C151 C152 C153 Rh1 -61.3(4) . . . . ?
C157 C152 C153 Rh1 120.8(6) . . . . ?
C152 C153 C154 C155 1.4(6) . . . . ?
C158 C153 C154 C155 178.7(5) . . . . ?
Rh1 C153 C154 C155 60.8(3) . . . . ?
C152 C153 C154 C159 178.7(5) . . . . ?
C158 C153 C154 C159 -4.0(8) . . . . ?
Rh1 C153 C154 C159 -121.9(5) . . . . ?
C152 C153 C154 Rh1 -59.4(4) . . . . ?
C158 C153 C154 Rh1 118.0(6) . . . . ?
C152 C151 C155 C154 0.3(6) . . . . ?
C156 C151 C155 C154 174.8(5) . . . . ?
Rh1 C151 C155 C154 -60.3(3) . . . . ?
C152 C151 C155 C160 175.8(5) . . . . ?
C156 C151 C155 C160 -9.6(8) . . . . ?
Rh1 C151 C155 C160 115.3(5) . . . . ?
C152 C151 C155 Rh1 60.6(4) . . . . ?
C156 C151 C155 Rh1 -124.9(5) . . . . ?
C153 C154 C155 C151 -1.1(5) . . . . ?
C159 C154 C155 C151 -178.3(5) . . . . ?
Rh1 C154 C155 C151 59.7(3) . . . . ?
C153 C154 C155 C160 -176.6(5) . . . . ?
C159 C154 C155 C160 6.2(8) . . . . ?
Rh1 C154 C155 C160 -115.8(5) . . . . ?
C153 C154 C155 Rh1 -60.8(3) . . . . ?
C159 C154 C155 Rh1 122.0(5) . . . . ?
C165 C161 C162 C163 0.2(6) . . . . ?
C166 C161 C162 C163 176.1(6) . . . . ?
Rh8 C161 C162 C163 -60.2(4) . . . . ?
C165 C161 C162 C167 177.0(6) . . . . ?
C166 C161 C162 C167 -7.1(10) . . . . ?
Rh8 C161 C162 C167 116.6(6) . . . . ?
C165 C161 C162 Rh8 60.4(4) . . . . ?
C166 C161 C162 Rh8 -123.7(6) . . . . ?
C161 C162 C163 C164 -0.9(7) . . . . ?
C167 C162 C163 C164 -177.5(6) . . . . ?
Rh8 C162 C163 C164 -61.4(4) . . . . ?
C161 C162 C163 C168 -177.7(7) . . . . ?
C167 C162 C163 C168 5.7(11) . . . . ?
Rh8 C162 C163 C168 121.8(7) . . . . ?
C161 C162 C163 Rh8 60.6(4) . . . . ?
C167 C162 C163 Rh8 -116.1(7) . . . . ?
C162 C163 C164 C165 1.2(7) . . . . ?
C168 C163 C164 C165 178.3(6) . . . . ?
Rh8 C163 C164 C165 -60.7(4) . . . . ?
C162 C163 C164 C169 176.9(6) . . . . ?
C168 C163 C164 C169 -6.1(10) . . . . ?
Rh8 C163 C164 C169 115.0(6) . . . . ?
C162 C163 C164 Rh8 61.9(4) . . . . ?
C168 C163 C164 Rh8 -121.1(7) . . . . ?
C163 C164 C165 C161 -1.1(6) . . . . ?
C169 C164 C165 C161 -176.8(6) . . . . ?
Rh8 C164 C165 C161 -61.9(4) . . . . ?
C163 C164 C165 C170 -176.7(6) . . . . ?
C169 C164 C165 C170 7.5(10) . . . . ?
Rh8 C164 C165 C170 122.5(6) . . . . ?
C163 C164 C165 Rh8 60.7(4) . . . . ?
C169 C164 C165 Rh8 -115.0(6) . . . . ?
C162 C161 C165 C164 0.6(6) . . . . ?
C166 C161 C165 C164 -175.4(6) . . . . ?
Rh8 C161 C165 C164 61.7(4) . . . . ?
C162 C161 C165 C170 176.3(5) . . . . ?
C166 C161 C165 C170 0.4(9) . . . . ?
Rh8 C161 C165 C170 -122.6(6) . . . . ?
C162 C161 C165 Rh8 -61.1(4) . . . . ?
C166 C161 C165 Rh8 123.0(6) . . . . ?
C181 C171 C172 C179 -174.9(9) . . . . ?
C180 C171 C172 C179 1.7(16) . . . . ?
Rh7 C171 C172 C179 -115.8(9) . . . . ?
C181 C171 C172 C174 4.5(10) . . . . ?
C180 C171 C172 C174 -178.8(10) . . . . ?
Rh7 C171 C172 C174 63.6(5) . . . . ?
C181 C171 C172 Rh7 -59.1(7) . . . . ?
C180 C171 C172 Rh7 117.6(11) . . . . ?
C171 C172 C174 C175 -1.9(8) . . . . ?
C179 C172 C174 C175 177.4(11) . . . . ?
Rh7 C172 C174 C175 62.6(5) . . . . ?
C171 C172 C174 C177 -176.7(9) . . . . ?
C179 C172 C174 C177 2.6(17) . . . . ?
Rh7 C172 C174 C177 -112.3(10) . . . . ?
C171 C172 C174 Rh7 -64.5(5) . . . . ?
C179 C172 C174 Rh7 114.9(11) . . . . ?
C177 C174 C175 C181 173.7(10) . . . . ?
C172 C174 C175 C181 -1.3(11) . . . . ?
Rh7 C174 C175 C181 59.8(8) . . . . ?
C177 C174 C175 C176 -1.3(17) . . . . ?
C172 C174 C175 C176 -176.3(10) . . . . ?
Rh7 C174 C175 C176 -115.2(11) . . . . ?
C177 C174 C175 Rh7 113.9(9) . . . . ?
C172 C174 C175 Rh7 -61.1(5) . . . . ?
C174 C175 C181 C171 4.2(13) . . . . ?
C176 C175 C181 C171 -179.7(9) . . . . ?
Rh7 C175 C181 C171 63.7(7) . . . . ?
C174 C175 C181 C182 -179.5(9) . . . . ?
C176 C175 C181 C182 -3.4(16) . . . . ?
Rh7 C175 C181 C182 -120.1(11) . . . . ?
C174 C175 C181 Rh7 -59.4(7) . . . . ?
C176 C175 C181 Rh7 116.6(8) . . . . ?
C172 C171 C181 C175 -5.6(12) . . . . ?
C180 C171 C181 C175 177.0(9) . . . . ?
Rh7 C171 C181 C175 -64.0(8) . . . . ?
C172 C171 C181 C182 178.0(9) . . . . ?
C180 C171 C181 C182 0.6(15) . . . . ?
Rh7 C171 C181 C182 119.6(11) . . . . ?
C172 C171 C181 Rh7 58.4(7) . . . . ?
C180 C171 C181 Rh7 -119.0(8) . . . . ?
C193 C189 C190 C191 2.2(6) . . . . ?
C188 C189 C190 C191 178.0(5) . . . . ?
Rh5 C189 C190 C191 61.3(4) . . . . ?
C193 C189 C190 C185 178.8(5) . . . . ?
C188 C189 C190 C185 -5.5(9) . . . . ?
Rh5 C189 C190 C185 -122.2(6) . . . . ?
C193 C189 C190 Rh5 -59.1(4) . . . . ?
C188 C189 C190 Rh5 116.7(6) . . . . ?
C189 C190 C191 C192 -1.0(6) . . . . ?
C185 C190 C191 C192 -177.4(5) . . . . ?
Rh5 C190 C191 C192 60.0(4) . . . . ?
C189 C190 C191 C184 -179.3(5) . . . . ?
C185 C190 C191 C184 4.2(9) . . . . ?
Rh5 C190 C191 C184 -118.3(6) . . . . ?
C189 C190 C191 Rh5 -61.0(4) . . . . ?
C185 C190 C191 Rh5 122.6(6) . . . . ?
C190 C191 C192 C193 -0.6(7) . . . . ?
C184 C191 C192 C193 177.8(6) . . . . ?
Rh5 C191 C192 C193 59.6(4) . . . . ?
C190 C191 C192 C186 177.0(6) . . . . ?
C184 C191 C192 C186 -4.7(10) . . . . ?
Rh5 C191 C192 C186 -122.9(7) . . . . ?
C190 C191 C192 Rh5 -60.2(4) . . . . ?
C184 C191 C192 Rh5 118.2(6) . . . . ?
C190 C189 C193 C192 -2.6(6) . . . . ?
C188 C189 C193 C192 -178.3(5) . . . . ?
Rh5 C189 C193 C192 -62.3(4) . . . . ?
C190 C189 C193 C187 -176.9(6) . . . . ?
C188 C189 C193 C187 7.4(9) . . . . ?
Rh5 C189 C193 C187 123.5(6) . . . . ?
C190 C189 C193 Rh5 59.7(4) . . . . ?
C188 C189 C193 Rh5 -116.1(6) . . . . ?
C191 C192 C193 C189 2.0(6) . . . . ?
C186 C192 C193 C189 -175.7(6) . . . . ?
Rh5 C192 C193 C189 62.7(4) . . . . ?
C191 C192 C193 C187 176.1(6) . . . . ?
C186 C192 C193 C187 -1.6(10) . . . . ?
Rh5 C192 C193 C187 -123.2(6) . . . . ?
C191 C192 C193 Rh5 -60.8(4) . . . . ?
C186 C192 C193 Rh5 121.6(6) . . . . ?
C198 C194 C195 C196 0.4(8) . . . . ?
C199 C194 C195 C196 176.2(7) . . . . ?
Rh6 C194 C195 C196 -60.0(5) . . . . ?
C198 C194 C195 C200 178.6(7) . . . . ?
C199 C194 C195 C200 -5.6(12) . . . . ?
Rh6 C194 C195 C200 118.2(7) . . . . ?
C198 C194 C195 Rh6 60.4(5) . . . . ?
C199 C194 C195 Rh6 -123.8(8) . . . . ?
C194 C195 C196 C197 -1.5(8) . . . . ?
C200 C195 C196 C197 -179.7(7) . . . . ?
Rh6 C195 C196 C197 -61.5(5) . . . . ?
C194 C195 C196 C201 -178.2(7) . . . . ?
C200 C195 C196 C201 3.6(11) . . . . ?
Rh6 C195 C196 C201 121.8(7) . . . . ?
C194 C195 C196 Rh6 60.0(5) . . . . ?
C200 C195 C196 Rh6 -118.2(7) . . . . ?
C195 C196 C197 C198 2.1(8) . . . . ?
C201 C196 C197 C198 178.5(7) . . . . ?
Rh6 C196 C197 C198 -59.3(5) . . . . ?
C195 C196 C197 C183 -179.2(7) . . . . ?
C201 C196 C197 C183 -2.7(12) . . . . ?
Rh6 C196 C197 C183 119.4(7) . . . . ?
C195 C196 C197 Rh6 61.4(4) . . . . ?
C201 C196 C197 Rh6 -122.1(8) . . . . ?
C196 C197 C198 C194 -1.8(8) . . . . ?
C183 C197 C198 C194 179.5(7) . . . . ?
Rh6 C197 C198 C194 -62.3(5) . . . . ?
C196 C197 C198 C202 -177.6(7) . . . . ?
C183 C197 C198 C202 3.7(13) . . . . ?
Rh6 C197 C198 C202 121.9(8) . . . . ?
C196 C197 C198 Rh6 60.5(5) . . . . ?
C183 C197 C198 Rh6 -118.2(8) . . . . ?
C195 C194 C198 C197 0.8(8) . . . . ?
C199 C194 C198 C197 -175.1(7) . . . . ?
Rh6 C194 C198 C197 62.7(5) . . . . ?
C195 C194 C198 C202 176.7(7) . . . . ?
C199 C194 C198 C202 0.8(12) . . . . ?
Rh6 C194 C198 C202 -121.4(8) . . . . ?
C195 C194 C198 Rh6 -61.8(5) . . . . ?
C199 C194 C198 Rh6 122.3(7) . . . . ?
